data_7104680
loop_
_publ_author_name
'Honda, Tatsuhiko'
'Kojima, Takahiko'
'Fukuzumi, Shunichi'

_publ_section_title
;
 Crystal structures and properties of a monoprotonated porphyrin.
;
_journal_issue 33
_journal_name_full 'Chemical communications (Cambridge, England)'
_journal_page_first 4994
_journal_page_last 4996
_journal_paper_doi 10.1039/b910077f
_journal_volume 34
_journal_year 2009
_chemical_formula_moiety 'C144 H106 N4 O5 '
_chemical_formula_sum 'C144 H106 N4 O5'
_chemical_formula_weight 1972.45
_space_group_IT_number 14
_symmetry_cell_setting monoclinic
_symmetry_Int_Tables_number 14
_symmetry_space_group_name_Hall '-P 2ybc'
_symmetry_space_group_name_H-M 'P 1 21/c 1'
_cell_angle_alpha 90.0000
_cell_angle_beta 103.722(1)
_cell_angle_gamma 90.0000
_cell_formula_units_Z 4
_cell_length_a 18.383(1)
_cell_length_b 20.782(1)
_cell_length_c 29.219(1)
_cell_measurement_reflns_used 49168
_cell_measurement_temperature 123
_cell_measurement_theta_max 27.5
_cell_measurement_theta_min 3.1
_cell_volume 10844.1(9)
_computing_cell_refinement 'MSC/AFC Diffractometer Control'
_computing_data_collection 'MSC/AFC Diffractometer Control'
_computing_data_reduction CrystalStructure
_computing_publication_material 'CrystalStructure 3.8'
_computing_structure_refinement SHELXL
_computing_structure_solution SIR2004
_diffrn_measured_fraction_theta_full 100.0000
_diffrn_measured_fraction_theta_max 27.4835
_diffrn_measurement_details ' 0.30 degrees, 40.0 sec, detector distance 45.00 mm'
_diffrn_measurement_device_type 'Rigaku AFC7'
_diffrn_measurement_method \w-2\q
_diffrn_radiation_type 'Mo K\a'
_diffrn_radiation_wavelength 0.71074
_diffrn_reflns_av_R_equivalents 0.054
_diffrn_reflns_limit_h_max 18
_diffrn_reflns_limit_h_min 0
_diffrn_reflns_limit_k_max 20
_diffrn_reflns_limit_k_min 0
_diffrn_reflns_limit_l_max 28
_diffrn_reflns_limit_l_min -29
_diffrn_reflns_number 11309
_diffrn_reflns_theta_full 27.4835
_diffrn_reflns_theta_max 27.4835
_diffrn_reflns_theta_min 3.0088
_diffrn_standards_decay_% 0.00
_diffrn_standards_interval_count 0
_diffrn_standards_number 0
_exptl_absorpt_coefficient_mu 0.072
_exptl_absorpt_correction_type none
_exptl_crystal_colour Green
_exptl_crystal_density_diffrn 1.208
_exptl_crystal_density_method 'not measured'
_exptl_crystal_description Block
_exptl_crystal_F_000 4152.00
_exptl_crystal_size_max 0.20
_exptl_crystal_size_mid 0.20
_exptl_crystal_size_min 0.20
_refine_diff_density_max 0.37
_refine_diff_density_min -0.26
_refine_ls_extinction_method none
_refine_ls_goodness_of_fit_ref 1.039
_refine_ls_hydrogen_treatment refall
_refine_ls_number_parameters 1379
_refine_ls_number_reflns 11309
_refine_ls_R_factor_gt 0.0499
_refine_ls_shift/su_max 0.0440
_refine_ls_structure_factor_coef Fsqd
_refine_ls_weighting_details 'w = 1/[\s^2^(Fo^2^)+(0.0497P)^2^+10.1244P] where P=(Fo^2^+2Fc^2^)/3'
_refine_ls_weighting_scheme calc
_refine_ls_wR_factor_ref 0.1301
_reflns_number_gt 8421
_reflns_number_total 11309
_reflns_threshold_expression F^2^>2.0\s(F^2^)
_cod_data_source_file b910077f.txt
_cod_data_source_block '_Templatetexray.inf'
_cod_original_formula_sum 'C144 H106 N4 O5 '
_cod_database_code 7104680

loop_
_symmetry_equiv_pos_site_id
_symmetry_equiv_pos_as_xyz
1 +X,+Y,+Z
2 -X,1/2+Y,1/2-Z
3 -X,-Y,-Z
4 +X,1/2-Y,1/2+Z

loop_
_atom_site_label
_atom_site_type_symbol
_atom_site_fract_x
_atom_site_fract_y
_atom_site_fract_z
_atom_site_U_iso_or_equiv
_atom_site_adp_type
_atom_site_occupancy
_atom_site_symmetry_multiplicity
_atom_site_calc_flag
_atom_site_refinement_flags
_atom_site_disorder_assembly
_atom_site_disorder_group
O(1) O 0.86964(13) 0.22344(12) 0.26045(9) 0.0430(6) Uani 1.00 1 d . . .
O(2) O 0.88316(12) 0.20218(12) 0.33736(9) 0.0381(6) Uani 1.00 1 d . . .
O(3) O 0.59269(12) 0.23142(12) 0.25286(8) 0.0360(6) Uani 1.00 1 d . . .
O(4) O 0.60731(13) 0.12934(12) 0.27771(8) 0.0369(6) Uani 1.00 1 d . . .
O(5) O 0.0806(2) 0.7114(2) 0.06650(12) 0.1260(16) Uani 1.00 1 d . . .
N(1) N 0.71899(14) 0.30104(13) 0.27903(9) 0.0256(6) Uani 1.00 1 d . . .
N(2) N 0.73190(15) 0.20254(12) 0.20862(9) 0.0251(6) Uani 1.00 1 d . . .
N(3) N 0.74871(15) 0.09860(12) 0.28480(9) 0.0260(6) Uani 1.00 1 d . . .
N(4) N 0.74490(14) 0.19701(13) 0.35604(9) 0.0242(6) Uani 1.00 1 d . . .
C(1) C 0.73700(17) 0.33603(15) 0.24351(12) 0.0241(8) Uani 1.00 1 d . . .
C(2) C 0.71128(18) 0.31806(16) 0.19600(11) 0.0250(8) Uani 1.00 1 d . . .
C(3) C 0.69449(18) 0.25329(16) 0.18423(11) 0.0240(8) Uani 1.00 1 d . . .
C(4) C 0.63884(18) 0.22755(16) 0.14511(11) 0.0253(8) Uani 1.00 1 d . . .
C(5) C 0.64684(18) 0.16150(16) 0.14648(11) 0.0261(8) Uani 1.00 1 d . . .
C(6) C 0.70760(18) 0.14563(16) 0.18618(11) 0.0238(8) Uani 1.00 1 d . . .
C(7) C 0.74063(18) 0.08604(16) 0.20064(11) 0.0262(8) Uani 1.00 1 d . . .
C(8) C 0.77518(18) 0.07328(15) 0.24876(12) 0.0259(8) Uani 1.00 1 d . . .
C(9) C 0.83508(18) 0.02996(15) 0.26838(12) 0.0268(8) Uani 1.00 1 d . . .
C(10) C 0.84090(18) 0.02747(15) 0.31664(12) 0.0272(8) Uani 1.00 1 d . . .
C(11) C 0.78457(18) 0.06975(15) 0.32657(11) 0.0254(8) Uani 1.00 1 d . . .
C(12) C 0.75986(17) 0.08128(16) 0.36817(11) 0.0254(8) Uani 1.00 1 d . . .
C(13) C 0.72519(18) 0.14030(16) 0.37369(11) 0.0242(8) Uani 1.00 1 d . . .
C(14) C 0.66626(18) 0.15416(16) 0.39712(11) 0.0252(8) Uani 1.00 1 d . . .
C(15) C 0.65422(17) 0.21980(16) 0.39391(11) 0.0253(8) Uani 1.00 1 d . . .
C(16) C 0.70655(18) 0.24658(16) 0.36941(11) 0.0246(8) Uani 1.00 1 d . . .
C(17) C 0.72177(17) 0.31211(16) 0.36224(11) 0.0241(8) Uani 1.00 1 d . . .
C(18) C 0.74233(17) 0.33242(15) 0.32131(11) 0.0244(8) Uani 1.00 1 d . . .
C(19) C 0.78367(17) 0.38876(15) 0.31283(11) 0.0250(8) Uani 1.00 1 d . . .
C(20) C 0.77981(18) 0.39126(15) 0.26513(11) 0.0252(8) Uani 1.00 1 d . . .
C(21) C 0.70142(18) 0.36599(16) 0.15804(11) 0.0267(8) Uani 1.00 1 d . . .
C(22) C 0.72265(19) 0.35074(17) 0.11655(12) 0.0327(9) Uani 1.00 1 d . . .
C(23) C 0.7150(2) 0.39494(19) 0.08037(12) 0.0395(9) Uani 1.00 1 d . . .
C(24) C 0.6858(2) 0.45498(19) 0.08494(14) 0.0447(10) Uani 1.00 1 d . . .
C(25) C 0.6634(2) 0.47069(18) 0.12545(13) 0.0398(9) Uani 1.00 1 d . . .
C(26) C 0.67114(19) 0.42667(17) 0.16162(12) 0.0326(9) Uani 1.00 1 d . . .
C(27) C 0.57585(18) 0.26629(15) 0.11734(11) 0.0260(8) Uani 1.00 1 d . . .
C(28) C 0.55893(19) 0.26996(16) 0.06876(12) 0.0323(9) Uani 1.00 1 d . . .
C(29) C 0.4984(2) 0.30561(17) 0.04426(13) 0.0368(9) Uani 1.00 1 d . . .
C(30) C 0.4530(2) 0.33736(17) 0.06833(13) 0.0373(9) Uani 1.00 1 d . . .
C(31) C 0.4697(2) 0.33487(17) 0.11706(13) 0.0366(9) Uani 1.00 1 d . . .
C(32) C 0.53100(19) 0.30021(16) 0.14143(12) 0.0310(8) Uani 1.00 1 d . . .
C(33) C 0.59508(18) 0.11261(15) 0.12021(11) 0.0257(8) Uani 1.00 1 d . . .
C(34) C 0.5806(2) 0.10660(17) 0.07161(12) 0.0356(9) Uani 1.00 1 d . . .
C(35) C 0.5334(2) 0.05838(18) 0.04897(13) 0.0437(10) Uani 1.00 1 d . . .
C(36) C 0.5004(2) 0.01626(18) 0.07406(14) 0.0428(10) Uani 1.00 1 d . . .
C(37) C 0.5141(2) 0.02157(18) 0.12221(13) 0.0397(9) Uani 1.00 1 d . . .
C(38) C 0.56043(19) 0.06983(17) 0.14519(13) 0.0337(9) Uani 1.00 1 d . . .
C(39) C 0.73773(18) 0.03270(17) 0.16673(12) 0.0286(8) Uani 1.00 1 d . . .
C(40) C 0.7564(2) 0.04181(18) 0.12362(13) 0.0405(10) Uani 1.00 1 d . . .
C(41) C 0.7533(2) -0.0094(2) 0.09302(14) 0.0532(11) Uani 1.00 1 d . . .
C(42) C 0.7310(2) -0.0691(2) 0.10434(15) 0.0535(11) Uani 1.00 1 d . . .
C(43) C 0.7118(2) -0.07868(19) 0.14608(15) 0.0483(11) Uani 1.00 1 d . . .
C(44) C 0.71529(19) -0.02818(17) 0.17728(13) 0.0358(9) Uani 1.00 1 d . . .
C(45) C 0.88833(18) 0.00653(17) 0.24109(11) 0.0282(8) Uani 1.00 1 d . . .
C(46) C 0.93361(19) 0.05163(18) 0.22640(12) 0.0354(9) Uani 1.00 1 d . . .
C(47) C 0.9823(2) 0.0335(2) 0.19884(13) 0.0435(10) Uani 1.00 1 d . . .
C(48) C 0.9850(2) -0.0299(2) 0.18549(13) 0.0457(10) Uani 1.00 1 d . . .
C(49) C 0.9410(2) -0.0749(2) 0.19948(13) 0.0454(10) Uani 1.00 1 d . . .
C(50) C 0.8928(2) -0.05729(18) 0.22785(12) 0.0378(9) Uani 1.00 1 d . . .
C(51) C 0.89884(19) -0.00491(17) 0.35317(12) 0.0293(8) Uani 1.00 1 d . . .
C(52) C 0.93943(19) 0.03057(19) 0.39114(12) 0.0373(9) Uani 1.00 1 d . . .
C(53) C 0.9917(2) 0.0005(2) 0.42685(13) 0.0480(11) Uani 1.00 1 d . . .
C(54) C 1.0030(2) -0.0651(2) 0.42508(15) 0.0519(11) Uani 1.00 1 d . . .
C(55) C 0.9634(2) -0.1007(2) 0.38777(14) 0.0446(10) Uani 1.00 1 d . . .
C(56) C 0.9116(2) -0.07083(18) 0.35179(13) 0.0365(9) Uani 1.00 1 d . . .
C(57) C 0.77039(19) 0.03169(18) 0.40553(12) 0.0321(9) Uani 1.00 1 d . . .
C(58) C 0.7940(2) 0.0491(2) 0.45259(13) 0.0459(10) Uani 1.00 1 d . . .
C(59) C 0.8083(2) 0.0022(3) 0.48754(16) 0.0674(14) Uani 1.00 1 d . . .
C(60) C 0.7992(3) -0.0614(3) 0.4748(2) 0.0847(18) Uani 1.00 1 d . . .
C(61) C 0.7740(2) -0.0794(2) 0.4286(2) 0.0714(15) Uani 1.00 1 d . . .
C(62) C 0.7593(2) -0.03301(19) 0.39384(15) 0.0471(10) Uani 1.00 1 d . . .
C(63) C 0.61849(17) 0.10395(16) 0.41056(11) 0.0248(8) Uani 1.00 1 d . . .
C(64) C 0.60416(19) 0.10064(17) 0.45523(12) 0.0330(9) Uani 1.00 1 d . . .
C(65) C 0.5590(2) 0.05241(18) 0.46592(13) 0.0385(9) Uani 1.00 1 d . . .
C(66) C 0.5270(2) 0.00768(18) 0.43247(14) 0.0399(9) Uani 1.00 1 d . . .
C(67) C 0.5405(2) 0.01087(18) 0.38799(13) 0.0378(9) Uani 1.00 1 d . . .
C(68) C 0.58613(18) 0.05806(16) 0.37711(12) 0.0294(8) Uani 1.00 1 d . . .
C(69) C 0.59065(17) 0.25820(15) 0.40259(11) 0.0237(8) Uani 1.00 1 d . . .
C(70) C 0.57627(19) 0.26665(16) 0.44659(12) 0.0315(9) Uani 1.00 1 d . . .
C(71) C 0.5186(2) 0.30580(17) 0.45293(12) 0.0336(9) Uani 1.00 1 d . . .
C(72) C 0.4733(2) 0.33665(17) 0.41523(12) 0.0337(9) Uani 1.00 1 d . . .
C(73) C 0.48595(19) 0.32852(16) 0.37072(12) 0.0335(9) Uani 1.00 1 d . . .
C(74) C 0.54360(18) 0.28931(16) 0.36430(12) 0.0296(8) Uani 1.00 1 d . . .
C(75) C 0.71303(18) 0.35916(16) 0.39825(12) 0.0280(8) Uani 1.00 1 d . . .
C(76) C 0.73575(19) 0.34378(17) 0.44613(12) 0.0332(9) Uani 1.00 1 d . . .
C(77) C 0.7252(2) 0.3877(2) 0.48000(13) 0.0418(10) Uani 1.00 1 d . . .
C(78) C 0.6933(2) 0.4466(2) 0.46667(15) 0.0463(10) Uani 1.00 1 d . . .
C(79) C 0.6721(2) 0.46253(18) 0.41969(15) 0.0420(10) Uani 1.00 1 d . . .
C(80) C 0.68130(19) 0.41911(17) 0.38575(13) 0.0338(9) Uani 1.00 1 d . . .
C(81) C 0.83081(19) 0.42650(17) 0.35172(12) 0.0288(8) Uani 1.00 1 d . . .
C(82) C 0.88079(19) 0.39394(19) 0.38743(12) 0.0374(9) Uani 1.00 1 d . . .
C(83) C 0.9231(2) 0.4269(2) 0.42546(14) 0.0514(11) Uani 1.00 1 d . . .
C(84) C 0.9164(2) 0.4929(2) 0.42829(15) 0.0606(12) Uani 1.00 1 d . . .
C(85) C 0.8685(2) 0.5263(2) 0.39299(14) 0.0544(11) Uani 1.00 1 d . . .
C(86) C 0.8258(2) 0.49309(18) 0.35488(12) 0.0399(10) Uani 1.00 1 d . . .
C(87) C 0.82213(18) 0.43356(17) 0.23992(11) 0.0286(8) Uani 1.00 1 d . . .
C(88) C 0.87382(19) 0.40637(18) 0.21783(12) 0.0355(9) Uani 1.00 1 d . . .
C(89) C 0.9124(2) 0.4446(2) 0.19248(12) 0.0420(10) Uani 1.00 1 d . . .
C(90) C 0.8992(2) 0.5097(2) 0.18853(13) 0.0436(10) Uani 1.00 1 d . . .
C(91) C 0.8478(2) 0.53718(19) 0.20996(13) 0.0421(10) Uani 1.00 1 d . . .
C(92) C 0.8097(2) 0.49984(17) 0.23564(12) 0.0338(9) Uani 1.00 1 d . . .
C(93) C 0.99243(19) 0.21470(16) 0.30787(12) 0.0298(8) Uani 1.00 1 d . . .
C(94) C 1.03898(19) 0.18449(16) 0.34429(12) 0.0305(8) Uani 1.00 1 d . . .
C(95) C 1.11837(19) 0.18519(16) 0.35078(12) 0.0282(8) Uani 1.00 1 d . . .
C(96) C 1.16691(19) 0.15237(17) 0.38739(12) 0.0326(9) Uani 1.00 1 d . . .
C(97) C 1.24471(19) 0.15469(16) 0.39395(12) 0.0316(9) Uani 1.00 1 d . . .
C(98) C 1.2944(2) 0.12079(17) 0.43076(12) 0.0353(9) Uani 1.00 1 d . . .
C(99) C 1.3696(2) 0.12446(18) 0.43591(14) 0.0418(10) Uani 1.00 1 d . . .
C(100) C 1.4006(2) 0.16224(19) 0.40525(14) 0.0436(10) Uani 1.00 1 d . . .
C(101) C 1.3551(2) 0.19549(18) 0.36996(14) 0.0425(10) Uani 1.00 1 d . . .
C(102) C 1.2752(2) 0.19274(17) 0.36249(13) 0.0339(9) Uani 1.00 1 d . . .
C(103) C 1.2272(2) 0.22453(17) 0.32523(13) 0.0374(9) Uani 1.00 1 d . . .
C(104) C 1.14923(19) 0.22133(16) 0.31839(12) 0.0318(9) Uani 1.00 1 d . . .
C(105) C 1.0992(2) 0.25165(17) 0.27955(13) 0.0396(9) Uani 1.00 1 d . . .
C(106) C 1.0238(2) 0.24783(17) 0.27437(13) 0.0385(9) Uani 1.00 1 d . . .
C(107) C 0.9085(2) 0.21350(16) 0.30145(15) 0.0332(9) Uani 1.00 1 d . . .
C(108) C 0.5680(2) 0.17661(19) 0.25971(11) 0.0288(8) Uani 1.00 1 d . . .
C(109) C 0.48464(18) 0.16705(16) 0.24582(12) 0.0285(8) Uani 1.00 1 d . . .
C(110) C 0.4461(2) 0.13847(17) 0.27763(12) 0.0339(9) Uani 1.00 1 d . . .
C(111) C 0.3705(2) 0.13349(17) 0.26668(13) 0.0387(9) Uani 1.00 1 d . . .
C(112) C 0.32667(19) 0.15717(16) 0.22297(12) 0.0319(9) Uani 1.00 1 d . . .
C(113) C 0.2483(2) 0.15894(17) 0.21220(14) 0.0411(10) Uani 1.00 1 d . . .
C(114) C 0.2071(2) 0.18490(18) 0.17019(14) 0.0400(10) Uani 1.00 1 d . . .
C(115) C 0.1269(2) 0.19000(19) 0.16006(16) 0.0509(11) Uani 1.00 1 d . . .
C(116) C 0.0887(2) 0.2157(2) 0.11855(18) 0.0596(12) Uani 1.00 1 d . . .
C(117) C 0.1266(2) 0.2369(2) 0.08447(16) 0.0600(12) Uani 1.00 1 d . . .
C(118) C 0.2019(2) 0.23288(19) 0.09286(14) 0.0498(11) Uani 1.00 1 d . . .
C(119) C 0.2452(2) 0.20750(17) 0.13587(13) 0.0369(9) Uani 1.00 1 d . . .
C(120) C 0.3231(2) 0.20556(17) 0.14639(13) 0.0394(9) Uani 1.00 1 d . . .
C(121) C 0.36481(19) 0.18199(16) 0.18961(12) 0.0323(9) Uani 1.00 1 d . . .
C(122) C 0.44475(19) 0.18643(16) 0.20284(12) 0.0318(9) Uani 1.00 1 d . . .
C(123) C 0.3187(2) 0.3556(2) 0.22210(17) 0.0768(14) Uani 1.00 1 d . . .
C(124) C 0.3931(2) 0.3886(2) 0.23290(14) 0.0524(11) Uani 1.00 1 d . . .
C(125) C 0.3984(2) 0.4559(2) 0.23209(13) 0.0506(11) Uani 1.00 1 d . . .
C(126) C 0.4662(2) 0.4864(2) 0.24233(13) 0.0510(11) Uani 1.00 1 d . . .
C(127) C 0.5326(2) 0.4510(2) 0.25411(14) 0.0562(11) Uani 1.00 1 d . . .
C(128) C 0.5282(3) 0.3851(2) 0.25422(14) 0.0619(13) Uani 1.00 1 d . . .
C(129) C 0.4598(3) 0.3539(2) 0.24445(13) 0.0545(12) Uani 1.00 1 d . . .
C(130) C 0.0887(2) 0.5890(2) 0.4359(2) 0.0963(18) Uani 1.00 1 d . . .
C(131) C 0.1021(2) 0.6568(2) 0.42360(19) 0.0605(12) Uani 1.00 1 d . . .
C(132) C 0.1058(2) 0.6744(2) 0.3786(2) 0.0721(14) Uani 1.00 1 d . . .
C(133) C 0.1145(2) 0.7385(3) 0.3665(2) 0.0761(14) Uani 1.00 1 d . . .
C(134) C 0.1182(2) 0.7849(2) 0.4021(2) 0.0779(15) Uani 1.00 1 d . . .
C(135) C 0.1148(2) 0.7673(2) 0.4467(2) 0.0789(15) Uani 1.00 1 d . . .
C(136) C 0.1064(2) 0.7048(3) 0.45751(19) 0.0756(14) Uani 1.00 1 d . . .
C(137) C 0.1175(2) 0.1298(2) -0.0313(2) 0.0911(17) Uani 1.00 1 d . . .
C(138) C 0.1977(2) 0.1489(2) -0.01464(16) 0.0571(11) Uani 1.00 1 d . . .
C(139) C 0.2456(2) 0.1131(2) 0.01982(16) 0.0546(11) Uani 1.00 1 d . . .
C(140) C 0.3199(2) 0.1299(2) 0.03498(15) 0.0562(11) Uani 1.00 1 d . . .
C(141) C 0.3482(2) 0.1825(2) 0.01670(16) 0.0573(12) Uani 1.00 1 d . . .
C(142) C 0.3004(2) 0.2189(2) -0.01708(15) 0.0571(12) Uani 1.00 1 d . . .
C(143) C 0.2264(2) 0.2025(2) -0.03251(15) 0.0550(11) Uani 1.00 1 d . . .
C(144) C 0.0090(2) 0.7044(3) 0.04142(18) 0.0993(19) Uani 1.00 1 d . . .
H(22) H 0.7422 0.3102 0.1132 0.039 Uiso 1.00 1 c R . .
H(23) H 0.7295 0.3841 0.0530 0.047 Uiso 1.00 1 c R . .
H(24) H 0.6812 0.4849 0.0608 0.054 Uiso 1.00 1 c R . .
H(25) H 0.6431 0.5110 0.1283 0.048 Uiso 1.00 1 c R . .
H(26) H 0.6559 0.4377 0.1888 0.039 Uiso 1.00 1 c R . .
H(28) H 0.5887 0.2481 0.0522 0.039 Uiso 1.00 1 c R . .
H(29) H 0.4884 0.3081 0.0116 0.044 Uiso 1.00 1 c R . .
H(30) H 0.4115 0.3603 0.0519 0.045 Uiso 1.00 1 c R . .
H(31) H 0.4396 0.3565 0.1335 0.044 Uiso 1.00 1 c R . .
H(32) H 0.5424 0.2995 0.1742 0.037 Uiso 1.00 1 c R . .
H(34) H 0.6025 0.1349 0.0542 0.043 Uiso 1.00 1 c R . .
H(35) H 0.5239 0.0546 0.0164 0.052 Uiso 1.00 1 c R . .
H(36) H 0.4688 -0.0159 0.0585 0.051 Uiso 1.00 1 c R . .
H(37) H 0.4922 -0.0072 0.1393 0.048 Uiso 1.00 1 c R . .
H(38) H 0.5686 0.0738 0.1777 0.040 Uiso 1.00 1 c R . .
H(40) H 0.7709 0.0823 0.1155 0.049 Uiso 1.00 1 c R . .
H(41) H 0.7665 -0.0033 0.0645 0.064 Uiso 1.00 1 c R . .
H(42) H 0.7289 -0.1032 0.0834 0.064 Uiso 1.00 1 c R . .
H(43) H 0.6964 -0.1191 0.1536 0.058 Uiso 1.00 1 c R . .
H(44) H 0.7024 -0.0351 0.2058 0.043 Uiso 1.00 1 c R . .
H(46) H 0.9314 0.0945 0.2351 0.042 Uiso 1.00 1 c R . .
H(47) H 1.0128 0.0640 0.1895 0.052 Uiso 1.00 1 c R . .
H(48) H 1.0172 -0.0420 0.1668 0.055 Uiso 1.00 1 c R . .
H(49) H 0.9429 -0.1175 0.1901 0.055 Uiso 1.00 1 c R . .
H(50) H 0.8636 -0.0883 0.2379 0.045 Uiso 1.00 1 c R . .
H(52) H 0.9315 0.0746 0.3926 0.045 Uiso 1.00 1 c R . .
H(53) H 1.0191 0.0245 0.4520 0.058 Uiso 1.00 1 c R . .
H(54) H 1.0376 -0.0853 0.4492 0.062 Uiso 1.00 1 c R . .
H(55) H 0.9712 -0.1448 0.3867 0.053 Uiso 1.00 1 c R . .
H(56) H 0.8852 -0.0950 0.3265 0.044 Uiso 1.00 1 c R . .
H(58) H 0.8003 0.0924 0.4608 0.055 Uiso 1.00 1 c R . .
H(59) H 0.8237 0.0137 0.5191 0.081 Uiso 1.00 1 c R . .
H(60) H 0.8104 -0.0930 0.4980 0.102 Uiso 1.00 1 c R . .
H(61) H 0.7668 -0.1227 0.4208 0.086 Uiso 1.00 1 c R . .
H(62) H 0.7419 -0.0451 0.3625 0.057 Uiso 1.00 1 c R . .
H(64) H 0.6250 0.1310 0.4780 0.040 Uiso 1.00 1 c R . .
H(65) H 0.5503 0.0502 0.4959 0.046 Uiso 1.00 1 c R . .
H(66) H 0.4965 -0.0245 0.4398 0.048 Uiso 1.00 1 c R . .
H(67) H 0.5186 -0.0191 0.3652 0.045 Uiso 1.00 1 c R . .
H(68) H 0.5954 0.0594 0.3472 0.035 Uiso 1.00 1 c R . .
H(70) H 0.6060 0.2456 0.4724 0.038 Uiso 1.00 1 c R . .
H(71) H 0.5104 0.3112 0.4829 0.040 Uiso 1.00 1 c R . .
H(72) H 0.4344 0.3628 0.4195 0.040 Uiso 1.00 1 c R . .
H(73) H 0.4556 0.3495 0.3451 0.040 Uiso 1.00 1 c R . .
H(74) H 0.5512 0.2836 0.3342 0.035 Uiso 1.00 1 c R . .
H(76) H 0.7579 0.3042 0.4554 0.040 Uiso 1.00 1 c R . .
H(77) H 0.7399 0.3771 0.5118 0.050 Uiso 1.00 1 c R . .
H(78) H 0.6860 0.4757 0.4894 0.056 Uiso 1.00 1 c R . .
H(79) H 0.6514 0.5028 0.4107 0.050 Uiso 1.00 1 c R . .
H(80) H 0.6660 0.4302 0.3541 0.041 Uiso 1.00 1 c R . .
H(82) H 0.8857 0.3495 0.3856 0.045 Uiso 1.00 1 c R . .
H(83) H 0.9562 0.4047 0.4492 0.062 Uiso 1.00 1 c R . .
H(84) H 0.9445 0.5149 0.4542 0.073 Uiso 1.00 1 c R . .
H(85) H 0.8648 0.5708 0.3947 0.065 Uiso 1.00 1 c R . .
H(86) H 0.7933 0.5157 0.3310 0.048 Uiso 1.00 1 c R . .
H(88) H 0.8827 0.3623 0.2200 0.043 Uiso 1.00 1 c R . .
H(89) H 0.9474 0.4260 0.1781 0.050 Uiso 1.00 1 c R . .
H(90) H 0.9249 0.5351 0.1714 0.052 Uiso 1.00 1 c R . .
H(91) H 0.8386 0.5812 0.2071 0.050 Uiso 1.00 1 c R . .
H(92) H 0.7755 0.5190 0.2502 0.041 Uiso 1.00 1 c R . .
H(1) H 0.6963 0.2646 0.2753 0.031 Uiso 1.00 1 c R . .
H(2) H 0.7659 0.2057 0.2344 0.030 Uiso 1.00 1 c R . .
H(3) H 0.7149 0.1280 0.2819 0.031 Uiso 1.00 1 c R . .
H(4) H 0.7769 0.2007 0.3390 0.029 Uiso 1.00 1 c R . .
H(94) H 1.0185 0.1624 0.3659 0.037 Uiso 1.00 1 c R . .
H(96) H 1.1467 0.1281 0.4081 0.039 Uiso 1.00 1 c R . .
H(98) H 1.2752 0.0958 0.4515 0.042 Uiso 1.00 1 c R . .
H(99) H 1.4012 0.1017 0.4601 0.050 Uiso 1.00 1 c R . .
H(100) H 1.4523 0.1643 0.4093 0.052 Uiso 1.00 1 c R . .
H(101) H 1.3761 0.2207 0.3501 0.051 Uiso 1.00 1 c R . .
H(103) H 1.2475 0.2485 0.3044 0.045 Uiso 1.00 1 c R . .
H(105) H 1.1183 0.2742 0.2576 0.048 Uiso 1.00 1 c R . .
H(106) H 0.9921 0.2672 0.2485 0.046 Uiso 1.00 1 c R . .
H(110) H 0.4733 0.1230 0.3065 0.041 Uiso 1.00 1 c R . .
H(111) H 0.3468 0.1143 0.2880 0.046 Uiso 1.00 1 c R . .
H(113) H 0.2231 0.1423 0.2337 0.049 Uiso 1.00 1 c R . .
H(115) H 0.1011 0.1757 0.1819 0.061 Uiso 1.00 1 c R . .
H(116) H 0.0369 0.2195 0.1124 0.071 Uiso 1.00 1 c R . .
H(117) H 0.0994 0.2537 0.0560 0.072 Uiso 1.00 1 c R . .
H(118) H 0.2259 0.2470 0.0700 0.060 Uiso 1.00 1 c R . .
H(120) H 0.3481 0.2203 0.1242 0.047 Uiso 1.00 1 c R . .
H(122) H 0.4700 0.2030 0.1814 0.038 Uiso 1.00 1 c R . .
H(125) H 0.3548 0.4804 0.2244 0.061 Uiso 1.00 1 c R . .
H(126) H 0.4682 0.5311 0.2415 0.061 Uiso 1.00 1 c R . .
H(127) H 0.5788 0.4716 0.2617 0.067 Uiso 1.00 1 c R . .
H(128) H 0.5721 0.3610 0.2610 0.074 Uiso 1.00 1 c R . .
H(129) H 0.4583 0.3092 0.2456 0.065 Uiso 1.00 1 c R . .
H(132) H 0.1024 0.6427 0.3558 0.087 Uiso 1.00 1 c R . .
H(133) H 0.1177 0.7500 0.3363 0.091 Uiso 1.00 1 c R . .
H(134) H 0.1230 0.8282 0.3952 0.093 Uiso 1.00 1 c R . .
H(135) H 0.1182 0.7986 0.4699 0.095 Uiso 1.00 1 c R . .
H(136) H 0.1034 0.6937 0.4879 0.091 Uiso 1.00 1 c R . .
H(139) H 0.2274 0.0774 0.0328 0.066 Uiso 1.00 1 c R . .
H(140) H 0.3514 0.1052 0.0579 0.067 Uiso 1.00 1 c R . .
H(141) H 0.3985 0.1935 0.0268 0.069 Uiso 1.00 1 c R . .
H(142) H 0.3186 0.2550 -0.0295 0.069 Uiso 1.00 1 c R . .
H(143) H 0.1951 0.2276 -0.0553 0.066 Uiso 1.00 1 c R . .
H(13A) H 0.0878 0.5866 0.4686 0.116 Uiso 1.00 1 c R . .
H(13B) H 0.1282 0.5622 0.4302 0.116 Uiso 1.00 1 c R . .
H(13C) H 0.0416 0.5746 0.4169 0.116 Uiso 1.00 1 c R . .
H(12A) H 0.2795 0.3871 0.2149 0.092 Uiso 1.00 1 c R . .
H(12B) H 0.3137 0.3308 0.2489 0.092 Uiso 1.00 1 c R . .
H(12C) H 0.3151 0.3276 0.1955 0.092 Uiso 1.00 1 c R . .
H(13D) H 0.1083 0.0918 -0.0148 0.109 Uiso 1.00 1 c R . .
H(13E) H 0.1066 0.1212 -0.0645 0.109 Uiso 1.00 1 c R . .
H(13F) H 0.0861 0.1641 -0.0252 0.109 Uiso 1.00 1 c R . .

loop_
_atom_site_aniso_label
_atom_site_aniso_U_11
_atom_site_aniso_U_22
_atom_site_aniso_U_33
_atom_site_aniso_U_12
_atom_site_aniso_U_13
_atom_site_aniso_U_23
O(1) 0.0285(14) 0.0572(18) 0.0399(17) -0.0024(13) 0.0014(13) 0.0019(13)
O(2) 0.0234(14) 0.0500(16) 0.0421(16) -0.0008(11) 0.0100(12) -0.0003(12)
O(3) 0.0305(14) 0.0350(16) 0.0407(15) -0.0036(12) 0.0051(11) 0.0007(12)
O(4) 0.0288(14) 0.0389(16) 0.0423(15) 0.0039(12) 0.0070(12) 0.0094(12)
O(5) 0.078(2) 0.236(5) 0.061(2) -0.019(2) 0.009(2) 0.023(2)
N(1) 0.0279(16) 0.0211(15) 0.0263(17) -0.0040(13) 0.0035(13) -0.0021(14)
N(2) 0.0283(16) 0.0243(17) 0.0211(15) 0.0005(14) 0.0026(13) 0.0013(14)
N(3) 0.0288(16) 0.0220(15) 0.0280(17) 0.0045(13) 0.0084(14) -0.0002(14)
N(4) 0.0258(16) 0.0278(18) 0.0211(15) -0.0013(14) 0.0100(13) -0.0005(13)
C(1) 0.0227(19) 0.022(2) 0.030(2) 0.0025(16) 0.0105(16) 0.0066(18)
C(2) 0.0227(19) 0.030(2) 0.023(2) -0.0012(16) 0.0056(15) -0.0020(17)
C(3) 0.027(2) 0.025(2) 0.0217(19) -0.0017(17) 0.0085(16) 0.0023(17)
C(4) 0.028(2) 0.028(2) 0.0207(19) 0.0016(17) 0.0072(17) 0.0021(16)
C(5) 0.029(2) 0.028(2) 0.022(2) 0.0010(17) 0.0086(17) 0.0018(16)
C(6) 0.025(2) 0.025(2) 0.0222(19) -0.0016(17) 0.0082(16) -0.0028(17)
C(7) 0.026(2) 0.029(2) 0.025(2) 0.0005(17) 0.0085(16) 0.0034(17)
C(8) 0.027(2) 0.0215(19) 0.031(2) -0.0016(17) 0.0118(18) 0.0005(17)
C(9) 0.024(2) 0.023(2) 0.033(2) 0.0016(17) 0.0065(17) -0.0024(17)
C(10) 0.025(2) 0.025(2) 0.033(2) 0.0029(17) 0.0086(17) 0.0026(17)
C(11) 0.025(2) 0.025(2) 0.024(2) -0.0022(16) 0.0020(17) 0.0036(17)
C(12) 0.0198(19) 0.030(2) 0.025(2) 0.0007(16) 0.0037(16) -0.0001(17)
C(13) 0.024(2) 0.030(2) 0.0185(18) -0.0036(17) 0.0055(16) 0.0015(16)
C(14) 0.026(2) 0.030(2) 0.0183(18) 0.0010(17) 0.0027(16) 0.0026(16)
C(15) 0.022(2) 0.034(2) 0.0194(18) 0.0007(17) 0.0049(15) -0.0004(16)
C(16) 0.0232(19) 0.027(2) 0.0226(19) 0.0017(17) 0.0034(16) -0.0034(16)
C(17) 0.0212(19) 0.027(2) 0.024(2) -0.0002(16) 0.0044(15) -0.0037(17)
C(18) 0.0185(19) 0.028(2) 0.026(2) 0.0002(16) 0.0034(16) -0.0025(17)
C(19) 0.023(2) 0.022(2) 0.030(2) -0.0006(16) 0.0060(16) -0.0034(16)
C(20) 0.026(2) 0.023(2) 0.027(2) 0.0020(16) 0.0068(16) 0.0011(16)
C(21) 0.027(2) 0.028(2) 0.024(2) -0.0058(17) 0.0039(16) -0.0004(17)
C(22) 0.031(2) 0.035(2) 0.030(2) -0.0085(17) 0.0036(17) 0.0016(19)
C(23) 0.044(2) 0.045(2) 0.027(2) -0.014(2) 0.0042(18) 0.003(2)
C(24) 0.047(2) 0.043(2) 0.037(2) -0.009(2) -0.004(2) 0.015(2)
C(25) 0.042(2) 0.031(2) 0.041(2) -0.0015(18) -0.002(2) 0.005(2)
C(26) 0.033(2) 0.033(2) 0.028(2) -0.0028(18) -0.0001(17) 0.0011(19)
C(27) 0.029(2) 0.0231(19) 0.024(2) -0.0040(17) 0.0032(17) -0.0023(16)
C(28) 0.036(2) 0.030(2) 0.030(2) 0.0019(18) 0.0064(18) -0.0030(17)
C(29) 0.041(2) 0.040(2) 0.026(2) 0.004(2) -0.0008(19) 0.0008(18)
C(30) 0.033(2) 0.033(2) 0.041(2) 0.0062(18) -0.0027(19) 0.0082(19)
C(31) 0.035(2) 0.033(2) 0.041(2) 0.0053(19) 0.0083(19) 0.0005(19)
C(32) 0.031(2) 0.035(2) 0.026(2) -0.0018(19) 0.0051(18) 0.0013(18)
C(33) 0.025(2) 0.023(2) 0.028(2) 0.0050(16) 0.0039(17) -0.0018(17)
C(34) 0.046(2) 0.031(2) 0.031(2) -0.0056(19) 0.0101(18) -0.0017(18)
C(35) 0.055(2) 0.045(2) 0.031(2) -0.012(2) 0.010(2) -0.011(2)
C(36) 0.042(2) 0.043(2) 0.043(2) -0.014(2) 0.008(2) -0.014(2)
C(37) 0.036(2) 0.037(2) 0.045(2) -0.011(2) 0.0071(19) -0.002(2)
C(38) 0.036(2) 0.035(2) 0.031(2) -0.0011(19) 0.0104(18) 0.0023(19)
C(39) 0.025(2) 0.032(2) 0.027(2) 0.0063(17) 0.0027(16) -0.0001(18)
C(40) 0.050(2) 0.038(2) 0.034(2) 0.0084(19) 0.0093(19) 0.002(2)
C(41) 0.066(3) 0.061(3) 0.032(2) 0.012(2) 0.011(2) -0.006(2)
C(42) 0.059(2) 0.049(3) 0.048(3) 0.014(2) 0.005(2) -0.020(2)
C(43) 0.045(2) 0.036(2) 0.060(3) 0.003(2) 0.007(2) -0.011(2)
C(44) 0.037(2) 0.030(2) 0.040(2) 0.0016(18) 0.0088(18) -0.002(2)
C(45) 0.024(2) 0.032(2) 0.027(2) 0.0071(17) 0.0034(16) 0.0009(17)
C(46) 0.032(2) 0.037(2) 0.037(2) 0.0051(19) 0.0094(19) 0.0028(18)
C(47) 0.035(2) 0.056(3) 0.044(2) 0.003(2) 0.019(2) 0.008(2)
C(48) 0.038(2) 0.062(3) 0.042(2) 0.016(2) 0.019(2) 0.004(2)
C(49) 0.051(2) 0.043(2) 0.045(2) 0.017(2) 0.016(2) -0.002(2)
C(50) 0.041(2) 0.035(2) 0.039(2) 0.0076(19) 0.0116(19) 0.0040(19)
C(51) 0.027(2) 0.036(2) 0.028(2) 0.0057(18) 0.0113(17) 0.0065(18)
C(52) 0.031(2) 0.044(2) 0.036(2) 0.0036(19) 0.0057(19) 0.006(2)
C(53) 0.033(2) 0.067(3) 0.039(2) 0.007(2) 0.000(2) 0.004(2)
C(54) 0.040(2) 0.069(3) 0.046(2) 0.021(2) 0.008(2) 0.023(2)
C(55) 0.043(2) 0.044(2) 0.050(2) 0.015(2) 0.019(2) 0.015(2)
C(56) 0.035(2) 0.041(2) 0.036(2) 0.0109(19) 0.0145(19) 0.0064(19)
C(57) 0.028(2) 0.039(2) 0.032(2) 0.0087(18) 0.0124(17) 0.0112(19)
C(58) 0.035(2) 0.069(3) 0.035(2) 0.020(2) 0.0113(19) 0.014(2)
C(59) 0.058(3) 0.109(4) 0.042(2) 0.042(3) 0.024(2) 0.032(3)
C(60) 0.097(4) 0.091(4) 0.086(4) 0.060(3) 0.062(3) 0.061(3)
C(61) 0.094(3) 0.049(3) 0.092(4) 0.027(2) 0.064(3) 0.032(3)
C(62) 0.056(2) 0.037(2) 0.059(2) 0.010(2) 0.033(2) 0.014(2)
C(63) 0.0195(19) 0.028(2) 0.028(2) 0.0018(16) 0.0082(16) 0.0068(17)
C(64) 0.031(2) 0.039(2) 0.029(2) 0.0021(19) 0.0066(17) 0.0040(18)
C(65) 0.035(2) 0.051(2) 0.033(2) -0.002(2) 0.0145(19) 0.010(2)
C(66) 0.033(2) 0.041(2) 0.048(2) -0.0026(19) 0.015(2) 0.013(2)
C(67) 0.037(2) 0.037(2) 0.040(2) -0.0063(19) 0.0117(19) 0.0003(19)
C(68) 0.031(2) 0.032(2) 0.028(2) 0.0001(18) 0.0128(17) 0.0041(18)
C(69) 0.0228(19) 0.026(2) 0.023(2) -0.0036(16) 0.0070(16) -0.0002(16)
C(70) 0.029(2) 0.034(2) 0.031(2) 0.0034(18) 0.0062(17) 0.0047(17)
C(71) 0.035(2) 0.039(2) 0.030(2) 0.0019(19) 0.0133(19) -0.0036(18)
C(72) 0.030(2) 0.036(2) 0.036(2) 0.0066(18) 0.0097(19) -0.0010(19)
C(73) 0.030(2) 0.036(2) 0.034(2) 0.0055(18) 0.0059(17) 0.0059(18)
C(74) 0.030(2) 0.034(2) 0.026(2) -0.0012(18) 0.0086(17) -0.0004(17)
C(75) 0.024(2) 0.030(2) 0.030(2) -0.0045(17) 0.0073(16) -0.0002(18)
C(76) 0.029(2) 0.034(2) 0.036(2) -0.0053(17) 0.0067(17) -0.0032(19)
C(77) 0.044(2) 0.053(2) 0.031(2) -0.013(2) 0.0137(19) -0.011(2)
C(78) 0.043(2) 0.048(2) 0.050(3) -0.004(2) 0.016(2) -0.021(2)
C(79) 0.038(2) 0.034(2) 0.054(2) 0.0008(19) 0.011(2) -0.010(2)
C(80) 0.031(2) 0.032(2) 0.038(2) -0.0035(18) 0.0065(17) -0.0047(19)
C(81) 0.028(2) 0.034(2) 0.027(2) -0.0097(18) 0.0106(18) -0.0015(18)
C(82) 0.031(2) 0.048(2) 0.033(2) -0.007(2) 0.0049(19) -0.001(2)
C(83) 0.042(2) 0.064(3) 0.043(2) -0.009(2) -0.002(2) 0.000(2)
C(84) 0.065(3) 0.074(3) 0.039(2) -0.033(2) 0.005(2) -0.015(2)
C(85) 0.077(3) 0.046(2) 0.040(2) -0.021(2) 0.012(2) -0.006(2)
C(86) 0.050(2) 0.037(2) 0.031(2) -0.012(2) 0.0069(19) -0.0043(19)
C(87) 0.027(2) 0.033(2) 0.023(2) -0.0045(17) 0.0021(17) -0.0034(17)
C(88) 0.031(2) 0.041(2) 0.034(2) -0.0015(19) 0.0080(19) -0.0029(19)
C(89) 0.027(2) 0.067(3) 0.036(2) -0.007(2) 0.0181(18) -0.005(2)
C(90) 0.045(2) 0.048(2) 0.039(2) -0.017(2) 0.011(2) 0.008(2)
C(91) 0.054(2) 0.036(2) 0.039(2) -0.010(2) 0.016(2) 0.005(2)
C(92) 0.039(2) 0.033(2) 0.031(2) -0.0020(18) 0.0111(18) -0.0013(18)
C(93) 0.026(2) 0.033(2) 0.031(2) -0.0055(17) 0.0078(18) -0.0037(18)
C(94) 0.025(2) 0.036(2) 0.032(2) -0.0033(17) 0.0101(18) -0.0041(18)
C(95) 0.027(2) 0.026(2) 0.033(2) -0.0037(17) 0.0115(18) -0.0048(17)
C(96) 0.031(2) 0.036(2) 0.033(2) -0.0022(18) 0.0115(18) -0.0047(18)
C(97) 0.026(2) 0.032(2) 0.037(2) -0.0009(18) 0.0070(19) -0.0108(18)
C(98) 0.033(2) 0.038(2) 0.035(2) 0.0029(18) 0.0089(19) -0.0080(18)
C(99) 0.031(2) 0.047(2) 0.044(2) 0.005(2) 0.002(2) -0.015(2)
C(100) 0.023(2) 0.051(2) 0.054(2) -0.002(2) 0.004(2) -0.018(2)
C(101) 0.033(2) 0.045(2) 0.051(2) -0.008(2) 0.013(2) -0.011(2)
C(102) 0.029(2) 0.037(2) 0.036(2) -0.0043(18) 0.0080(19) -0.0120(19)
C(103) 0.036(2) 0.039(2) 0.040(2) -0.0075(19) 0.015(2) -0.0026(19)
C(104) 0.028(2) 0.030(2) 0.038(2) -0.0006(17) 0.0086(19) -0.0063(18)
C(105) 0.037(2) 0.041(2) 0.044(2) -0.0032(19) 0.015(2) 0.007(2)
C(106) 0.034(2) 0.042(2) 0.038(2) 0.0018(19) 0.0052(18) 0.0031(19)
C(107) 0.032(2) 0.026(2) 0.042(2) -0.0011(17) 0.010(2) -0.0025(19)
C(108) 0.034(2) 0.032(2) 0.022(2) 0.001(2) 0.0094(17) -0.0021(18)
C(109) 0.025(2) 0.028(2) 0.033(2) -0.0006(16) 0.0078(18) 0.0009(17)
C(110) 0.032(2) 0.039(2) 0.031(2) 0.0010(18) 0.0072(18) 0.0057(18)
C(111) 0.032(2) 0.045(2) 0.042(2) -0.0052(19) 0.015(2) 0.0052(19)
C(112) 0.027(2) 0.033(2) 0.036(2) -0.0021(17) 0.0065(19) -0.0001(18)
C(113) 0.033(2) 0.040(2) 0.054(2) -0.0089(19) 0.018(2) -0.003(2)
C(114) 0.028(2) 0.037(2) 0.051(2) -0.0006(18) 0.001(2) -0.008(2)
C(115) 0.032(2) 0.046(2) 0.072(3) -0.001(2) 0.007(2) -0.011(2)
C(116) 0.033(2) 0.058(3) 0.081(3) 0.007(2) -0.001(2) -0.008(2)
C(117) 0.044(3) 0.064(3) 0.061(3) 0.010(2) -0.007(2) -0.002(2)
C(118) 0.035(2) 0.057(2) 0.051(2) 0.006(2) -0.003(2) -0.004(2)
C(119) 0.030(2) 0.039(2) 0.038(2) 0.0022(18) -0.001(2) -0.0058(19)
C(120) 0.034(2) 0.044(2) 0.039(2) 0.0006(19) 0.0070(19) 0.0011(19)
C(121) 0.030(2) 0.033(2) 0.033(2) 0.0014(18) 0.0067(19) -0.0014(18)
C(122) 0.028(2) 0.035(2) 0.034(2) -0.0018(17) 0.0101(18) -0.0006(18)
C(123) 0.089(4) 0.066(3) 0.077(3) -0.006(3) 0.022(2) -0.006(2)
C(124) 0.070(3) 0.051(3) 0.040(2) 0.005(2) 0.021(2) 0.002(2)
C(125) 0.070(3) 0.047(3) 0.042(2) 0.015(2) 0.028(2) 0.009(2)
C(126) 0.073(3) 0.039(2) 0.047(2) 0.012(2) 0.026(2) 0.007(2)
C(127) 0.067(3) 0.059(3) 0.047(2) 0.007(2) 0.023(2) 0.000(2)
C(128) 0.079(3) 0.068(3) 0.041(2) 0.029(3) 0.019(2) 0.007(2)
C(129) 0.088(3) 0.044(2) 0.035(2) 0.017(3) 0.021(2) 0.008(2)
C(130) 0.069(3) 0.097(4) 0.122(4) -0.015(3) 0.021(3) 0.008(3)
C(131) 0.049(2) 0.057(3) 0.073(3) -0.006(2) 0.010(2) 0.012(3)
C(132) 0.051(3) 0.080(4) 0.081(4) 0.002(2) 0.008(2) -0.020(3)
C(133) 0.046(3) 0.092(4) 0.094(4) 0.010(2) 0.024(2) 0.017(3)
C(134) 0.044(3) 0.064(3) 0.129(5) 0.009(2) 0.026(3) 0.014(4)
C(135) 0.050(3) 0.070(4) 0.115(5) 0.006(2) 0.016(3) -0.004(3)
C(136) 0.046(3) 0.098(4) 0.080(3) 0.015(3) 0.009(2) -0.007(3)
C(137) 0.066(3) 0.080(3) 0.125(4) -0.005(3) 0.018(3) -0.015(3)
C(138) 0.058(3) 0.050(2) 0.066(3) -0.000(2) 0.022(2) -0.010(2)
C(139) 0.059(3) 0.040(2) 0.072(3) -0.003(2) 0.030(2) 0.006(2)
C(140) 0.066(3) 0.041(2) 0.066(3) 0.003(2) 0.024(2) 0.008(2)
C(141) 0.058(3) 0.048(2) 0.072(3) -0.009(2) 0.027(2) -0.000(2)
C(142) 0.080(3) 0.038(2) 0.059(3) -0.003(2) 0.028(2) 0.011(2)
C(143) 0.074(3) 0.038(2) 0.056(2) 0.003(2) 0.021(2) 0.003(2)
C(144) 0.056(3) 0.172(6) 0.060(3) -0.000(3) -0.006(2) 0.035(3)

loop_
_atom_type_symbol
_atom_type_description
_atom_type_scat_dispersion_real
_atom_type_scat_dispersion_imag
_atom_type_scat_source
C C 0.003 0.002
;
International Tables for Crystallography
(1992, Vol. C, Tables 4.2.6.8 and 6.1.1.4)
;
H H 0.000 0.000
;
International Tables for Crystallography
(1992, Vol. C, Table 6.1.1.4)
;
N N 0.006 0.003
;
International Tables for Crystallography
(1992, Vol. C, Tables 4.2.6.8 and 6.1.1.4)
;
O O 0.011 0.006
;
International Tables for Crystallography
(1992, Vol. C, Tables 4.2.6.8 and 6.1.1.4)
;

loop_
_geom_angle_atom_site_label_1
_geom_angle_atom_site_label_2
_geom_angle_atom_site_label_3
_geom_angle
_geom_angle_publ_flag
_geom_angle_site_symmetry_1
_geom_angle_site_symmetry_2
_geom_angle_site_symmetry_3
C(1) N(1) C(18) 110.4(2) yes . . .
C(3) N(2) C(6) 110.5(2) yes . . .
C(8) N(3) C(11) 109.4(2) yes . . .
C(13) N(4) C(16) 110.1(2) yes . . .
N(1) C(1) C(2) 121.4(2) yes . . .
N(1) C(1) C(20) 107.1(2) yes . . .
C(2) C(1) C(20) 131.4(3) yes . . .
C(1) C(2) C(3) 119.9(2) yes . . .
C(1) C(2) C(21) 121.1(2) yes . . .
C(3) C(2) C(21) 118.9(2) yes . . .
N(2) C(3) C(2) 124.0(2) yes . . .
N(2) C(3) C(4) 107.6(2) yes . . .
C(2) C(3) C(4) 128.5(2) yes . . .
C(3) C(4) C(5) 107.2(2) yes . . .
C(3) C(4) C(27) 123.1(2) yes . . .
C(5) C(4) C(27) 128.3(2) yes . . .
C(4) C(5) C(6) 107.9(2) yes . . .
C(4) C(5) C(33) 128.2(2) yes . . .
C(6) C(5) C(33) 122.7(2) yes . . .
N(2) C(6) C(5) 106.8(2) yes . . .
N(2) C(6) C(7) 123.3(2) yes . . .
C(5) C(6) C(7) 129.9(2) yes . . .
C(6) C(7) C(8) 121.5(2) yes . . .
C(6) C(7) C(39) 121.1(2) yes . . .
C(8) C(7) C(39) 117.3(2) yes . . .
N(3) C(8) C(7) 122.2(2) yes . . .
N(3) C(8) C(9) 108.3(2) yes . . .
C(7) C(8) C(9) 129.3(3) yes . . .
C(8) C(9) C(10) 107.2(3) yes . . .
C(8) C(9) C(45) 122.3(3) yes . . .
C(10) C(9) C(45) 129.1(2) yes . . .
C(9) C(10) C(11) 107.2(2) yes . . .
C(9) C(10) C(51) 128.2(3) yes . . .
C(11) C(10) C(51) 124.2(3) yes . . .
N(3) C(11) C(10) 107.6(2) yes . . .
N(3) C(11) C(12) 120.2(2) yes . . .
C(10) C(11) C(12) 132.0(2) yes . . .
C(11) C(12) C(13) 119.5(2) yes . . .
C(11) C(12) C(57) 120.2(2) yes . . .
C(13) C(12) C(57) 120.3(3) yes . . .
N(4) C(13) C(12) 122.6(3) yes . . .
N(4) C(13) C(14) 107.6(2) yes . . .
C(12) C(13) C(14) 129.8(3) yes . . .
C(13) C(14) C(15) 106.9(3) yes . . .
C(13) C(14) C(63) 123.2(2) yes . . .
C(15) C(14) C(63) 128.3(3) yes . . .
C(14) C(15) C(16) 107.5(3) yes . . .
C(14) C(15) C(69) 129.7(3) yes . . .
C(16) C(15) C(69) 121.5(2) yes . . .
N(4) C(16) C(15) 107.7(2) yes . . .
N(4) C(16) C(17) 123.6(3) yes . . .
C(15) C(16) C(17) 128.6(3) yes . . .
C(16) C(17) C(18) 121.2(3) yes . . .
C(16) C(17) C(75) 118.3(3) yes . . .
C(18) C(17) C(75) 120.4(2) yes . . .
N(1) C(18) C(17) 122.3(2) yes . . .
N(1) C(18) C(19) 107.1(2) yes . . .
C(17) C(18) C(19) 130.4(2) yes . . .
C(18) C(19) C(20) 107.4(2) yes . . .
C(18) C(19) C(81) 122.2(2) yes . . .
C(20) C(19) C(81) 129.5(3) yes . . .
C(1) C(20) C(19) 107.6(2) yes . . .
C(1) C(20) C(87) 123.3(2) yes . . .
C(19) C(20) C(87) 128.2(2) yes . . .
C(2) C(21) C(22) 119.5(3) yes . . .
C(2) C(21) C(26) 122.5(3) yes . . .
C(22) C(21) C(26) 118.0(3) yes . . .
C(21) C(22) C(23) 121.0(3) yes . . .
C(22) C(23) C(24) 120.0(3) yes . . .
C(23) C(24) C(25) 120.0(3) yes . . .
C(24) C(25) C(26) 120.2(3) yes . . .
C(21) C(26) C(25) 120.9(3) yes . . .
C(4) C(27) C(28) 123.2(3) yes . . .
C(4) C(27) C(32) 118.4(2) yes . . .
C(28) C(27) C(32) 118.3(2) yes . . .
C(27) C(28) C(29) 121.2(3) yes . . .
C(28) C(29) C(30) 120.0(3) yes . . .
C(29) C(30) C(31) 119.5(3) yes . . .
C(30) C(31) C(32) 120.2(3) yes . . .
C(27) C(32) C(31) 120.7(3) yes . . .
C(5) C(33) C(34) 122.5(3) yes . . .
C(5) C(33) C(38) 118.9(2) yes . . .
C(34) C(33) C(38) 118.5(2) yes . . .
C(33) C(34) C(35) 120.0(3) yes . . .
C(34) C(35) C(36) 120.8(3) yes . . .
C(35) C(36) C(37) 119.9(3) yes . . .
C(36) C(37) C(38) 119.8(3) yes . . .
C(33) C(38) C(37) 120.9(3) yes . . .
C(7) C(39) C(40) 121.7(3) yes . . .
C(7) C(39) C(44) 120.0(3) yes . . .
C(40) C(39) C(44) 118.3(3) yes . . .
C(39) C(40) C(41) 119.9(3) yes . . .
C(40) C(41) C(42) 120.6(4) yes . . .
C(41) C(42) C(43) 120.2(4) yes . . .
C(42) C(43) C(44) 119.9(3) yes . . .
C(39) C(44) C(43) 121.0(3) yes . . .
C(9) C(45) C(46) 117.7(3) yes . . .
C(9) C(45) C(50) 123.5(3) yes . . .
C(46) C(45) C(50) 118.7(3) yes . . .
C(45) C(46) C(47) 120.8(3) yes . . .
C(46) C(47) C(48) 119.6(3) yes . . .
C(47) C(48) C(49) 120.5(3) yes . . .
C(48) C(49) C(50) 120.2(3) yes . . .
C(45) C(50) C(49) 120.2(3) yes . . .
C(10) C(51) C(52) 119.5(3) yes . . .
C(10) C(51) C(56) 121.6(2) yes . . .
C(52) C(51) C(56) 118.8(3) yes . . .
C(51) C(52) C(53) 120.4(3) yes . . .
C(52) C(53) C(54) 119.9(3) yes . . .
C(53) C(54) C(55) 120.3(3) yes . . .
C(54) C(55) C(56) 120.0(3) yes . . .
C(51) C(56) C(55) 120.6(3) yes . . .
C(12) C(57) C(58) 120.3(3) yes . . .
C(12) C(57) C(62) 120.4(3) yes . . .
C(58) C(57) C(62) 119.3(3) yes . . .
C(57) C(58) C(59) 120.3(4) yes . . .
C(58) C(59) C(60) 119.1(4) yes . . .
C(59) C(60) C(61) 121.4(5) yes . . .
C(60) C(61) C(62) 119.7(4) yes . . .
C(57) C(62) C(61) 120.2(3) yes . . .
C(14) C(63) C(64) 122.7(2) yes . . .
C(14) C(63) C(68) 118.6(3) yes . . .
C(64) C(63) C(68) 118.6(3) yes . . .
C(63) C(64) C(65) 120.3(3) yes . . .
C(64) C(65) C(66) 120.5(3) yes . . .
C(65) C(66) C(67) 119.6(3) yes . . .
C(66) C(67) C(68) 120.5(3) yes . . .
C(63) C(68) C(67) 120.5(3) yes . . .
C(15) C(69) C(70) 123.9(2) yes . . .
C(15) C(69) C(74) 118.3(3) yes . . .
C(70) C(69) C(74) 117.8(3) yes . . .
C(69) C(70) C(71) 121.4(2) yes . . .
C(70) C(71) C(72) 120.4(3) yes . . .
C(71) C(72) C(73) 119.5(3) yes . . .
C(72) C(73) C(74) 120.2(3) yes . . .
C(69) C(74) C(73) 120.8(3) yes . . .
C(17) C(75) C(76) 120.4(2) yes . . .
C(17) C(75) C(80) 121.2(3) yes . . .
C(76) C(75) C(80) 118.4(3) yes . . .
C(75) C(76) C(77) 120.1(3) yes . . .
C(76) C(77) C(78) 120.3(3) yes . . .
C(77) C(78) C(79) 119.9(3) yes . . .
C(78) C(79) C(80) 120.4(3) yes . . .
C(75) C(80) C(79) 120.9(3) yes . . .
C(19) C(81) C(82) 118.7(3) yes . . .
C(19) C(81) C(86) 122.8(2) yes . . .
C(82) C(81) C(86) 118.4(3) yes . . .
C(81) C(82) C(83) 120.6(3) yes . . .
C(82) C(83) C(84) 120.0(3) yes . . .
C(83) C(84) C(85) 120.4(3) yes . . .
C(84) C(85) C(86) 119.5(3) yes . . .
C(81) C(86) C(85) 121.0(3) yes . . .
C(20) C(87) C(88) 119.2(3) yes . . .
C(20) C(87) C(92) 122.4(3) yes . . .
C(88) C(87) C(92) 118.3(3) yes . . .
C(87) C(88) C(89) 120.5(3) yes . . .
C(88) C(89) C(90) 120.3(3) yes . . .
C(89) C(90) C(91) 119.9(3) yes . . .
C(90) C(91) C(92) 120.4(3) yes . . .
C(87) C(92) C(91) 120.7(3) yes . . .
C(94) C(93) C(106) 118.8(3) yes . . .
C(94) C(93) C(107) 121.9(3) yes . . .
C(106) C(93) C(107) 119.4(2) yes . . .
C(93) C(94) C(95) 122.5(3) yes . . .
C(94) C(95) C(96) 123.0(3) yes . . .
C(94) C(95) C(104) 118.2(2) yes . . .
C(96) C(95) C(104) 118.8(3) yes . . .
C(95) C(96) C(97) 122.3(3) yes . . .
C(96) C(97) C(98) 122.6(3) yes . . .
C(96) C(97) C(102) 118.5(2) yes . . .
C(98) C(97) C(102) 118.8(3) yes . . .
C(97) C(98) C(99) 120.7(3) yes . . .
C(98) C(99) C(100) 121.0(3) yes . . .
C(99) C(100) C(101) 119.9(3) yes . . .
C(100) C(101) C(102) 121.4(3) yes . . .
C(97) C(102) C(101) 118.0(3) yes . . .
C(97) C(102) C(103) 119.6(3) yes . . .
C(101) C(102) C(103) 122.4(3) yes . . .
C(102) C(103) C(104) 121.7(3) yes . . .
C(95) C(104) C(103) 119.0(2) yes . . .
C(95) C(104) C(105) 118.5(3) yes . . .
C(103) C(104) C(105) 122.5(3) yes . . .
C(104) C(105) C(106) 120.7(3) yes . . .
C(93) C(106) C(105) 121.3(3) yes . . .
O(1) C(107) O(2) 125.6(3) yes . . .
O(1) C(107) C(93) 116.7(3) yes . . .
O(2) C(107) C(93) 117.8(3) yes . . .
O(3) C(108) O(4) 125.4(3) yes . . .
O(3) C(108) C(109) 117.4(3) yes . . .
O(4) C(108) C(109) 117.2(3) yes . . .
C(108) C(109) C(110) 120.8(2) yes . . .
C(108) C(109) C(122) 120.2(3) yes . . .
C(110) C(109) C(122) 118.9(3) yes . . .
C(109) C(110) C(111) 121.3(3) yes . . .
C(110) C(111) C(112) 121.0(3) yes . . .
C(111) C(112) C(113) 122.9(3) yes . . .
C(111) C(112) C(121) 118.2(3) yes . . .
C(113) C(112) C(121) 118.9(3) yes . . .
C(112) C(113) C(114) 121.6(3) yes . . .
C(113) C(114) C(115) 121.8(3) yes . . .
C(113) C(114) C(119) 119.5(3) yes . . .
C(115) C(114) C(119) 118.7(3) yes . . .
C(114) C(115) C(116) 120.0(4) yes . . .
C(115) C(116) C(117) 121.0(4) yes . . .
C(116) C(117) C(118) 120.5(3) yes . . .
C(117) C(118) C(119) 121.2(4) yes . . .
C(114) C(119) C(118) 118.5(3) yes . . .
C(114) C(119) C(120) 119.0(3) yes . . .
C(118) C(119) C(120) 122.5(3) yes . . .
C(119) C(120) C(121) 121.6(3) yes . . .
C(112) C(121) C(120) 119.3(3) yes . . .
C(112) C(121) C(122) 118.6(2) yes . . .
C(120) C(121) C(122) 121.9(3) yes . . .
C(109) C(122) C(121) 121.7(3) yes . . .
C(123) C(124) C(125) 121.2(4) yes . . .
C(123) C(124) C(129) 121.4(4) yes . . .
C(125) C(124) C(129) 117.4(4) yes . . .
C(124) C(125) C(126) 121.4(4) yes . . .
C(125) C(126) C(127) 120.5(4) yes . . .
C(126) C(127) C(128) 118.6(4) yes . . .
C(127) C(128) C(129) 121.3(4) yes . . .
C(124) C(129) C(128) 120.7(4) yes . . .
C(130) C(131) C(132) 121.9(4) yes . . .
C(130) C(131) C(136) 119.3(5) yes . . .
C(132) C(131) C(136) 118.6(4) yes . . .
C(131) C(132) C(133) 121.9(5) yes . . .
C(132) C(133) C(134) 117.0(5) yes . . .
C(133) C(134) C(135) 121.0(5) yes . . .
C(134) C(135) C(136) 120.8(5) yes . . .
C(131) C(136) C(135) 120.7(5) yes . . .
C(137) C(138) C(139) 120.1(4) yes . . .
C(137) C(138) C(143) 121.7(4) yes . . .
C(139) C(138) C(143) 118.2(4) yes . . .
C(138) C(139) C(140) 120.5(4) yes . . .
C(139) C(140) C(141) 121.0(3) yes . . .
C(140) C(141) C(142) 118.6(4) yes . . .
C(141) C(142) C(143) 120.8(4) yes . . .
C(138) C(143) C(142) 120.9(3) yes . . .
C(1) N(1) H(1) 124.8 no . . .
C(18) N(1) H(1) 124.8 no . . .
C(3) N(2) H(2) 124.8 no . . .
C(6) N(2) H(2) 124.8 no . . .
C(8) N(3) H(3) 125.3 no . . .
C(11) N(3) H(3) 125.3 no . . .
C(13) N(4) H(4) 125.0 no . . .
C(16) N(4) H(4) 125.0 no . . .
C(21) C(22) H(22) 119.5 no . . .
C(23) C(22) H(22) 119.5 no . . .
C(22) C(23) H(23) 120.0 no . . .
C(24) C(23) H(23) 120.0 no . . .
C(23) C(24) H(24) 120.0 no . . .
C(25) C(24) H(24) 120.0 no . . .
C(24) C(25) H(25) 119.9 no . . .
C(26) C(25) H(25) 119.9 no . . .
C(21) C(26) H(26) 119.5 no . . .
C(25) C(26) H(26) 119.6 no . . .
C(27) C(28) H(28) 119.4 no . . .
C(29) C(28) H(28) 119.4 no . . .
C(28) C(29) H(29) 120.0 no . . .
C(30) C(29) H(29) 120.0 no . . .
C(29) C(30) H(30) 120.2 no . . .
C(31) C(30) H(30) 120.2 no . . .
C(30) C(31) H(31) 119.9 no . . .
C(32) C(31) H(31) 119.9 no . . .
C(27) C(32) H(32) 119.7 no . . .
C(31) C(32) H(32) 119.7 no . . .
C(33) C(34) H(34) 120.0 no . . .
C(35) C(34) H(34) 120.0 no . . .
C(34) C(35) H(35) 119.6 no . . .
C(36) C(35) H(35) 119.6 no . . .
C(35) C(36) H(36) 120.0 no . . .
C(37) C(36) H(36) 120.0 no . . .
C(36) C(37) H(37) 120.1 no . . .
C(38) C(37) H(37) 120.1 no . . .
C(33) C(38) H(38) 119.6 no . . .
C(37) C(38) H(38) 119.6 no . . .
C(39) C(40) H(40) 120.0 no . . .
C(41) C(40) H(40) 120.0 no . . .
C(40) C(41) H(41) 119.7 no . . .
C(42) C(41) H(41) 119.7 no . . .
C(41) C(42) H(42) 119.9 no . . .
C(43) C(42) H(42) 119.9 no . . .
C(42) C(43) H(43) 120.1 no . . .
C(44) C(43) H(43) 120.0 no . . .
C(39) C(44) H(44) 119.5 no . . .
C(43) C(44) H(44) 119.5 no . . .
C(45) C(46) H(46) 119.6 no . . .
C(47) C(46) H(46) 119.6 no . . .
C(46) C(47) H(47) 120.2 no . . .
C(48) C(47) H(47) 120.2 no . . .
C(47) C(48) H(48) 119.8 no . . .
C(49) C(48) H(48) 119.7 no . . .
C(48) C(49) H(49) 119.9 no . . .
C(50) C(49) H(49) 119.9 no . . .
C(45) C(50) H(50) 119.9 no . . .
C(49) C(50) H(50) 119.9 no . . .
C(51) C(52) H(52) 119.8 no . . .
C(53) C(52) H(52) 119.8 no . . .
C(52) C(53) H(53) 120.0 no . . .
C(54) C(53) H(53) 120.0 no . . .
C(53) C(54) H(54) 119.9 no . . .
C(55) C(54) H(54) 119.9 no . . .
C(54) C(55) H(55) 120.0 no . . .
C(56) C(55) H(55) 120.0 no . . .
C(51) C(56) H(56) 119.7 no . . .
C(55) C(56) H(56) 119.7 no . . .
C(57) C(58) H(58) 119.9 no . . .
C(59) C(58) H(58) 119.9 no . . .
C(58) C(59) H(59) 120.5 no . . .
C(60) C(59) H(59) 120.5 no . . .
C(59) C(60) H(60) 119.3 no . . .
C(61) C(60) H(60) 119.3 no . . .
C(60) C(61) H(61) 120.1 no . . .
C(62) C(61) H(61) 120.2 no . . .
C(57) C(62) H(62) 119.9 no . . .
C(61) C(62) H(62) 119.9 no . . .
C(63) C(64) H(64) 119.9 no . . .
C(65) C(64) H(64) 119.9 no . . .
C(64) C(65) H(65) 119.7 no . . .
C(66) C(65) H(65) 119.8 no . . .
C(65) C(66) H(66) 120.2 no . . .
C(67) C(66) H(66) 120.2 no . . .
C(66) C(67) H(67) 119.8 no . . .
C(68) C(67) H(67) 119.8 no . . .
C(63) C(68) H(68) 119.7 no . . .
C(67) C(68) H(68) 119.7 no . . .
C(69) C(70) H(70) 119.3 no . . .
C(71) C(70) H(70) 119.3 no . . .
C(70) C(71) H(71) 119.8 no . . .
C(72) C(71) H(71) 119.8 no . . .
C(71) C(72) H(72) 120.2 no . . .
C(73) C(72) H(72) 120.3 no . . .
C(72) C(73) H(73) 119.9 no . . .
C(74) C(73) H(73) 119.9 no . . .
C(69) C(74) H(74) 119.6 no . . .
C(73) C(74) H(74) 119.6 no . . .
C(75) C(76) H(76) 119.9 no . . .
C(77) C(76) H(76) 119.9 no . . .
C(76) C(77) H(77) 119.9 no . . .
C(78) C(77) H(77) 119.9 no . . .
C(77) C(78) H(78) 120.1 no . . .
C(79) C(78) H(78) 120.1 no . . .
C(78) C(79) H(79) 119.8 no . . .
C(80) C(79) H(79) 119.8 no . . .
C(75) C(80) H(80) 119.6 no . . .
C(79) C(80) H(80) 119.6 no . . .
C(81) C(82) H(82) 119.7 no . . .
C(83) C(82) H(82) 119.7 no . . .
C(82) C(83) H(83) 120.0 no . . .
C(84) C(83) H(83) 120.0 no . . .
C(83) C(84) H(84) 119.8 no . . .
C(85) C(84) H(84) 119.8 no . . .
C(84) C(85) H(85) 120.2 no . . .
C(86) C(85) H(85) 120.3 no . . .
C(81) C(86) H(86) 119.5 no . . .
C(85) C(86) H(86) 119.5 no . . .
C(87) C(88) H(88) 119.8 no . . .
C(89) C(88) H(88) 119.8 no . . .
C(88) C(89) H(89) 119.9 no . . .
C(90) C(89) H(89) 119.9 no . . .
C(89) C(90) H(90) 120.1 no . . .
C(91) C(90) H(90) 120.1 no . . .
C(90) C(91) H(91) 119.8 no . . .
C(92) C(91) H(91) 119.8 no . . .
C(87) C(92) H(92) 119.7 no . . .
C(91) C(92) H(92) 119.6 no . . .
C(93) C(94) H(94) 118.8 no . . .
C(95) C(94) H(94) 118.8 no . . .
C(95) C(96) H(96) 118.8 no . . .
C(97) C(96) H(96) 118.8 no . . .
C(97) C(98) H(98) 119.6 no . . .
C(99) C(98) H(98) 119.6 no . . .
C(98) C(99) H(99) 119.5 no . . .
C(100) C(99) H(99) 119.5 no . . .
C(99) C(100) H(100) 120.0 no . . .
C(101) C(100) H(100) 120.0 no . . .
C(100) C(101) H(101) 119.3 no . . .
C(102) C(101) H(101) 119.3 no . . .
C(102) C(103) H(103) 119.2 no . . .
C(104) C(103) H(103) 119.2 no . . .
C(104) C(105) H(105) 119.7 no . . .
C(106) C(105) H(105) 119.7 no . . .
C(93) C(106) H(106) 119.4 no . . .
C(105) C(106) H(106) 119.4 no . . .
C(109) C(110) H(110) 119.4 no . . .
C(111) C(110) H(110) 119.4 no . . .
C(110) C(111) H(111) 119.5 no . . .
C(112) C(111) H(111) 119.5 no . . .
C(112) C(113) H(113) 119.2 no . . .
C(114) C(113) H(113) 119.2 no . . .
C(114) C(115) H(115) 120.0 no . . .
C(116) C(115) H(115) 120.0 no . . .
C(115) C(116) H(116) 119.5 no . . .
C(117) C(116) H(116) 119.5 no . . .
C(116) C(117) H(117) 119.7 no . . .
C(118) C(117) H(117) 119.7 no . . .
C(117) C(118) H(118) 119.4 no . . .
C(119) C(118) H(118) 119.4 no . . .
C(119) C(120) H(120) 119.2 no . . .
C(121) C(120) H(120) 119.2 no . . .
C(109) C(122) H(122) 119.1 no . . .
C(121) C(122) H(122) 119.1 no . . .
C(124) C(123) H(12A) 109.5 no . . .
C(124) C(123) H(12B) 109.5 no . . .
C(124) C(123) H(12C) 109.5 no . . .
H(12A) C(123) H(12B) 109.5 no . . .
H(12A) C(123) H(12C) 109.5 no . . .
H(12B) C(123) H(12C) 109.5 no . . .
C(124) C(125) H(125) 119.3 no . . .
C(126) C(125) H(125) 119.3 no . . .
C(125) C(126) H(126) 119.8 no . . .
C(127) C(126) H(126) 119.7 no . . .
C(126) C(127) H(127) 120.7 no . . .
C(128) C(127) H(127) 120.7 no . . .
C(127) C(128) H(128) 119.4 no . . .
C(129) C(128) H(128) 119.3 no . . .
C(124) C(129) H(129) 119.6 no . . .
C(128) C(129) H(129) 119.6 no . . .
C(131) C(130) H(13A) 109.5 no . . .
C(131) C(130) H(13B) 109.5 no . . .
C(131) C(130) H(13C) 109.5 no . . .
H(13A) C(130) H(13B) 109.5 no . . .
H(13A) C(130) H(13C) 109.5 no . . .
H(13B) C(130) H(13C) 109.5 no . . .
C(131) C(132) H(132) 119.1 no . . .
C(133) C(132) H(132) 119.0 no . . .
C(132) C(133) H(133) 121.5 no . . .
C(134) C(133) H(133) 121.5 no . . .
C(133) C(134) H(134) 119.5 no . . .
C(135) C(134) H(134) 119.5 no . . .
C(134) C(135) H(135) 119.6 no . . .
C(136) C(135) H(135) 119.6 no . . .
C(131) C(136) H(136) 119.7 no . . .
C(135) C(136) H(136) 119.6 no . . .
C(138) C(137) H(13D) 109.5 no . . .
C(138) C(137) H(13E) 109.5 no . . .
C(138) C(137) H(13F) 109.5 no . . .
H(13D) C(137) H(13E) 109.5 no . . .
H(13D) C(137) H(13F) 109.5 no . . .
H(13E) C(137) H(13F) 109.5 no . . .
C(138) C(139) H(139) 119.7 no . . .
C(140) C(139) H(139) 119.7 no . . .
C(139) C(140) H(140) 119.5 no . . .
C(141) C(140) H(140) 119.5 no . . .
C(140) C(141) H(141) 120.7 no . . .
C(142) C(141) H(141) 120.7 no . . .
C(141) C(142) H(142) 119.6 no . . .
C(143) C(142) H(142) 119.6 no . . .
C(138) C(143) H(143) 119.6 no . . .
C(142) C(143) H(143) 119.6 no . . .

loop_
_geom_bond_atom_site_label_1
_geom_bond_atom_site_label_2
_geom_bond_distance
_geom_bond_publ_flag
_geom_bond_site_symmetry_1
_geom_bond_site_symmetry_2
O(1) C(107) 1.258(4) yes . .
O(2) C(107) 1.267(5) yes . .
O(3) C(108) 1.260(4) yes . .
O(4) C(108) 1.258(4) yes . .
O(5) C(144) 1.355(5) yes . .
N(1) C(1) 1.371(4) yes . .
N(1) C(18) 1.373(3) yes . .
N(2) C(3) 1.364(3) yes . .
N(2) C(6) 1.375(4) yes . .
N(3) C(8) 1.366(4) yes . .
N(3) C(11) 1.379(3) yes . .
N(4) C(13) 1.369(4) yes . .
N(4) C(16) 1.357(4) yes . .
C(1) C(2) 1.407(4) yes . .
C(1) C(20) 1.449(4) yes . .
C(2) C(3) 1.405(4) yes . .
C(2) C(21) 1.470(4) yes . .
C(3) C(4) 1.444(4) yes . .
C(4) C(5) 1.380(4) yes . .
C(4) C(27) 1.484(4) yes . .
C(5) C(6) 1.445(4) yes . .
C(5) C(33) 1.477(4) yes . .
C(6) C(7) 1.400(4) yes . .
C(7) C(8) 1.424(4) yes . .
C(7) C(39) 1.479(4) yes . .
C(8) C(9) 1.433(4) yes . .
C(9) C(10) 1.390(5) yes . .
C(9) C(45) 1.484(5) yes . .
C(10) C(11) 1.439(4) yes . .
C(10) C(51) 1.479(4) yes . .
C(11) C(12) 1.415(4) yes . .
C(12) C(13) 1.409(4) yes . .
C(12) C(57) 1.480(4) yes . .
C(13) C(14) 1.441(5) yes . .
C(14) C(15) 1.382(4) yes . .
C(14) C(63) 1.476(4) yes . .
C(15) C(16) 1.440(4) yes . .
C(15) C(69) 1.486(4) yes . .
C(16) C(17) 1.416(4) yes . .
C(17) C(18) 1.402(4) yes . .
C(17) C(75) 1.473(4) yes . .
C(18) C(19) 1.449(4) yes . .
C(19) C(20) 1.380(4) yes . .
C(19) C(81) 1.480(4) yes . .
C(20) C(87) 1.481(4) yes . .
C(21) C(22) 1.395(5) yes . .
C(21) C(26) 1.392(4) yes . .
C(22) C(23) 1.382(5) yes . .
C(23) C(24) 1.377(5) yes . .
C(24) C(25) 1.381(5) yes . .
C(25) C(26) 1.379(5) yes . .
C(27) C(28) 1.381(4) yes . .
C(27) C(32) 1.396(5) yes . .
C(28) C(29) 1.386(4) yes . .
C(29) C(30) 1.380(5) yes . .
C(30) C(31) 1.385(5) yes . .
C(31) C(32) 1.384(4) yes . .
C(33) C(34) 1.387(4) yes . .
C(33) C(38) 1.396(5) yes . .
C(34) C(35) 1.386(4) yes . .
C(35) C(36) 1.372(5) yes . .
C(36) C(37) 1.374(5) yes . .
C(37) C(38) 1.383(4) yes . .
C(39) C(40) 1.395(5) yes . .
C(39) C(44) 1.388(5) yes . .
C(40) C(41) 1.382(5) yes . .
C(41) C(42) 1.373(6) yes . .
C(42) C(43) 1.362(6) yes . .
C(43) C(44) 1.382(5) yes . .
C(45) C(46) 1.387(5) yes . .
C(45) C(50) 1.389(5) yes . .
C(46) C(47) 1.390(5) yes . .
C(47) C(48) 1.379(5) yes . .
C(48) C(49) 1.362(6) yes . .
C(49) C(50) 1.398(5) yes . .
C(51) C(52) 1.392(4) yes . .
C(51) C(56) 1.392(5) yes . .
C(52) C(53) 1.388(4) yes . .
C(53) C(54) 1.384(6) yes . .
C(54) C(55) 1.374(5) yes . .
C(55) C(56) 1.386(4) yes . .
C(57) C(58) 1.388(4) yes . .
C(57) C(62) 1.390(5) yes . .
C(58) C(59) 1.392(6) yes . .
C(59) C(60) 1.372(8) yes . .
C(60) C(61) 1.370(8) yes . .
C(61) C(62) 1.380(6) yes . .
C(63) C(64) 1.393(5) yes . .
C(63) C(68) 1.394(4) yes . .
C(64) C(65) 1.383(5) yes . .
C(65) C(66) 1.376(5) yes . .
C(66) C(67) 1.381(5) yes . .
C(67) C(68) 1.375(5) yes . .
C(69) C(70) 1.384(5) yes . .
C(69) C(74) 1.400(4) yes . .
C(70) C(71) 1.384(5) yes . .
C(71) C(72) 1.372(4) yes . .
C(72) C(73) 1.385(5) yes . .
C(73) C(74) 1.384(4) yes . .
C(75) C(76) 1.399(4) yes . .
C(75) C(80) 1.387(4) yes . .
C(76) C(77) 1.393(5) yes . .
C(77) C(78) 1.374(5) yes . .
C(78) C(79) 1.376(5) yes . .
C(79) C(80) 1.381(5) yes . .
C(81) C(82) 1.391(4) yes . .
C(81) C(86) 1.391(5) yes . .
C(82) C(83) 1.378(5) yes . .
C(83) C(84) 1.382(6) yes . .
C(84) C(85) 1.375(5) yes . .
C(85) C(86) 1.384(5) yes . .
C(87) C(88) 1.389(5) yes . .
C(87) C(92) 1.397(4) yes . .
C(88) C(89) 1.390(5) yes . .
C(89) C(90) 1.375(5) yes . .
C(90) C(91) 1.376(6) yes . .
C(91) C(92) 1.379(5) yes . .
C(93) C(94) 1.352(4) yes . .
C(93) C(106) 1.425(5) yes . .
C(93) C(107) 1.509(5) yes . .
C(94) C(95) 1.426(4) yes . .
C(95) C(96) 1.397(4) yes . .
C(95) C(104) 1.427(5) yes . .
C(96) C(97) 1.398(4) yes . .
C(97) C(98) 1.422(4) yes . .
C(97) C(102) 1.425(5) yes . .
C(98) C(99) 1.357(5) yes . .
C(99) C(100) 1.409(6) yes . .
C(100) C(101) 1.353(5) yes . .
C(101) C(102) 1.433(5) yes . .
C(102) C(103) 1.395(4) yes . .
C(103) C(104) 1.401(5) yes . .
C(104) C(105) 1.427(4) yes . .
C(105) C(106) 1.361(5) yes . .
C(108) C(109) 1.502(4) yes . .
C(109) C(110) 1.426(5) yes . .
C(109) C(122) 1.357(4) yes . .
C(110) C(111) 1.353(5) yes . .
C(111) C(112) 1.426(4) yes . .
C(112) C(113) 1.401(4) yes . .
C(112) C(121) 1.425(5) yes . .
C(113) C(114) 1.389(5) yes . .
C(114) C(115) 1.438(5) yes . .
C(114) C(119) 1.432(5) yes . .
C(115) C(116) 1.358(6) yes . .
C(116) C(117) 1.414(7) yes . .
C(117) C(118) 1.351(6) yes . .
C(118) C(119) 1.420(5) yes . .
C(119) C(120) 1.392(5) yes . .
C(120) C(121) 1.401(4) yes . .
C(121) C(122) 1.431(4) yes . .
C(123) C(124) 1.496(6) yes . .
C(124) C(125) 1.402(6) yes . .
C(124) C(129) 1.394(6) yes . .
C(125) C(126) 1.367(6) yes . .
C(126) C(127) 1.397(6) yes . .
C(127) C(128) 1.370(7) yes . .
C(128) C(129) 1.384(7) yes . .
C(130) C(131) 1.489(7) yes . .
C(131) C(132) 1.382(8) yes . .
C(131) C(136) 1.394(7) yes . .
C(132) C(133) 1.397(8) yes . .
C(133) C(134) 1.407(9) yes . .
C(134) C(135) 1.372(10) yes . .
C(135) C(136) 1.354(8) yes . .
C(137) C(138) 1.492(6) yes . .
C(138) C(139) 1.387(5) yes . .
C(138) C(143) 1.385(6) yes . .
C(139) C(140) 1.378(6) yes . .
C(140) C(141) 1.373(6) yes . .
C(141) C(142) 1.381(5) yes . .
C(142) C(143) 1.370(6) yes . .
N(1) H(1) 0.860 no . .
N(2) H(2) 0.860 no . .
N(3) H(3) 0.860 no . .
N(4) H(4) 0.860 no . .
C(22) H(22) 0.930 no . .
C(23) H(23) 0.930 no . .
C(24) H(24) 0.930 no . .
C(25) H(25) 0.930 no . .
C(26) H(26) 0.930 no . .
C(28) H(28) 0.930 no . .
C(29) H(29) 0.930 no . .
C(30) H(30) 0.930 no . .
C(31) H(31) 0.930 no . .
C(32) H(32) 0.930 no . .
C(34) H(34) 0.930 no . .
C(35) H(35) 0.930 no . .
C(36) H(36) 0.930 no . .
C(37) H(37) 0.930 no . .
C(38) H(38) 0.930 no . .
C(40) H(40) 0.930 no . .
C(41) H(41) 0.930 no . .
C(42) H(42) 0.930 no . .
C(43) H(43) 0.930 no . .
C(44) H(44) 0.930 no . .
C(46) H(46) 0.930 no . .
C(47) H(47) 0.930 no . .
C(48) H(48) 0.930 no . .
C(49) H(49) 0.930 no . .
C(50) H(50) 0.930 no . .
C(52) H(52) 0.930 no . .
C(53) H(53) 0.930 no . .
C(54) H(54) 0.930 no . .
C(55) H(55) 0.930 no . .
C(56) H(56) 0.930 no . .
C(58) H(58) 0.930 no . .
C(59) H(59) 0.930 no . .
C(60) H(60) 0.930 no . .
C(61) H(61) 0.930 no . .
C(62) H(62) 0.930 no . .
C(64) H(64) 0.930 no . .
C(65) H(65) 0.930 no . .
C(66) H(66) 0.930 no . .
C(67) H(67) 0.930 no . .
C(68) H(68) 0.930 no . .
C(70) H(70) 0.930 no . .
C(71) H(71) 0.930 no . .
C(72) H(72) 0.930 no . .
C(73) H(73) 0.930 no . .
C(74) H(74) 0.930 no . .
C(76) H(76) 0.930 no . .
C(77) H(77) 0.930 no . .
C(78) H(78) 0.930 no . .
C(79) H(79) 0.930 no . .
C(80) H(80) 0.930 no . .
C(82) H(82) 0.930 no . .
C(83) H(83) 0.930 no . .
C(84) H(84) 0.930 no . .
C(85) H(85) 0.930 no . .
C(86) H(86) 0.930 no . .
C(88) H(88) 0.930 no . .
C(89) H(89) 0.930 no . .
C(90) H(90) 0.930 no . .
C(91) H(91) 0.930 no . .
C(92) H(92) 0.930 no . .
C(94) H(94) 0.930 no . .
C(96) H(96) 0.930 no . .
C(98) H(98) 0.930 no . .
C(99) H(99) 0.930 no . .
C(100) H(100) 0.930 no . .
C(101) H(101) 0.930 no . .
C(103) H(103) 0.930 no . .
C(105) H(105) 0.930 no . .
C(106) H(106) 0.930 no . .
C(110) H(110) 0.930 no . .
C(111) H(111) 0.930 no . .
C(113) H(113) 0.930 no . .
C(115) H(115) 0.930 no . .
C(116) H(116) 0.930 no . .
C(117) H(117) 0.930 no . .
C(118) H(118) 0.930 no . .
C(120) H(120) 0.930 no . .
C(122) H(122) 0.930 no . .
C(123) H(12A) 0.960 no . .
C(123) H(12B) 0.960 no . .
C(123) H(12C) 0.960 no . .
C(125) H(125) 0.930 no . .
C(126) H(126) 0.930 no . .
C(127) H(127) 0.930 no . .
C(128) H(128) 0.930 no . .
C(129) H(129) 0.930 no . .
C(130) H(13A) 0.960 no . .
C(130) H(13B) 0.960 no . .
C(130) H(13C) 0.960 no . .
C(132) H(132) 0.930 no . .
C(133) H(133) 0.930 no . .
C(134) H(134) 0.930 no . .
C(135) H(135) 0.930 no . .
C(136) H(136) 0.930 no . .
C(137) H(13D) 0.960 no . .
C(137) H(13E) 0.960 no . .
C(137) H(13F) 0.960 no . .
C(139) H(139) 0.930 no . .
C(140) H(140) 0.930 no . .
C(141) H(141) 0.930 no . .
C(142) H(142) 0.930 no . .
C(143) H(143) 0.930 no . .

loop_
_geom_contact_atom_site_label_1
_geom_contact_atom_site_label_2
_geom_contact_distance
_geom_contact_publ_flag
_geom_contact_site_symmetry_1
_geom_contact_site_symmetry_2
O(1) O(2) 2.245(3) ? . .
O(1) N(1) 3.358(3) ? . .
O(1) N(2) 2.660(3) ? . .
O(1) N(3) 3.596(3) ? . .
O(1) C(1) 3.331(3) ? . .
O(1) C(3) 3.509(3) ? . .
O(1) C(8) 3.548(3) ? . .
O(1) C(93) 2.359(3) ? . .
O(1) C(94) 3.568(3) ? . .
O(1) C(106) 2.812(4) ? . .
O(2) O(1) 2.245(3) ? . .
O(2) O(5) 2.736(4) ? . 2_645
O(2) N(3) 3.362(3) ? . .
O(2) N(4) 2.725(3) ? . .
O(2) C(11) 3.269(3) ? . .
O(2) C(13) 3.560(4) ? . .
O(2) C(93) 2.380(4) ? . .
O(2) C(94) 2.847(4) ? . .
O(3) O(4) 2.238(3) ? . .
O(3) N(1) 2.688(3) ? . .
O(3) N(2) 3.186(3) ? . .
O(3) C(1) 3.490(4) ? . .
O(3) C(2) 3.532(4) ? . .
O(3) C(3) 3.084(4) ? . .
O(3) C(4) 3.450(4) ? . .
O(3) C(16) 3.563(3) ? . .
O(3) C(32) 3.490(4) ? . .
O(3) C(109) 2.363(4) ? . .
O(3) C(110) 3.528(4) ? . .
O(3) C(122) 2.919(3) ? . .
O(3) C(128) 3.411(5) ? . .
O(3) C(129) 3.496(5) ? . .
O(4) O(3) 2.238(3) ? . .
O(4) N(3) 2.637(3) ? . .
O(4) N(4) 3.297(3) ? . .
O(4) C(8) 3.583(4) ? . .
O(4) C(11) 3.462(3) ? . .
O(4) C(12) 3.512(3) ? . .
O(4) C(13) 3.119(3) ? . .
O(4) C(14) 3.438(3) ? . .
O(4) C(68) 3.364(4) ? . .
O(4) C(109) 2.360(3) ? . .
O(4) C(110) 2.970(4) ? . .
O(4) C(122) 3.467(3) ? . .
O(4) C(126) 3.258(4) ? . 2_645
O(5) O(2) 2.736(4) ? . 2_655
O(5) N(4) 3.472(4) ? . 2_655
N(1) O(1) 3.358(3) ? . .
N(1) O(3) 2.688(3) ? . .
N(1) N(2) 2.951(3) ? . .
N(1) N(4) 3.075(3) ? . .
N(1) C(2) 2.422(4) ? . .
N(1) C(3) 2.875(4) ? . .
N(1) C(16) 2.931(4) ? . .
N(1) C(17) 2.431(4) ? . .
N(1) C(19) 2.271(3) ? . .
N(1) C(20) 2.268(4) ? . .
N(2) O(1) 2.660(3) ? . .
N(2) O(3) 3.186(3) ? . .
N(2) N(1) 2.951(3) ? . .
N(2) N(3) 3.064(3) ? . .
N(2) C(1) 2.949(4) ? . .
N(2) C(2) 2.445(4) ? . .
N(2) C(4) 2.266(3) ? . .
N(2) C(5) 2.263(3) ? . .
N(2) C(7) 2.441(4) ? . .
N(2) C(8) 2.963(3) ? . .
N(3) O(1) 3.596(3) ? . .
N(3) O(2) 3.362(3) ? . .
N(3) O(4) 2.637(3) ? . .
N(3) N(2) 3.064(3) ? . .
N(3) N(4) 2.931(3) ? . .
N(3) C(6) 2.966(4) ? . .
N(3) C(7) 2.442(4) ? . .
N(3) C(9) 2.269(4) ? . .
N(3) C(10) 2.275(3) ? . .
N(3) C(12) 2.423(4) ? . .
N(3) C(13) 2.866(4) ? . .
N(4) O(2) 2.725(3) ? . .
N(4) O(4) 3.297(3) ? . .
N(4) O(5) 3.472(4) ? . 2_645
N(4) N(1) 3.075(3) ? . .
N(4) N(3) 2.931(3) ? . .
N(4) C(11) 2.927(4) ? . .
N(4) C(12) 2.437(4) ? . .
N(4) C(14) 2.269(4) ? . .
N(4) C(15) 2.259(4) ? . .
N(4) C(17) 2.444(4) ? . .
N(4) C(18) 2.988(4) ? . .
C(1) O(1) 3.331(3) ? . .
C(1) O(3) 3.490(4) ? . .
C(1) N(2) 2.949(4) ? . .
C(1) C(3) 2.434(4) ? . .
C(1) C(17) 3.581(4) ? . .
C(1) C(18) 2.253(4) ? . .
C(1) C(19) 2.284(4) ? . .
C(1) C(21) 2.505(4) ? . .
C(1) C(26) 3.060(4) ? . .
C(1) C(87) 2.578(4) ? . .
C(1) C(88) 3.150(5) ? . .
C(2) O(3) 3.532(4) ? . .
C(2) N(1) 2.422(4) ? . .
C(2) N(2) 2.445(4) ? . .
C(2) C(4) 2.566(4) ? . .
C(2) C(6) 3.594(4) ? . .
C(2) C(18) 3.582(4) ? . .
C(2) C(20) 2.603(4) ? . .
C(2) C(22) 2.475(4) ? . .
C(2) C(26) 2.509(4) ? . .
C(2) C(27) 3.150(4) ? . .
C(2) C(32) 3.340(4) ? . .
C(2) C(87) 3.213(4) ? . .
C(2) C(88) 3.435(4) ? . .
C(3) O(1) 3.509(3) ? . .
C(3) O(3) 3.084(4) ? . .
C(3) N(1) 2.875(4) ? . .
C(3) C(1) 2.434(4) ? . .
C(3) C(5) 2.273(4) ? . .
C(3) C(6) 2.250(4) ? . .
C(3) C(7) 3.583(4) ? . .
C(3) C(21) 2.477(4) ? . .
C(3) C(22) 2.961(4) ? . .
C(3) C(27) 2.574(4) ? . .
C(3) C(32) 3.125(4) ? . .
C(4) O(3) 3.450(4) ? . .
C(4) N(2) 2.266(3) ? . .
C(4) C(2) 2.566(4) ? . .
C(4) C(6) 2.284(4) ? . .
C(4) C(21) 3.088(4) ? . .
C(4) C(22) 3.199(5) ? . .
C(4) C(28) 2.521(4) ? . .
C(4) C(32) 2.474(4) ? . .
C(4) C(33) 2.570(4) ? . .
C(4) C(34) 3.315(4) ? . .
C(4) C(38) 3.581(4) ? . .
C(5) N(2) 2.263(3) ? . .
C(5) C(3) 2.273(4) ? . .
C(5) C(7) 2.577(4) ? . .
C(5) C(27) 2.577(4) ? . .
C(5) C(28) 3.333(4) ? . .
C(5) C(32) 3.566(4) ? . .
C(5) C(34) 2.511(4) ? . .
C(5) C(38) 2.475(4) ? . .
C(5) C(39) 3.136(4) ? . .
C(5) C(40) 3.366(5) ? . .
C(6) N(3) 2.966(4) ? . .
C(6) C(2) 3.594(4) ? . .
C(6) C(3) 2.250(4) ? . .
C(6) C(4) 2.284(4) ? . .
C(6) C(8) 2.464(4) ? . .
C(6) C(33) 2.564(4) ? . .
C(6) C(38) 3.114(4) ? . .
C(6) C(39) 2.507(4) ? . .
C(6) C(40) 3.095(5) ? . .
C(7) N(2) 2.441(4) ? . .
C(7) N(3) 2.442(4) ? . .
C(7) C(3) 3.583(4) ? . .
C(7) C(5) 2.577(4) ? . .
C(7) C(9) 2.581(4) ? . .
C(7) C(11) 3.591(4) ? . .
C(7) C(33) 3.163(4) ? . .
C(7) C(38) 3.342(4) ? . .
C(7) C(40) 2.511(5) ? . .
C(7) C(44) 2.483(4) ? . .
C(7) C(45) 3.159(4) ? . .
C(7) C(46) 3.521(4) ? . .
C(8) O(1) 3.548(3) ? . .
C(8) O(4) 3.583(4) ? . .
C(8) N(2) 2.963(3) ? . .
C(8) C(6) 2.464(4) ? . .
C(8) C(10) 2.272(4) ? . .
C(8) C(11) 2.240(4) ? . .
C(8) C(12) 3.570(4) ? . .
C(8) C(39) 2.479(4) ? . .
C(8) C(44) 2.988(4) ? . .
C(8) C(45) 2.554(4) ? . .
C(8) C(46) 3.165(5) ? . .
C(9) N(3) 2.269(4) ? . .
C(9) C(7) 2.581(4) ? . .
C(9) C(11) 2.277(5) ? . .
C(9) C(39) 3.083(4) ? . .
C(9) C(44) 3.258(4) ? . .
C(9) C(46) 2.458(5) ? . .
C(9) C(50) 2.532(5) ? . .
C(9) C(51) 2.581(4) ? . .
C(9) C(56) 3.268(4) ? . .
C(10) N(3) 2.275(3) ? . .
C(10) C(8) 2.272(4) ? . .
C(10) C(12) 2.608(5) ? . .
C(10) C(45) 2.595(5) ? . .
C(10) C(46) 3.499(5) ? . .
C(10) C(50) 3.452(5) ? . .
C(10) C(52) 2.480(4) ? . .
C(10) C(56) 2.507(4) ? . .
C(10) C(57) 3.167(5) ? . .
C(10) C(62) 3.244(5) ? . .
C(11) O(2) 3.269(3) ? . .
C(11) O(4) 3.462(3) ? . .
C(11) N(4) 2.927(4) ? . .
C(11) C(7) 3.591(4) ? . .
C(11) C(8) 2.240(4) ? . .
C(11) C(9) 2.277(5) ? . .
C(11) C(13) 2.439(4) ? . .
C(11) C(51) 2.579(4) ? . .
C(11) C(52) 3.127(4) ? . .
C(11) C(57) 2.510(4) ? . .
C(11) C(62) 3.012(5) ? . .
C(12) O(4) 3.512(3) ? . .
C(12) N(3) 2.423(4) ? . .
C(12) N(4) 2.437(4) ? . .
C(12) C(8) 3.570(4) ? . .
C(12) C(10) 2.608(5) ? . .
C(12) C(14) 2.581(4) ? . .
C(12) C(16) 3.575(4) ? . .
C(12) C(51) 3.234(4) ? . .
C(12) C(52) 3.377(4) ? . .
C(12) C(58) 2.488(4) ? . .
C(12) C(62) 2.492(5) ? . .
C(12) C(63) 3.168(4) ? . .
C(12) C(68) 3.301(4) ? . .
C(13) O(2) 3.560(4) ? . .
C(13) O(4) 3.119(3) ? . .
C(13) N(3) 2.866(4) ? . .
C(13) C(11) 2.439(4) ? . .
C(13) C(15) 2.269(4) ? . .
C(13) C(16) 2.234(4) ? . .
C(13) C(17) 3.585(4) ? . .
C(13) C(57) 2.507(4) ? . .
C(13) C(58) 3.020(4) ? . .
C(13) C(63) 2.565(4) ? . .
C(13) C(68) 3.096(4) ? . .
C(14) O(4) 3.438(3) ? . .
C(14) N(4) 2.269(4) ? . .
C(14) C(12) 2.581(4) ? . .
C(14) C(16) 2.275(4) ? . .
C(14) C(57) 3.159(4) ? . .
C(14) C(58) 3.332(4) ? . .
C(14) C(64) 2.518(5) ? . .
C(14) C(68) 2.468(4) ? . .
C(14) C(69) 2.596(4) ? . .
C(14) C(70) 3.380(5) ? . .
C(14) C(74) 3.587(4) ? . .
C(15) N(4) 2.259(4) ? . .
C(15) C(13) 2.269(4) ? . .
C(15) C(17) 2.574(4) ? . .
C(15) C(63) 2.572(4) ? . .
C(15) C(64) 3.312(5) ? . .
C(15) C(68) 3.580(4) ? . .
C(15) C(70) 2.533(5) ? . .
C(15) C(74) 2.477(4) ? . .
C(15) C(75) 3.083(4) ? . .
C(15) C(76) 3.182(4) ? . .
C(16) O(3) 3.563(3) ? . .
C(16) N(1) 2.931(4) ? . .
C(16) C(12) 3.575(4) ? . .
C(16) C(13) 2.234(4) ? . .
C(16) C(14) 2.275(4) ? . .
C(16) C(18) 2.455(4) ? . .
C(16) C(69) 2.553(4) ? . .
C(16) C(74) 3.094(4) ? . .
C(16) C(75) 2.480(4) ? . .
C(16) C(76) 2.970(4) ? . .
C(17) N(1) 2.431(4) ? . .
C(17) N(4) 2.444(4) ? . .
C(17) C(1) 3.581(4) ? . .
C(17) C(13) 3.585(4) ? . .
C(17) C(15) 2.574(4) ? . .
C(17) C(19) 2.588(4) ? . .
C(17) C(69) 3.131(4) ? . .
C(17) C(74) 3.324(4) ? . .
C(17) C(76) 2.492(4) ? . .
C(17) C(80) 2.492(4) ? . .
C(17) C(81) 3.171(4) ? . .
C(17) C(82) 3.310(4) ? . .
C(18) N(4) 2.988(4) ? . .
C(18) C(1) 2.253(4) ? . .
C(18) C(2) 3.582(4) ? . .
C(18) C(16) 2.455(4) ? . .
C(18) C(20) 2.281(4) ? . .
C(18) C(75) 2.495(5) ? . .
C(18) C(80) 3.009(5) ? . .
C(18) C(81) 2.564(4) ? . .
C(18) C(82) 3.084(4) ? . .
C(19) N(1) 2.271(3) ? . .
C(19) C(1) 2.284(4) ? . .
C(19) C(17) 2.588(4) ? . .
C(19) C(75) 3.136(5) ? . .
C(19) C(80) 3.222(5) ? . .
C(19) C(82) 2.471(4) ? . .
C(19) C(86) 2.522(4) ? . .
C(19) C(87) 2.573(4) ? . .
C(19) C(88) 3.573(5) ? . .
C(19) C(92) 3.340(4) ? . .
C(20) N(1) 2.268(4) ? . .
C(20) C(2) 2.603(4) ? . .
C(20) C(18) 2.281(4) ? . .
C(20) C(21) 3.163(4) ? . .
C(20) C(26) 3.288(4) ? . .
C(20) C(81) 2.587(4) ? . .
C(20) C(86) 3.319(4) ? . .
C(20) C(88) 2.476(5) ? . .
C(20) C(92) 2.522(4) ? . .
C(21) C(1) 2.505(4) ? . .
C(21) C(3) 2.477(4) ? . .
C(21) C(4) 3.088(4) ? . .
C(21) C(20) 3.163(4) ? . .
C(21) C(23) 2.417(5) ? . .
C(21) C(24) 2.788(5) ? . .
C(21) C(25) 2.411(4) ? . .
C(21) C(27) 3.120(4) ? . .
C(21) C(32) 3.346(4) ? . .
C(21) C(87) 3.178(4) ? . .
C(21) C(88) 3.343(4) ? . .
C(22) C(2) 2.475(4) ? . .
C(22) C(3) 2.961(4) ? . .
C(22) C(4) 3.199(5) ? . .
C(22) C(24) 2.389(5) ? . .
C(22) C(25) 2.757(5) ? . .
C(22) C(26) 2.390(5) ? . .
C(22) C(27) 3.224(4) ? . .
C(22) C(28) 3.440(4) ? . .
C(22) C(134) 3.388(6) ? . 2_645
C(23) C(21) 2.417(5) ? . .
C(23) C(25) 2.388(5) ? . .
C(23) C(26) 2.762(5) ? . .
C(24) C(21) 2.788(5) ? . .
C(24) C(22) 2.389(5) ? . .
C(24) C(26) 2.393(5) ? . .
C(24) C(98) 3.507(5) ? . 2_755
C(25) C(21) 2.411(4) ? . .
C(25) C(22) 2.757(5) ? . .
C(25) C(23) 2.388(5) ? . .
C(25) C(66) 3.592(4) ? . 2_655
C(26) C(1) 3.060(4) ? . .
C(26) C(2) 2.509(4) ? . .
C(26) C(20) 3.288(4) ? . .
C(26) C(22) 2.390(5) ? . .
C(26) C(23) 2.762(5) ? . .
C(26) C(24) 2.393(5) ? . .
C(26) C(87) 3.154(4) ? . .
C(26) C(92) 3.296(4) ? . .
C(27) C(2) 3.150(4) ? . .
C(27) C(3) 2.574(4) ? . .
C(27) C(5) 2.577(4) ? . .
C(27) C(21) 3.120(4) ? . .
C(27) C(22) 3.224(4) ? . .
C(27) C(29) 2.411(4) ? . .
C(27) C(30) 2.792(4) ? . .
C(27) C(31) 2.415(4) ? . .
C(27) C(33) 3.212(4) ? . .
C(27) C(34) 3.586(4) ? . .
C(28) C(4) 2.521(4) ? . .
C(28) C(5) 3.333(4) ? . .
C(28) C(22) 3.440(4) ? . .
C(28) C(30) 2.396(5) ? . .
C(28) C(31) 2.757(5) ? . .
C(28) C(32) 2.384(5) ? . .
C(28) C(33) 3.595(4) ? . .
C(28) C(34) 3.417(4) ? . .
C(29) C(27) 2.411(4) ? . .
C(29) C(31) 2.389(5) ? . .
C(29) C(32) 2.761(5) ? . .
C(30) C(27) 2.792(4) ? . .
C(30) C(28) 2.396(5) ? . .
C(30) C(32) 2.400(4) ? . .
C(30) C(66) 3.559(5) ? . 2_655
C(31) C(27) 2.415(4) ? . .
C(31) C(28) 2.757(5) ? . .
C(31) C(29) 2.389(5) ? . .
C(32) O(3) 3.490(4) ? . .
C(32) C(2) 3.340(4) ? . .
C(32) C(3) 3.125(4) ? . .
C(32) C(4) 2.474(4) ? . .
C(32) C(5) 3.566(4) ? . .
C(32) C(21) 3.346(4) ? . .
C(32) C(28) 2.384(5) ? . .
C(32) C(29) 2.761(5) ? . .
C(32) C(30) 2.400(4) ? . .
C(32) C(122) 3.560(5) ? . .
C(33) C(4) 2.570(4) ? . .
C(33) C(6) 2.564(4) ? . .
C(33) C(7) 3.163(4) ? . .
C(33) C(27) 3.212(4) ? . .
C(33) C(28) 3.595(4) ? . .
C(33) C(35) 2.402(4) ? . .
C(33) C(36) 2.783(4) ? . .
C(33) C(37) 2.417(4) ? . .
C(33) C(39) 3.129(4) ? . .
C(33) C(40) 3.291(5) ? . .
C(34) C(4) 3.315(4) ? . .
C(34) C(5) 2.511(4) ? . .
C(34) C(27) 3.586(4) ? . .
C(34) C(28) 3.417(4) ? . .
C(34) C(36) 2.399(5) ? . .
C(34) C(37) 2.768(5) ? . .
C(34) C(38) 2.392(5) ? . .
C(34) C(40) 3.499(4) ? . .
C(35) C(33) 2.402(4) ? . .
C(35) C(37) 2.377(5) ? . .
C(35) C(38) 2.747(5) ? . .
C(36) C(33) 2.783(4) ? . .
C(36) C(34) 2.399(5) ? . .
C(36) C(38) 2.385(5) ? . .
C(36) C(79) 3.407(5) ? . 2_645
C(37) C(33) 2.417(4) ? . .
C(37) C(34) 2.768(5) ? . .
C(37) C(35) 2.377(5) ? . .
C(37) C(79) 3.567(4) ? . 2_645
C(38) C(4) 3.581(4) ? . .
C(38) C(5) 2.475(4) ? . .
C(38) C(6) 3.114(4) ? . .
C(38) C(7) 3.342(4) ? . .
C(38) C(34) 2.392(5) ? . .
C(38) C(35) 2.747(5) ? . .
C(38) C(36) 2.385(5) ? . .
C(38) C(39) 3.262(4) ? . .
C(38) C(44) 3.445(4) ? . .
C(39) C(5) 3.136(4) ? . .
C(39) C(6) 2.507(4) ? . .
C(39) C(8) 2.479(4) ? . .
C(39) C(9) 3.083(4) ? . .
C(39) C(33) 3.129(4) ? . .
C(39) C(38) 3.262(4) ? . .
C(39) C(41) 2.404(5) ? . .
C(39) C(42) 2.777(5) ? . .
C(39) C(43) 2.411(5) ? . .
C(39) C(45) 3.135(4) ? . .
C(39) C(50) 3.521(4) ? . .
C(40) C(5) 3.366(5) ? . .
C(40) C(6) 3.095(5) ? . .
C(40) C(7) 2.511(5) ? . .
C(40) C(33) 3.291(5) ? . .
C(40) C(34) 3.499(4) ? . .
C(40) C(42) 2.393(5) ? . .
C(40) C(43) 2.762(5) ? . .
C(40) C(44) 2.389(5) ? . .
C(41) C(39) 2.404(5) ? . .
C(41) C(43) 2.371(6) ? . .
C(41) C(44) 2.742(6) ? . .
C(42) C(39) 2.777(5) ? . .
C(42) C(40) 2.393(5) ? . .
C(42) C(44) 2.375(6) ? . .
C(43) C(39) 2.411(5) ? . .
C(43) C(40) 2.762(5) ? . .
C(43) C(41) 2.371(6) ? . .
C(44) C(7) 2.483(4) ? . .
C(44) C(8) 2.988(4) ? . .
C(44) C(9) 3.258(4) ? . .
C(44) C(38) 3.445(4) ? . .
C(44) C(40) 2.389(5) ? . .
C(44) C(41) 2.742(6) ? . .
C(44) C(42) 2.375(6) ? . .
C(44) C(45) 3.362(4) ? . .
C(44) C(50) 3.302(4) ? . .
C(45) C(7) 3.159(4) ? . .
C(45) C(8) 2.554(4) ? . .
C(45) C(10) 2.595(5) ? . .
C(45) C(39) 3.135(4) ? . .
C(45) C(44) 3.362(4) ? . .
C(45) C(47) 2.415(5) ? . .
C(45) C(48) 2.782(5) ? . .
C(45) C(49) 2.416(5) ? . .
C(45) C(51) 3.243(4) ? . .
C(45) C(56) 3.546(5) ? . .
C(46) C(7) 3.521(4) ? . .
C(46) C(8) 3.165(5) ? . .
C(46) C(9) 2.458(5) ? . .
C(46) C(10) 3.499(5) ? . .
C(46) C(48) 2.393(5) ? . .
C(46) C(49) 2.758(5) ? . .
C(46) C(50) 2.388(5) ? . .
C(46) C(90) 3.572(4) ? . 2_745
C(47) C(45) 2.415(5) ? . .
C(47) C(49) 2.380(5) ? . .
C(47) C(50) 2.766(5) ? . .
C(47) C(90) 3.525(4) ? . 2_745
C(47) C(91) 3.595(4) ? . 2_745
C(48) C(45) 2.782(5) ? . .
C(48) C(46) 2.393(5) ? . .
C(48) C(50) 2.393(5) ? . .
C(49) C(45) 2.416(5) ? . .
C(49) C(46) 2.758(5) ? . .
C(49) C(47) 2.380(5) ? . .
C(50) C(9) 2.532(5) ? . .
C(50) C(10) 3.452(5) ? . .
C(50) C(39) 3.521(4) ? . .
C(50) C(44) 3.302(4) ? . .
C(50) C(46) 2.388(5) ? . .
C(50) C(47) 2.766(5) ? . .
C(50) C(48) 2.393(5) ? . .
C(50) C(56) 3.566(5) ? . .
C(51) C(9) 2.581(4) ? . .
C(51) C(11) 2.579(4) ? . .
C(51) C(12) 3.234(4) ? . .
C(51) C(45) 3.243(4) ? . .
C(51) C(53) 2.412(4) ? . .
C(51) C(54) 2.782(5) ? . .
C(51) C(55) 2.413(5) ? . .
C(51) C(57) 3.195(5) ? . .
C(51) C(62) 3.128(5) ? . .
C(52) C(10) 2.480(4) ? . .
C(52) C(11) 3.127(4) ? . .
C(52) C(12) 3.377(4) ? . .
C(52) C(54) 2.399(5) ? . .
C(52) C(55) 2.769(5) ? . .
C(52) C(56) 2.397(5) ? . .
C(52) C(57) 3.233(5) ? . .
C(52) C(58) 3.577(5) ? . .
C(52) C(62) 3.584(5) ? . .
C(53) C(51) 2.412(4) ? . .
C(53) C(55) 2.391(5) ? . .
C(53) C(56) 2.765(5) ? . .
C(54) C(51) 2.782(5) ? . .
C(54) C(52) 2.399(5) ? . .
C(54) C(56) 2.391(5) ? . .
C(55) C(51) 2.413(5) ? . .
C(55) C(52) 2.769(5) ? . .
C(55) C(53) 2.391(5) ? . .
C(56) C(9) 3.268(4) ? . .
C(56) C(10) 2.507(4) ? . .
C(56) C(45) 3.546(5) ? . .
C(56) C(50) 3.566(5) ? . .
C(56) C(52) 2.397(5) ? . .
C(56) C(53) 2.765(5) ? . .
C(56) C(54) 2.391(5) ? . .
C(56) C(62) 3.406(6) ? . .
C(57) C(10) 3.167(5) ? . .
C(57) C(11) 2.510(4) ? . .
C(57) C(13) 2.507(4) ? . .
C(57) C(14) 3.159(4) ? . .
C(57) C(51) 3.195(5) ? . .
C(57) C(52) 3.233(5) ? . .
C(57) C(59) 2.411(5) ? . .
C(57) C(60) 2.758(7) ? . .
C(57) C(61) 2.402(6) ? . .
C(57) C(63) 3.204(4) ? . .
C(57) C(68) 3.336(4) ? . .
C(58) C(12) 2.488(4) ? . .
C(58) C(13) 3.020(4) ? . .
C(58) C(14) 3.332(4) ? . .
C(58) C(52) 3.577(5) ? . .
C(58) C(60) 2.382(7) ? . .
C(58) C(61) 2.764(6) ? . .
C(58) C(62) 2.398(5) ? . .
C(58) C(63) 3.367(4) ? . .
C(59) C(57) 2.411(5) ? . .
C(59) C(61) 2.392(7) ? . .
C(59) C(62) 2.770(6) ? . .
C(60) C(57) 2.758(7) ? . .
C(60) C(58) 2.382(7) ? . .
C(60) C(62) 2.378(7) ? . .
C(61) C(57) 2.402(6) ? . .
C(61) C(58) 2.764(6) ? . .
C(61) C(59) 2.392(7) ? . .
C(62) C(10) 3.244(5) ? . .
C(62) C(11) 3.012(5) ? . .
C(62) C(12) 2.492(5) ? . .
C(62) C(51) 3.128(5) ? . .
C(62) C(52) 3.584(5) ? . .
C(62) C(56) 3.406(6) ? . .
C(62) C(58) 2.398(5) ? . .
C(62) C(59) 2.770(6) ? . .
C(62) C(60) 2.378(7) ? . .
C(63) C(12) 3.168(4) ? . .
C(63) C(13) 2.565(4) ? . .
C(63) C(15) 2.572(4) ? . .
C(63) C(57) 3.204(4) ? . .
C(63) C(58) 3.367(4) ? . .
C(63) C(65) 2.408(5) ? . .
C(63) C(66) 2.784(5) ? . .
C(63) C(67) 2.405(4) ? . .
C(63) C(69) 3.246(4) ? . .
C(64) C(14) 2.518(5) ? . .
C(64) C(15) 3.312(5) ? . .
C(64) C(66) 2.395(4) ? . .
C(64) C(67) 2.760(4) ? . .
C(64) C(68) 2.397(4) ? . .
C(64) C(70) 3.488(4) ? . .
C(65) C(63) 2.408(5) ? . .
C(65) C(67) 2.383(5) ? . .
C(65) C(68) 2.759(5) ? . .
C(66) C(25) 3.592(4) ? . 2_645
C(66) C(30) 3.559(5) ? . 2_645
C(66) C(63) 2.784(5) ? . .
C(66) C(64) 2.395(4) ? . .
C(66) C(68) 2.393(5) ? . .
C(67) C(63) 2.405(4) ? . .
C(67) C(64) 2.760(4) ? . .
C(67) C(65) 2.383(5) ? . .
C(68) O(4) 3.364(4) ? . .
C(68) C(12) 3.301(4) ? . .
C(68) C(13) 3.096(4) ? . .
C(68) C(14) 2.468(4) ? . .
C(68) C(15) 3.580(4) ? . .
C(68) C(57) 3.336(4) ? . .
C(68) C(64) 2.397(4) ? . .
C(68) C(65) 2.759(5) ? . .
C(68) C(66) 2.393(5) ? . .
C(69) C(14) 2.596(4) ? . .
C(69) C(16) 2.553(4) ? . .
C(69) C(17) 3.131(4) ? . .
C(69) C(63) 3.246(4) ? . .
C(69) C(71) 2.413(5) ? . .
C(69) C(72) 2.798(4) ? . .
C(69) C(73) 2.420(4) ? . .
C(69) C(75) 3.101(4) ? . .
C(69) C(76) 3.207(4) ? . .
C(70) C(14) 3.380(5) ? . .
C(70) C(15) 2.533(5) ? . .
C(70) C(64) 3.488(4) ? . .
C(70) C(72) 2.391(4) ? . .
C(70) C(73) 2.753(4) ? . .
C(70) C(74) 2.383(4) ? . .
C(70) C(76) 3.344(5) ? . .
C(71) C(69) 2.413(5) ? . .
C(71) C(73) 2.381(4) ? . .
C(71) C(74) 2.757(5) ? . .
C(72) C(69) 2.798(4) ? . .
C(72) C(70) 2.391(4) ? . .
C(72) C(74) 2.401(5) ? . .
C(73) C(69) 2.420(4) ? . .
C(73) C(70) 2.753(4) ? . .
C(73) C(71) 2.381(4) ? . .
C(74) C(14) 3.587(4) ? . .
C(74) C(15) 2.477(4) ? . .
C(74) C(16) 3.094(4) ? . .
C(74) C(17) 3.324(4) ? . .
C(74) C(70) 2.383(4) ? . .
C(74) C(71) 2.757(5) ? . .
C(74) C(72) 2.401(5) ? . .
C(74) C(75) 3.365(4) ? . .
C(75) C(15) 3.083(4) ? . .
C(75) C(16) 2.480(4) ? . .
C(75) C(18) 2.495(5) ? . .
C(75) C(19) 3.136(5) ? . .
C(75) C(69) 3.101(4) ? . .
C(75) C(74) 3.365(4) ? . .
C(75) C(77) 2.419(5) ? . .
C(75) C(78) 2.788(5) ? . .
C(75) C(79) 2.408(5) ? . .
C(75) C(81) 3.145(5) ? . .
C(75) C(82) 3.255(5) ? . .
C(76) C(15) 3.182(4) ? . .
C(76) C(16) 2.970(4) ? . .
C(76) C(17) 2.492(4) ? . .
C(76) C(69) 3.207(4) ? . .
C(76) C(70) 3.344(5) ? . .
C(76) C(78) 2.399(5) ? . .
C(76) C(79) 2.762(5) ? . .
C(76) C(80) 2.393(4) ? . .
C(77) C(75) 2.419(5) ? . .
C(77) C(79) 2.380(5) ? . .
C(77) C(80) 2.758(5) ? . .
C(78) C(75) 2.788(5) ? . .
C(78) C(76) 2.399(5) ? . .
C(78) C(80) 2.391(5) ? . .
C(79) C(36) 3.407(5) ? . 2_655
C(79) C(37) 3.567(4) ? . 2_655
C(79) C(75) 2.408(5) ? . .
C(79) C(76) 2.762(5) ? . .
C(79) C(77) 2.380(5) ? . .
C(80) C(17) 2.492(4) ? . .
C(80) C(18) 3.009(5) ? . .
C(80) C(19) 3.222(5) ? . .
C(80) C(76) 2.393(4) ? . .
C(80) C(77) 2.758(5) ? . .
C(80) C(78) 2.391(5) ? . .
C(80) C(81) 3.140(5) ? . .
C(80) C(86) 3.372(5) ? . .
C(81) C(17) 3.171(4) ? . .
C(81) C(18) 2.564(4) ? . .
C(81) C(20) 2.587(4) ? . .
C(81) C(75) 3.145(5) ? . .
C(81) C(80) 3.140(5) ? . .
C(81) C(83) 2.406(4) ? . .
C(81) C(84) 2.778(5) ? . .
C(81) C(85) 2.416(5) ? . .
C(81) C(87) 3.236(4) ? . .
C(82) C(17) 3.310(4) ? . .
C(82) C(18) 3.084(4) ? . .
C(82) C(19) 2.471(4) ? . .
C(82) C(75) 3.255(5) ? . .
C(82) C(84) 2.391(6) ? . .
C(82) C(85) 2.767(5) ? . .
C(82) C(86) 2.391(5) ? . .
C(83) C(81) 2.406(4) ? . .
C(83) C(85) 2.393(6) ? . .
C(83) C(86) 2.756(5) ? . .
C(84) C(81) 2.778(5) ? . .
C(84) C(82) 2.391(6) ? . .
C(84) C(86) 2.383(5) ? . .
C(85) C(81) 2.416(5) ? . .
C(85) C(82) 2.767(5) ? . .
C(85) C(83) 2.393(6) ? . .
C(86) C(19) 2.522(4) ? . .
C(86) C(20) 3.319(4) ? . .
C(86) C(80) 3.372(5) ? . .
C(86) C(82) 2.391(5) ? . .
C(86) C(83) 2.756(5) ? . .
C(86) C(84) 2.383(5) ? . .
C(86) C(87) 3.565(4) ? . .
C(86) C(92) 3.429(5) ? . .
C(87) C(1) 2.578(4) ? . .
C(87) C(2) 3.213(4) ? . .
C(87) C(19) 2.573(4) ? . .
C(87) C(21) 3.178(4) ? . .
C(87) C(26) 3.154(4) ? . .
C(87) C(81) 3.236(4) ? . .
C(87) C(86) 3.565(4) ? . .
C(87) C(89) 2.413(5) ? . .
C(87) C(90) 2.788(5) ? . .
C(87) C(91) 2.413(5) ? . .
C(88) C(1) 3.150(5) ? . .
C(88) C(2) 3.435(4) ? . .
C(88) C(19) 3.573(5) ? . .
C(88) C(20) 2.476(5) ? . .
C(88) C(21) 3.343(4) ? . .
C(88) C(90) 2.398(5) ? . .
C(88) C(91) 2.761(5) ? . .
C(88) C(92) 2.392(5) ? . .
C(89) C(87) 2.413(5) ? . .
C(89) C(91) 2.381(5) ? . .
C(89) C(92) 2.758(5) ? . .
C(90) C(46) 3.572(4) ? . 2_755
C(90) C(47) 3.525(4) ? . 2_755
C(90) C(87) 2.788(5) ? . .
C(90) C(88) 2.398(5) ? . .
C(90) C(92) 2.390(5) ? . .
C(91) C(47) 3.595(4) ? . 2_755
C(91) C(87) 2.413(5) ? . .
C(91) C(88) 2.761(5) ? . .
C(91) C(89) 2.381(5) ? . .
C(92) C(19) 3.340(4) ? . .
C(92) C(20) 2.522(4) ? . .
C(92) C(26) 3.296(4) ? . .
C(92) C(86) 3.429(5) ? . .
C(92) C(88) 2.392(5) ? . .
C(92) C(89) 2.758(5) ? . .
C(92) C(90) 2.390(5) ? . .
C(93) O(1) 2.359(3) ? . .
C(93) O(2) 2.380(4) ? . .
C(93) C(95) 2.435(4) ? . .
C(93) C(104) 2.829(4) ? . .
C(93) C(105) 2.429(5) ? . .
C(94) O(1) 3.568(3) ? . .
C(94) O(2) 2.847(4) ? . .
C(94) C(96) 2.481(4) ? . .
C(94) C(104) 2.448(5) ? . .
C(94) C(105) 2.783(5) ? . .
C(94) C(106) 2.390(5) ? . .
C(94) C(107) 2.502(4) ? . .
C(95) C(93) 2.435(4) ? . .
C(95) C(97) 2.449(4) ? . .
C(95) C(102) 2.826(5) ? . .
C(95) C(103) 2.437(5) ? . .
C(95) C(105) 2.453(5) ? . .
C(95) C(106) 2.804(4) ? . .
C(96) C(94) 2.481(4) ? . .
C(96) C(98) 2.474(4) ? . .
C(96) C(102) 2.426(5) ? . .
C(96) C(103) 2.781(5) ? . .
C(96) C(104) 2.432(4) ? . .
C(97) C(95) 2.449(4) ? . .
C(97) C(99) 2.416(4) ? . .
C(97) C(100) 2.810(5) ? . .
C(97) C(101) 2.449(5) ? . .
C(97) C(103) 2.436(5) ? . .
C(97) C(104) 2.835(4) ? . .
C(98) C(24) 3.507(5) ? . 2_745
C(98) C(96) 2.474(4) ? . .
C(98) C(100) 2.408(5) ? . .
C(98) C(101) 2.784(5) ? . .
C(98) C(102) 2.451(5) ? . .
C(99) C(97) 2.416(4) ? . .
C(99) C(101) 2.391(5) ? . .
C(99) C(102) 2.804(4) ? . .
C(100) C(97) 2.810(5) ? . .
C(100) C(98) 2.408(5) ? . .
C(100) C(102) 2.430(4) ? . .
C(101) C(97) 2.449(5) ? . .
C(101) C(98) 2.784(5) ? . .
C(101) C(99) 2.391(5) ? . .
C(101) C(103) 2.478(4) ? . .
C(101) C(111) 3.355(5) ? . 1_655
C(102) C(95) 2.826(5) ? . .
C(102) C(96) 2.426(5) ? . .
C(102) C(98) 2.451(5) ? . .
C(102) C(99) 2.804(4) ? . .
C(102) C(100) 2.430(4) ? . .
C(102) C(104) 2.442(4) ? . .
C(103) C(95) 2.437(5) ? . .
C(103) C(96) 2.781(5) ? . .
C(103) C(97) 2.436(5) ? . .
C(103) C(101) 2.478(4) ? . .
C(103) C(105) 2.479(4) ? . .
C(104) C(93) 2.829(4) ? . .
C(104) C(94) 2.448(5) ? . .
C(104) C(96) 2.432(4) ? . .
C(104) C(97) 2.835(4) ? . .
C(104) C(102) 2.442(4) ? . .
C(104) C(106) 2.423(4) ? . .
C(105) C(93) 2.429(5) ? . .
C(105) C(94) 2.783(5) ? . .
C(105) C(95) 2.453(5) ? . .
C(105) C(103) 2.479(4) ? . .
C(106) O(1) 2.812(4) ? . .
C(106) C(94) 2.390(5) ? . .
C(106) C(95) 2.804(4) ? . .
C(106) C(104) 2.423(4) ? . .
C(106) C(107) 2.534(5) ? . .
C(107) C(94) 2.502(4) ? . .
C(107) C(106) 2.534(5) ? . .
C(108) C(110) 2.546(5) ? . .
C(108) C(122) 2.480(4) ? . .
C(109) O(3) 2.363(4) ? . .
C(109) O(4) 2.360(3) ? . .
C(109) C(111) 2.422(5) ? . .
C(109) C(112) 2.829(4) ? . .
C(109) C(121) 2.435(4) ? . .
C(110) O(3) 3.528(4) ? . .
C(110) O(4) 2.970(4) ? . .
C(110) C(108) 2.546(5) ? . .
C(110) C(112) 2.420(4) ? . .
C(110) C(121) 2.800(4) ? . .
C(110) C(122) 2.397(5) ? . .
C(111) C(101) 3.355(5) ? . 1_455
C(111) C(109) 2.422(5) ? . .
C(111) C(113) 2.483(4) ? . .
C(111) C(121) 2.447(5) ? . .
C(111) C(122) 2.786(5) ? . .
C(112) C(109) 2.829(4) ? . .
C(112) C(110) 2.420(4) ? . .
C(112) C(114) 2.436(4) ? . .
C(112) C(119) 2.829(4) ? . .
C(112) C(120) 2.440(5) ? . .
C(112) C(122) 2.456(5) ? . .
C(113) C(111) 2.483(4) ? . .
C(113) C(115) 2.471(4) ? . .
C(113) C(119) 2.436(5) ? . .
C(113) C(120) 2.790(5) ? . .
C(113) C(121) 2.434(5) ? . .
C(114) C(112) 2.436(4) ? . .
C(114) C(116) 2.422(5) ? . .
C(114) C(117) 2.806(5) ? . .
C(114) C(118) 2.451(5) ? . .
C(114) C(120) 2.433(5) ? . .
C(114) C(121) 2.819(4) ? . .
C(115) C(113) 2.471(4) ? . .
C(115) C(117) 2.413(6) ? . .
C(115) C(118) 2.800(6) ? . .
C(115) C(119) 2.468(5) ? . .
C(116) C(114) 2.422(5) ? . .
C(116) C(118) 2.401(6) ? . .
C(116) C(119) 2.805(5) ? . .
C(117) C(114) 2.806(5) ? . .
C(117) C(115) 2.413(6) ? . .
C(117) C(119) 2.414(5) ? . .
C(118) C(114) 2.451(5) ? . .
C(118) C(115) 2.800(6) ? . .
C(118) C(116) 2.401(6) ? . .
C(118) C(120) 2.465(4) ? . .
C(118) C(138) 3.578(6) ? . .
C(118) C(139) 3.494(6) ? . .
C(119) C(112) 2.829(4) ? . .
C(119) C(113) 2.436(5) ? . .
C(119) C(115) 2.468(5) ? . .
C(119) C(116) 2.805(5) ? . .
C(119) C(117) 2.414(5) ? . .
C(119) C(121) 2.438(4) ? . .
C(120) C(112) 2.440(5) ? . .
C(120) C(113) 2.790(5) ? . .
C(120) C(114) 2.433(5) ? . .
C(120) C(118) 2.465(4) ? . .
C(120) C(122) 2.476(4) ? . .
C(121) C(109) 2.435(4) ? . .
C(121) C(110) 2.800(4) ? . .
C(121) C(111) 2.447(5) ? . .
C(121) C(113) 2.434(5) ? . .
C(121) C(114) 2.819(4) ? . .
C(121) C(119) 2.438(4) ? . .
C(122) O(3) 2.919(3) ? . .
C(122) O(4) 3.467(3) ? . .
C(122) C(32) 3.560(5) ? . .
C(122) C(108) 2.480(4) ? . .
C(122) C(110) 2.397(5) ? . .
C(122) C(111) 2.786(5) ? . .
C(122) C(112) 2.456(5) ? . .
C(122) C(120) 2.476(4) ? . .
C(123) C(125) 2.526(6) ? . .
C(123) C(129) 2.521(7) ? . .
C(124) C(126) 2.416(6) ? . .
C(124) C(127) 2.808(6) ? . .
C(124) C(128) 2.414(7) ? . .
C(125) C(123) 2.526(6) ? . .
C(125) C(127) 2.400(6) ? . .
C(125) C(128) 2.747(7) ? . .
C(125) C(129) 2.390(6) ? . .
C(126) O(4) 3.258(4) ? . 2_655
C(126) C(124) 2.416(6) ? . .
C(126) C(128) 2.380(6) ? . .
C(126) C(129) 2.758(6) ? . .
C(127) C(124) 2.808(6) ? . .
C(127) C(125) 2.400(6) ? . .
C(127) C(129) 2.400(6) ? . .
C(128) O(3) 3.411(5) ? . .
C(128) C(124) 2.414(7) ? . .
C(128) C(125) 2.747(7) ? . .
C(128) C(126) 2.380(6) ? . .
C(129) O(3) 3.496(5) ? . .
C(129) C(123) 2.521(7) ? . .
C(129) C(125) 2.390(6) ? . .
C(129) C(126) 2.758(6) ? . .
C(129) C(127) 2.400(6) ? . .
C(130) C(132) 2.511(8) ? . .
C(130) C(136) 2.489(8) ? . .
C(131) C(133) 2.430(8) ? . .
C(131) C(134) 2.767(7) ? . .
C(131) C(135) 2.388(7) ? . .
C(132) C(130) 2.511(8) ? . .
C(132) C(134) 2.391(7) ? . .
C(132) C(135) 2.748(8) ? . .
C(132) C(136) 2.388(8) ? . .
C(133) C(131) 2.430(8) ? . .
C(133) C(135) 2.419(9) ? . .
C(133) C(136) 2.789(8) ? . .
C(134) C(22) 3.388(6) ? . 2_655
C(134) C(131) 2.767(7) ? . .
C(134) C(132) 2.391(7) ? . .
C(134) C(136) 2.369(9) ? . .
C(135) C(131) 2.388(7) ? . .
C(135) C(132) 2.748(8) ? . .
C(135) C(133) 2.419(9) ? . .
C(136) C(130) 2.489(8) ? . .
C(136) C(132) 2.388(8) ? . .
C(136) C(133) 2.789(8) ? . .
C(136) C(134) 2.369(9) ? . .
C(137) C(139) 2.495(6) ? . .
C(137) C(143) 2.514(7) ? . .
C(138) C(118) 3.578(6) ? . .
C(138) C(140) 2.400(5) ? . .
C(138) C(141) 2.789(6) ? . .
C(138) C(142) 2.397(6) ? . .
C(139) C(118) 3.494(6) ? . .
C(139) C(137) 2.495(6) ? . .
C(139) C(141) 2.394(6) ? . .
C(139) C(142) 2.744(6) ? . .
C(139) C(143) 2.378(6) ? . .
C(140) C(138) 2.400(5) ? . .
C(140) C(142) 2.368(5) ? . .
C(140) C(143) 2.741(5) ? . .
C(141) C(138) 2.789(6) ? . .
C(141) C(139) 2.394(6) ? . .
C(141) C(143) 2.392(6) ? . .
C(142) C(138) 2.397(6) ? . .
C(142) C(139) 2.744(6) ? . .
C(142) C(140) 2.368(5) ? . .
C(143) C(137) 2.514(7) ? . .
C(143) C(139) 2.378(6) ? . .
C(143) C(140) 2.741(5) ? . .
C(143) C(141) 2.392(6) ? . .
O(1) H(46) 3.069 ? . .
O(1) H(88) 3.149 ? . .
O(1) H(1) 3.426 ? . .
O(1) H(2) 1.914 ? . .
O(1) H(4) 3.202 ? . .
O(1) H(106) 2.528 ? . .
O(1) H(133) 2.942 ? . 2_645
O(2) H(52) 3.121 ? . .
O(2) H(82) 3.367 ? . .
O(2) H(2) 3.259 ? . .
O(2) H(3) 3.491 ? . .
O(2) H(4) 1.965 ? . .
O(2) H(94) 2.566 ? . .
O(3) H(32) 2.671 ? . .
O(3) H(74) 2.875 ? . .
O(3) H(1) 1.984 ? . .
O(3) H(2) 3.396 ? . .
O(3) H(3) 3.081 ? . .
O(3) H(122) 2.749 ? . .
O(3) H(128) 2.738 ? . .
O(3) H(129) 2.917 ? . .
O(4) H(38) 3.064 ? . .
O(4) H(68) 2.549 ? . .
O(4) H(1) 3.260 ? . .
O(4) H(3) 1.954 ? . .
O(4) H(4) 3.532 ? . .
O(4) H(110) 2.787 ? . .
O(4) H(125) 3.178 ? . 2_645
O(4) H(126) 2.457 ? . 2_645
O(5) H(52) 3.112 ? . 2_655
O(5) H(58) 3.518 ? . 2_655
O(5) H(82) 3.189 ? . 2_655
O(5) H(4) 3.332 ? . 2_655
O(5) H(94) 3.156 ? . 2_655
O(5) H(135) 3.069 ? . 4_564
O(5) H(136) 3.130 ? . 4_564
N(1) H(2) 2.627 ? . .
N(1) H(3) 3.599 ? . .
N(1) H(4) 2.769 ? . .
N(1) H(128) 2.907 ? . .
N(2) H(1) 2.549 ? . .
N(2) H(3) 2.720 ? . .
N(2) H(133) 3.472 ? . 2_645
N(3) H(44) 3.583 ? . .
N(3) H(1) 3.574 ? . .
N(3) H(2) 2.728 ? . .
N(3) H(4) 2.624 ? . .
N(3) H(125) 3.080 ? . 2_645
N(4) H(1) 2.707 ? . .
N(4) H(3) 2.548 ? . .
C(1) H(26) 2.848 ? . .
C(1) H(88) 2.968 ? . .
C(1) H(1) 1.991 ? . .
C(1) H(2) 2.785 ? . .
C(1) H(128) 3.234 ? . .
C(2) H(22) 2.619 ? . .
C(2) H(26) 2.675 ? . .
C(2) H(32) 3.041 ? . .
C(2) H(88) 3.196 ? . .
C(2) H(1) 2.644 ? . .
C(2) H(2) 2.680 ? . .
C(3) H(22) 2.710 ? . .
C(3) H(32) 2.904 ? . .
C(3) H(1) 2.665 ? . .
C(3) H(2) 1.984 ? . .
C(4) H(22) 2.877 ? . .
C(4) H(28) 2.686 ? . .
C(4) H(32) 2.610 ? . .
C(4) H(34) 3.220 ? . .
C(4) H(2) 3.095 ? . .
C(4) H(122) 3.547 ? . .
C(5) H(28) 3.252 ? . .
C(5) H(34) 2.683 ? . .
C(5) H(38) 2.615 ? . .
C(5) H(40) 3.116 ? . .
C(5) H(2) 3.093 ? . .
C(6) H(38) 2.917 ? . .
C(6) H(40) 2.915 ? . .
C(6) H(2) 1.994 ? . .
C(6) H(3) 2.792 ? . .
C(7) H(38) 3.083 ? . .
C(7) H(40) 2.677 ? . .
C(7) H(44) 2.628 ? . .
C(7) H(46) 3.415 ? . .
C(7) H(2) 2.675 ? . .
C(7) H(3) 2.674 ? . .
C(8) H(44) 2.764 ? . .
C(8) H(46) 3.024 ? . .
C(8) H(2) 2.783 ? . .
C(8) H(3) 1.991 ? . .
C(8) H(125) 3.308 ? . 2_645
C(9) H(44) 3.001 ? . .
C(9) H(46) 2.588 ? . .
C(9) H(50) 2.708 ? . .
C(9) H(56) 3.121 ? . .
C(9) H(3) 3.097 ? . .
C(10) H(46) 3.502 ? . .
C(10) H(50) 3.423 ? . .
C(10) H(52) 2.628 ? . .
C(10) H(56) 2.668 ? . .
C(10) H(62) 2.922 ? . .
C(10) H(3) 3.104 ? . .
C(11) H(52) 2.924 ? . .
C(11) H(62) 2.793 ? . .
C(11) H(3) 2.003 ? . .
C(11) H(4) 2.753 ? . .
C(11) H(125) 3.228 ? . 2_645
C(12) H(52) 3.068 ? . .
C(12) H(58) 2.641 ? . .
C(12) H(62) 2.646 ? . .
C(12) H(68) 2.973 ? . .
C(12) H(3) 2.644 ? . .
C(12) H(4) 2.666 ? . .
C(13) H(58) 2.777 ? . .
C(13) H(68) 2.871 ? . .
C(13) H(3) 2.656 ? . .
C(13) H(4) 1.991 ? . .
C(14) H(58) 3.001 ? . .
C(14) H(64) 2.690 ? . .
C(14) H(68) 2.608 ? . .
C(14) H(70) 3.292 ? . .
C(14) H(4) 3.098 ? . .
C(15) H(64) 3.217 ? . .
C(15) H(70) 2.702 ? . .
C(15) H(74) 2.612 ? . .
C(15) H(76) 2.883 ? . .
C(15) H(4) 3.088 ? . .
C(16) H(74) 2.901 ? . .
C(16) H(76) 2.740 ? . .
C(16) H(1) 2.735 ? . .
C(16) H(3) 3.582 ? . .
C(16) H(4) 1.980 ? . .
C(17) H(74) 3.105 ? . .
C(17) H(76) 2.649 ? . .
C(17) H(80) 2.648 ? . .
C(17) H(82) 3.029 ? . .
C(17) H(1) 2.660 ? . .
C(17) H(4) 2.680 ? . .
C(18) H(80) 2.766 ? . .
C(18) H(82) 2.873 ? . .
C(18) H(1) 1.992 ? . .
C(18) H(4) 2.830 ? . .
C(18) H(128) 3.262 ? . .
C(19) H(80) 2.847 ? . .
C(19) H(82) 2.610 ? . .
C(19) H(86) 2.688 ? . .
C(19) H(92) 3.250 ? . .
C(19) H(1) 3.100 ? . .
C(20) H(26) 2.947 ? . .
C(20) H(86) 3.197 ? . .
C(20) H(88) 2.618 ? . .
C(20) H(92) 2.688 ? . .
C(20) H(1) 3.098 ? . .
C(21) H(22) 2.022 ? . .
C(21) H(23) 3.254 ? . .
C(21) H(25) 3.248 ? . .
C(21) H(26) 2.020 ? . .
C(21) H(32) 3.365 ? . .
C(21) H(88) 3.394 ? . .
C(22) H(23) 2.015 ? . .
C(22) H(24) 3.229 ? . .
C(22) H(26) 3.233 ? . .
C(22) H(28) 3.457 ? . .
C(22) H(134) 2.974 ? . 2_645
C(23) H(22) 2.010 ? . .
C(23) H(24) 2.011 ? . .
C(23) H(25) 3.227 ? . .
C(23) H(59) 3.536 ? . 4_554
C(23) H(64) 3.103 ? . 4_554
C(23) H(134) 3.209 ? . 2_645
C(24) H(22) 3.225 ? . .
C(24) H(23) 2.011 ? . .
C(24) H(25) 2.014 ? . .
C(24) H(26) 3.229 ? . .
C(24) H(59) 3.587 ? . 4_554
C(24) H(64) 3.543 ? . 4_554
C(24) H(65) 3.148 ? . 4_554
C(24) H(66) 3.284 ? . 2_655
C(24) H(98) 3.253 ? . 2_755
C(24) H(99) 3.547 ? . 2_755
C(25) H(23) 3.228 ? . .
C(25) H(24) 2.015 ? . .
C(25) H(26) 2.008 ? . .
C(25) H(66) 3.102 ? . 2_655
C(25) H(67) 3.428 ? . 2_655
C(26) H(22) 3.232 ? . .
C(26) H(24) 3.231 ? . .
C(26) H(25) 2.012 ? . .
C(26) H(67) 3.572 ? . 2_655
C(26) H(92) 3.422 ? . .
C(27) H(22) 3.222 ? . .
C(27) H(28) 2.008 ? . .
C(27) H(29) 3.245 ? . .
C(27) H(31) 3.252 ? . .
C(27) H(32) 2.024 ? . .
C(27) H(34) 3.395 ? . .
C(27) H(122) 3.278 ? . .
C(28) H(22) 3.416 ? . .
C(28) H(29) 2.018 ? . .
C(28) H(30) 3.237 ? . .
C(28) H(32) 3.225 ? . .
C(28) H(34) 2.976 ? . .
C(28) H(70) 3.151 ? . 4_554
C(28) H(71) 2.979 ? . 4_554
C(28) H(141) 3.318 ? . .
C(29) H(28) 2.013 ? . .
C(29) H(30) 2.016 ? . .
C(29) H(31) 3.229 ? . .
C(29) H(65) 3.538 ? . 4_554
C(29) H(66) 3.560 ? . 2_655
C(29) H(70) 3.378 ? . 4_554
C(29) H(71) 3.057 ? . 4_554
C(29) H(99) 3.298 ? . 4_454
C(29) H(141) 2.936 ? . .
C(30) H(28) 3.231 ? . .
C(30) H(29) 2.013 ? . .
C(30) H(31) 2.016 ? . .
C(30) H(32) 3.236 ? . .
C(30) H(66) 3.044 ? . 2_655
C(30) H(67) 3.530 ? . 2_655
C(30) H(99) 3.331 ? . 4_454
C(30) H(141) 3.292 ? . .
C(31) H(29) 3.230 ? . .
C(31) H(30) 2.019 ? . .
C(31) H(32) 2.014 ? . .
C(31) H(66) 3.489 ? . 2_655
C(31) H(67) 3.077 ? . 2_655
C(31) H(120) 3.307 ? . .
C(31) H(122) 3.322 ? . .
C(32) H(28) 3.226 ? . .
C(32) H(30) 3.240 ? . .
C(32) H(31) 2.016 ? . .
C(32) H(122) 2.706 ? . .
C(33) H(28) 3.433 ? . .
C(33) H(34) 2.019 ? . .
C(33) H(35) 3.238 ? . .
C(33) H(37) 3.255 ? . .
C(33) H(38) 2.024 ? . .
C(33) H(40) 3.328 ? . .
C(34) H(28) 3.006 ? . .
C(34) H(35) 2.015 ? . .
C(34) H(36) 3.236 ? . .
C(34) H(38) 3.232 ? . .
C(34) H(40) 3.466 ? . .
C(34) H(71) 3.116 ? . 4_554
C(35) H(34) 2.019 ? . .
C(35) H(35) 3.051 ? . 3_655
C(35) H(36) 2.006 ? . .
C(35) H(36) 3.253 ? . 3_655
C(35) H(37) 3.217 ? . .
C(35) H(71) 3.295 ? . 4_554
C(35) H(140) 3.552 ? . .
C(36) H(34) 3.234 ? . .
C(36) H(35) 2.002 ? . .
C(36) H(35) 2.964 ? . 3_655
C(36) H(37) 2.008 ? . .
C(36) H(38) 3.222 ? . .
C(36) H(72) 3.396 ? . 2_645
C(36) H(78) 3.588 ? . 2_645
C(36) H(79) 2.941 ? . 2_645
C(36) H(140) 3.243 ? . .
C(37) H(35) 3.214 ? . .
C(37) H(36) 2.008 ? . .
C(37) H(38) 2.011 ? . .
C(37) H(79) 2.991 ? . 2_645
C(37) H(140) 3.580 ? . .
C(38) H(34) 3.236 ? . .
C(38) H(36) 3.226 ? . .
C(38) H(37) 2.016 ? . .
C(38) H(44) 3.537 ? . .
C(38) H(122) 3.519 ? . .
C(38) H(126) 3.567 ? . 2_645
C(39) H(38) 3.312 ? . .
C(39) H(40) 2.027 ? . .
C(39) H(41) 3.242 ? . .
C(39) H(43) 3.247 ? . .
C(39) H(44) 2.015 ? . .
C(40) H(41) 2.012 ? . .
C(40) H(42) 3.230 ? . .
C(40) H(44) 3.231 ? . .
C(40) H(132) 3.279 ? . 2_645
C(40) H(13B) 2.956 ? . 2_645
C(41) H(40) 2.015 ? . .
C(41) H(42) 2.006 ? . .
C(41) H(43) 3.211 ? . .
C(41) H(78) 3.069 ? . 4_554
C(41) H(13B) 2.849 ? . 2_645
C(42) H(40) 3.230 ? . .
C(42) H(41) 2.004 ? . .
C(42) H(43) 1.997 ? . .
C(42) H(44) 3.210 ? . .
C(42) H(72) 3.275 ? . 2_645
C(43) H(41) 3.207 ? . .
C(43) H(42) 1.995 ? . .
C(43) H(44) 2.010 ? . .
C(43) H(50) 3.387 ? . .
C(43) H(72) 3.152 ? . 2_645
C(43) H(73) 3.485 ? . 2_645
C(44) H(38) 3.432 ? . .
C(44) H(40) 3.233 ? . .
C(44) H(42) 3.215 ? . .
C(44) H(43) 2.015 ? . .
C(44) H(50) 3.137 ? . .
C(44) H(125) 3.420 ? . 2_645
C(44) H(12A) 3.589 ? . 2_645
C(45) H(44) 3.438 ? . .
C(45) H(46) 2.016 ? . .
C(45) H(47) 3.252 ? . .
C(45) H(49) 3.253 ? . .
C(45) H(50) 2.021 ? . .
C(45) H(56) 3.280 ? . .
C(46) H(47) 2.024 ? . .
C(46) H(48) 3.233 ? . .
C(46) H(50) 3.231 ? . .
C(46) H(90) 3.480 ? . 2_745
C(46) H(132) 3.005 ? . 2_645
C(47) H(46) 2.018 ? . .
C(47) H(48) 2.010 ? . .
C(47) H(49) 3.218 ? . .
C(47) H(132) 2.990 ? . 2_645
C(47) H(13C) 3.413 ? . 2_645
C(48) H(46) 3.230 ? . .
C(48) H(47) 2.014 ? . .
C(48) H(49) 1.996 ? . .
C(48) H(50) 3.228 ? . .
C(49) H(47) 3.217 ? . .
C(49) H(48) 1.994 ? . .
C(49) H(50) 2.029 ? . .
C(50) H(44) 3.436 ? . .
C(50) H(46) 3.229 ? . .
C(50) H(48) 3.233 ? . .
C(50) H(49) 2.029 ? . .
C(50) H(56) 3.022 ? . .
C(50) H(89) 3.532 ? . 2_745
C(50) H(105) 3.539 ? . 2_745
C(51) H(52) 2.023 ? . .
C(51) H(53) 3.250 ? . .
C(51) H(55) 3.250 ? . .
C(51) H(56) 2.022 ? . .
C(51) H(62) 3.077 ? . .
C(51) H(89) 3.481 ? . 2_745
C(51) H(90) 3.579 ? . 2_745
C(52) H(53) 2.021 ? . .
C(52) H(54) 3.238 ? . .
C(52) H(56) 3.238 ? . .
C(52) H(90) 3.425 ? . 2_745
C(52) H(94) 3.267 ? . .
C(53) H(52) 2.018 ? . .
C(53) H(54) 2.015 ? . .
C(53) H(55) 3.230 ? . .
C(53) H(59) 3.399 ? . 3_756
C(54) H(52) 3.237 ? . .
C(54) H(53) 2.017 ? . .
C(54) H(55) 2.008 ? . .
C(54) H(56) 3.227 ? . .
C(54) H(59) 3.388 ? . 3_756
C(54) H(89) 3.356 ? . 2_745
C(54) H(134) 3.386 ? . 1_645
C(54) H(135) 3.592 ? . 1_645
C(55) H(53) 3.229 ? . .
C(55) H(54) 2.007 ? . .
C(55) H(56) 2.016 ? . .
C(55) H(89) 2.865 ? . 2_745
C(55) H(134) 3.248 ? . 1_645
C(56) H(50) 3.255 ? . .
C(56) H(52) 3.238 ? . .
C(56) H(54) 3.230 ? . .
C(56) H(55) 2.018 ? . .
C(56) H(62) 3.253 ? . .
C(56) H(89) 2.926 ? . 2_745
C(57) H(52) 3.200 ? . .
C(57) H(58) 2.019 ? . .
C(57) H(59) 3.251 ? . .
C(57) H(61) 3.242 ? . .
C(57) H(62) 2.022 ? . .
C(57) H(68) 3.313 ? . .
C(58) H(52) 3.442 ? . .
C(58) H(59) 2.028 ? . .
C(58) H(60) 3.221 ? . .
C(58) H(62) 3.238 ? . .
C(59) H(23) 3.556 ? . 4_555
C(59) H(24) 3.533 ? . 4_555
C(59) H(53) 3.293 ? . 3_756
C(59) H(54) 3.456 ? . 3_756
C(59) H(58) 2.023 ? . .
C(59) H(60) 1.999 ? . .
C(59) H(61) 3.228 ? . .
C(59) H(98) 3.311 ? . 3_756
C(60) H(53) 3.596 ? . 3_756
C(60) H(58) 3.222 ? . .
C(60) H(59) 2.010 ? . .
C(60) H(61) 2.006 ? . .
C(60) H(62) 3.217 ? . .
C(60) H(98) 2.900 ? . 3_756
C(61) H(59) 3.229 ? . .
C(61) H(60) 1.997 ? . .
C(61) H(62) 2.012 ? . .
C(62) H(58) 3.238 ? . .
C(62) H(60) 3.214 ? . .
C(62) H(61) 2.015 ? . .
C(62) H(68) 3.559 ? . .
C(62) H(12A) 3.506 ? . 2_645
C(63) H(58) 3.325 ? . .
C(63) H(64) 2.024 ? . .
C(63) H(65) 3.245 ? . .
C(63) H(67) 3.242 ? . .
C(63) H(68) 2.023 ? . .
C(63) H(70) 3.490 ? . .
C(63) H(100) 3.295 ? . 1_455
C(63) H(110) 3.560 ? . .
C(64) H(23) 3.232 ? . 4_555
C(64) H(24) 3.550 ? . 4_555
C(64) H(29) 3.535 ? . 4_555
C(64) H(58) 3.575 ? . .
C(64) H(65) 2.014 ? . .
C(64) H(66) 3.235 ? . .
C(64) H(68) 3.238 ? . .
C(64) H(70) 3.052 ? . .
C(64) H(100) 3.094 ? . 1_455
C(65) H(24) 3.221 ? . 4_555
C(65) H(29) 3.561 ? . 4_555
C(65) H(64) 2.015 ? . .
C(65) H(65) 3.300 ? . 3_656
C(65) H(66) 2.011 ? . .
C(65) H(66) 3.210 ? . 3_656
C(65) H(67) 3.221 ? . .
C(65) H(99) 3.042 ? . 1_455
C(65) H(100) 3.234 ? . 1_455
C(66) H(25) 3.210 ? . 2_645
C(66) H(30) 3.260 ? . 2_645
C(66) H(64) 3.231 ? . .
C(66) H(65) 2.007 ? . .
C(66) H(65) 3.041 ? . 3_656
C(66) H(67) 2.012 ? . .
C(66) H(68) 3.230 ? . .
C(66) H(99) 3.271 ? . 1_455
C(66) H(100) 3.536 ? . 1_455
C(67) H(25) 3.295 ? . 2_645
C(67) H(30) 3.595 ? . 2_645
C(67) H(31) 3.305 ? . 2_645
C(67) H(65) 3.222 ? . .
C(67) H(66) 2.016 ? . .
C(67) H(68) 2.006 ? . .
C(67) H(110) 3.351 ? . .
C(68) H(64) 3.239 ? . .
C(68) H(66) 3.232 ? . .
C(68) H(67) 2.007 ? . .
C(68) H(100) 3.594 ? . 1_455
C(68) H(110) 2.889 ? . .
C(68) H(126) 3.416 ? . 2_645
C(69) H(64) 3.403 ? . .
C(69) H(70) 2.010 ? . .
C(69) H(71) 3.246 ? . .
C(69) H(73) 3.257 ? . .
C(69) H(74) 2.027 ? . .
C(69) H(76) 3.240 ? . .
C(69) H(100) 3.248 ? . 1_455
C(70) H(28) 3.055 ? . 4_555
C(70) H(29) 3.176 ? . 4_555
C(70) H(64) 3.034 ? . .
C(70) H(71) 2.015 ? . .
C(70) H(72) 3.231 ? . .
C(70) H(74) 3.225 ? . .
C(70) H(76) 3.379 ? . .
C(70) H(100) 3.119 ? . 1_455
C(71) H(28) 3.091 ? . 4_555
C(71) H(29) 3.050 ? . 4_555
C(71) H(34) 3.238 ? . 4_555
C(71) H(35) 3.433 ? . 4_555
C(71) H(70) 2.010 ? . .
C(71) H(72) 2.008 ? . .
C(71) H(73) 3.220 ? . .
C(71) H(100) 3.320 ? . 1_455
C(71) H(141) 3.435 ? . 4_555
C(72) H(36) 3.276 ? . 2_655
C(72) H(43) 3.412 ? . 2_655
C(72) H(70) 3.224 ? . .
C(72) H(71) 2.004 ? . .
C(72) H(73) 2.016 ? . .
C(72) H(74) 3.237 ? . .
C(72) H(101) 3.318 ? . 1_455
C(73) H(37) 3.458 ? . 2_655
C(73) H(43) 3.434 ? . 2_655
C(73) H(71) 3.221 ? . .
C(73) H(72) 2.020 ? . .
C(73) H(74) 2.014 ? . .
C(73) H(101) 2.981 ? . 1_455
C(73) H(129) 3.592 ? . .
C(74) H(70) 3.226 ? . .
C(74) H(72) 3.241 ? . .
C(74) H(73) 2.016 ? . .
C(74) H(100) 3.513 ? . 1_455
C(74) H(101) 3.330 ? . 1_455
C(74) H(128) 3.515 ? . .
C(74) H(129) 3.476 ? . .
C(75) H(74) 3.491 ? . .
C(75) H(76) 2.030 ? . .
C(75) H(77) 3.257 ? . .
C(75) H(79) 3.243 ? . .
C(75) H(80) 2.016 ? . .
C(75) H(82) 3.287 ? . .
C(76) H(70) 3.364 ? . .
C(76) H(77) 2.023 ? . .
C(76) H(78) 3.239 ? . .
C(76) H(80) 3.235 ? . .
C(76) H(136) 3.219 ? . 3_666
C(77) H(34) 3.512 ? . 4_555
C(77) H(41) 3.399 ? . 4_555
C(77) H(76) 2.024 ? . .
C(77) H(78) 2.008 ? . .
C(77) H(79) 3.218 ? . .
C(77) H(136) 3.502 ? . 3_666
C(77) H(13A) 3.450 ? . 3_666
C(77) H(13B) 3.446 ? . 3_666
C(78) H(36) 2.997 ? . 2_655
C(78) H(41) 3.089 ? . 4_555
C(78) H(76) 3.236 ? . .
C(78) H(77) 2.006 ? . .
C(78) H(79) 2.007 ? . .
C(78) H(80) 3.226 ? . .
C(78) H(139) 3.084 ? . 2_655
C(78) H(140) 3.431 ? . 2_655
C(79) H(36) 2.846 ? . 2_655
C(79) H(37) 3.165 ? . 2_655
C(79) H(77) 3.218 ? . .
C(79) H(78) 2.009 ? . .
C(79) H(80) 2.009 ? . .
C(79) H(139) 3.135 ? . 2_655
C(79) H(140) 3.088 ? . 2_655
C(80) H(37) 3.456 ? . 2_655
C(80) H(76) 3.236 ? . .
C(80) H(78) 3.230 ? . .
C(80) H(79) 2.012 ? . .
C(80) H(86) 3.520 ? . .
C(81) H(48) 3.041 ? . 2_755
C(81) H(80) 3.047 ? . .
C(81) H(82) 2.021 ? . .
C(81) H(83) 3.243 ? . .
C(81) H(85) 3.254 ? . .
C(81) H(86) 2.019 ? . .
C(81) H(92) 3.477 ? . .
C(82) H(48) 3.035 ? . 2_755
C(82) H(83) 2.011 ? . .
C(82) H(84) 3.228 ? . .
C(82) H(86) 3.231 ? . .
C(83) H(48) 3.208 ? . 2_755
C(83) H(82) 2.008 ? . .
C(83) H(84) 2.013 ? . .
C(83) H(85) 3.232 ? . .
C(83) H(13A) 3.162 ? . 3_666
C(83) H(13D) 3.460 ? . 4_655
C(83) H(13E) 3.463 ? . 4_655
C(83) H(13F) 3.547 ? . 4_655
C(84) H(48) 3.369 ? . 2_755
C(84) H(82) 3.228 ? . .
C(84) H(83) 2.015 ? . .
C(84) H(85) 2.011 ? . .
C(84) H(86) 3.220 ? . .
C(84) H(139) 3.576 ? . 2_655
C(84) H(13A) 3.453 ? . 3_666
C(84) H(13C) 2.941 ? . 1_655
C(84) H(13D) 3.372 ? . 2_655
C(85) H(48) 3.351 ? . 2_755
C(85) H(83) 3.230 ? . .
C(85) H(84) 2.006 ? . .
C(85) H(86) 2.012 ? . .
C(85) H(139) 3.279 ? . 2_655
C(85) H(13C) 3.251 ? . 1_655
C(86) H(48) 3.183 ? . 2_755
C(86) H(80) 3.210 ? . .
C(86) H(82) 3.233 ? . .
C(86) H(84) 3.223 ? . .
C(86) H(85) 2.020 ? . .
C(86) H(92) 3.025 ? . .
C(87) H(26) 3.068 ? . .
C(87) H(48) 3.549 ? . 2_755
C(87) H(86) 3.308 ? . .
C(87) H(88) 2.019 ? . .
C(87) H(89) 3.249 ? . .
C(87) H(91) 3.250 ? . .
C(87) H(92) 2.025 ? . .
C(88) H(89) 2.021 ? . .
C(88) H(90) 3.237 ? . .
C(88) H(92) 3.234 ? . .
C(89) H(88) 2.020 ? . .
C(89) H(90) 2.009 ? . .
C(89) H(91) 3.219 ? . .
C(89) H(134) 3.470 ? . 2_645
C(90) H(88) 3.233 ? . .
C(90) H(89) 2.007 ? . .
C(90) H(91) 2.008 ? . .
C(90) H(92) 3.226 ? . .
C(91) H(47) 3.457 ? . 2_755
C(91) H(89) 3.220 ? . .
C(91) H(90) 2.010 ? . .
C(91) H(92) 2.009 ? . .
C(91) H(113) 3.194 ? . 2_655
C(92) H(26) 3.115 ? . .
C(92) H(86) 2.892 ? . .
C(92) H(88) 3.235 ? . .
C(92) H(90) 3.229 ? . .
C(92) H(91) 2.011 ? . .
C(92) H(113) 3.193 ? . 2_655
C(93) H(46) 3.300 ? . .
C(93) H(94) 1.975 ? . .
C(93) H(105) 3.266 ? . .
C(93) H(106) 2.049 ? . .
C(94) H(52) 3.526 ? . .
C(94) H(90) 3.231 ? . 2_745
C(94) H(96) 2.650 ? . .
C(94) H(106) 3.223 ? . .
C(95) H(90) 3.247 ? . 2_745
C(95) H(91) 2.966 ? . 2_745
C(95) H(94) 2.044 ? . .
C(95) H(96) 2.018 ? . .
C(95) H(103) 3.275 ? . .
C(95) H(105) 3.293 ? . .
C(95) H(143) 3.313 ? . 4_655
C(96) H(60) 3.502 ? . 3_756
C(96) H(90) 3.220 ? . 2_745
C(96) H(91) 3.113 ? . 2_745
C(96) H(94) 2.659 ? . .
C(96) H(98) 2.662 ? . .
C(96) H(143) 2.982 ? . 4_655
C(97) H(91) 3.354 ? . 2_745
C(97) H(96) 2.018 ? . .
C(97) H(98) 2.048 ? . .
C(97) H(99) 3.254 ? . .
C(97) H(101) 3.289 ? . .
C(97) H(103) 3.273 ? . .
C(97) H(142) 2.987 ? . 4_655
C(97) H(143) 3.108 ? . 4_655
C(98) H(24) 2.860 ? . 2_745
C(98) H(25) 3.232 ? . 2_745
C(98) H(60) 3.208 ? . 3_756
C(98) H(96) 2.641 ? . .
C(98) H(99) 1.987 ? . .
C(98) H(100) 3.240 ? . .
C(98) H(142) 2.821 ? . 4_655
C(99) H(24) 3.055 ? . 2_745
C(99) H(25) 2.988 ? . 2_745
C(99) H(29) 3.054 ? . 4_655
C(99) H(30) 3.309 ? . 4_655
C(99) H(98) 1.989 ? . .
C(99) H(100) 2.040 ? . .
C(99) H(101) 3.230 ? . .
C(99) H(142) 2.936 ? . 4_655
C(100) H(25) 3.333 ? . 2_745
C(100) H(29) 3.203 ? . 4_655
C(100) H(98) 3.245 ? . .
C(100) H(99) 2.035 ? . .
C(100) H(101) 1.982 ? . .
C(100) H(110) 3.553 ? . 1_655
C(100) H(111) 3.479 ? . 1_655
C(100) H(142) 3.198 ? . 4_655
C(101) H(99) 3.224 ? . .
C(101) H(100) 1.989 ? . .
C(101) H(103) 2.645 ? . .
C(101) H(110) 3.515 ? . 1_655
C(101) H(111) 2.904 ? . 1_655
C(101) H(142) 3.327 ? . 4_655
C(102) H(91) 3.445 ? . 2_745
C(102) H(96) 3.264 ? . .
C(102) H(98) 3.291 ? . .
C(102) H(100) 3.270 ? . .
C(102) H(101) 2.054 ? . .
C(102) H(103) 2.018 ? . .
C(102) H(111) 3.238 ? . 1_655
C(102) H(142) 3.252 ? . 4_655
C(102) H(143) 3.516 ? . 4_655
C(103) H(43) 3.535 ? . 2_755
C(103) H(91) 3.269 ? . 2_745
C(103) H(101) 2.660 ? . .
C(103) H(105) 2.666 ? . .
C(103) H(111) 3.521 ? . 1_655
C(103) H(113) 3.159 ? . 1_655
C(104) H(91) 3.028 ? . 2_745
C(104) H(94) 3.285 ? . .
C(104) H(96) 3.269 ? . .
C(104) H(103) 2.024 ? . .
C(104) H(105) 2.053 ? . .
C(104) H(106) 3.260 ? . .
C(104) H(113) 3.501 ? . 1_655
C(105) H(49) 3.017 ? . 2_755
C(105) H(50) 3.457 ? . 2_755
C(105) H(103) 2.650 ? . .
C(105) H(106) 1.990 ? . .
C(105) H(115) 3.268 ? . 1_655
C(106) H(49) 2.996 ? . 2_755
C(106) H(88) 3.599 ? . .
C(106) H(94) 3.231 ? . .
C(106) H(105) 1.992 ? . .
C(107) H(46) 3.231 ? . .
C(107) H(2) 2.881 ? . .
C(107) H(4) 2.896 ? . .
C(107) H(94) 2.637 ? . .
C(107) H(106) 2.670 ? . .
C(108) H(32) 3.526 ? . .
C(108) H(38) 3.211 ? . .
C(108) H(68) 3.481 ? . .
C(108) H(74) 3.177 ? . .
C(108) H(1) 2.932 ? . .
C(108) H(3) 2.812 ? . .
C(108) H(110) 2.695 ? . .
C(108) H(122) 2.613 ? . .
C(108) H(126) 3.095 ? . 2_645
C(108) H(129) 3.381 ? . .
C(109) H(38) 3.399 ? . .
C(109) H(74) 3.540 ? . .
C(109) H(110) 2.049 ? . .
C(109) H(111) 3.259 ? . .
C(109) H(122) 1.983 ? . .
C(109) H(126) 2.953 ? . 2_645
C(109) H(129) 2.993 ? . .
C(110) H(68) 3.425 ? . .
C(110) H(101) 3.218 ? . 1_455
C(110) H(111) 1.984 ? . .
C(110) H(122) 3.238 ? . .
C(110) H(126) 2.862 ? . 2_645
C(111) H(92) 3.532 ? . 2_645
C(111) H(101) 3.020 ? . 1_455
C(111) H(110) 1.983 ? . .
C(111) H(113) 2.657 ? . .
C(112) H(110) 3.257 ? . .
C(112) H(111) 2.051 ? . .
C(112) H(113) 2.025 ? . .
C(112) H(120) 3.277 ? . .
C(112) H(122) 3.293 ? . .
C(113) H(86) 3.254 ? . 2_645
C(113) H(91) 3.536 ? . 2_645
C(113) H(92) 3.175 ? . 2_645
C(113) H(103) 3.276 ? . 1_455
C(113) H(111) 2.672 ? . .
C(113) H(115) 2.662 ? . .
C(114) H(85) 3.126 ? . 2_645
C(114) H(86) 3.518 ? . 2_645
C(114) H(113) 2.014 ? . .
C(114) H(115) 2.066 ? . .
C(114) H(116) 3.263 ? . .
C(114) H(118) 3.291 ? . .
C(114) H(120) 3.272 ? . .
C(114) H(12C) 3.547 ? . .
C(115) H(47) 3.584 ? . 1_455
C(115) H(85) 2.973 ? . 2_645
C(115) H(105) 3.379 ? . 1_455
C(115) H(113) 2.634 ? . .
C(115) H(116) 1.989 ? . .
C(115) H(117) 3.243 ? . .
C(116) H(55) 3.092 ? . 2_655
C(116) H(85) 3.180 ? . 2_645
C(116) H(115) 1.993 ? . .
C(116) H(117) 2.042 ? . .
C(116) H(118) 3.239 ? . .
C(117) H(55) 3.273 ? . 2_655
C(117) H(61) 3.538 ? . 2_655
C(117) H(85) 3.502 ? . 2_645
C(117) H(115) 3.253 ? . .
C(117) H(116) 2.039 ? . .
C(117) H(118) 1.980 ? . .
C(117) H(13F) 3.462 ? . .
C(118) H(61) 3.099 ? . 2_655
C(118) H(116) 3.230 ? . .
C(118) H(117) 1.984 ? . .
C(118) H(120) 2.637 ? . .
C(119) H(85) 3.478 ? . 2_645
C(119) H(113) 3.274 ? . .
C(119) H(115) 3.310 ? . .
C(119) H(117) 3.253 ? . .
C(119) H(118) 2.044 ? . .
C(119) H(120) 2.016 ? . .
C(119) H(12C) 3.139 ? . .
C(120) H(118) 2.649 ? . .
C(120) H(122) 2.652 ? . .
C(120) H(140) 3.456 ? . .
C(120) H(12C) 2.935 ? . .
C(121) H(111) 3.287 ? . .
C(121) H(113) 3.273 ? . .
C(121) H(120) 2.025 ? . .
C(121) H(122) 2.051 ? . .
C(121) H(129) 3.359 ? . .
C(121) H(12C) 3.177 ? . .
C(122) H(32) 3.188 ? . .
C(122) H(38) 3.463 ? . .
C(122) H(110) 3.229 ? . .
C(122) H(120) 2.645 ? . .
C(122) H(129) 2.825 ? . .
C(123) H(44) 3.184 ? . 2_655
C(123) H(62) 3.211 ? . 2_655
C(123) H(125) 2.674 ? . .
C(123) H(129) 2.675 ? . .
C(124) H(31) 3.285 ? . .
C(124) H(44) 3.208 ? . 2_655
C(124) H(62) 3.542 ? . 2_655
C(124) H(73) 3.307 ? . .
C(124) H(125) 2.027 ? . .
C(124) H(126) 3.251 ? . .
C(124) H(128) 3.248 ? . .
C(124) H(129) 2.023 ? . .
C(124) H(12A) 2.029 ? . .
C(124) H(12B) 2.029 ? . .
C(124) H(12C) 2.029 ? . .
C(125) H(38) 3.544 ? . 2_655
C(125) H(44) 2.890 ? . 2_655
C(125) H(62) 3.302 ? . 2_655
C(125) H(67) 3.570 ? . 2_655
C(125) H(68) 3.182 ? . 2_655
C(125) H(126) 1.999 ? . .
C(125) H(127) 3.240 ? . .
C(125) H(129) 3.235 ? . .
C(125) H(12A) 2.560 ? . .
C(125) H(12B) 3.129 ? . .
C(125) H(12C) 3.135 ? . .
C(126) H(37) 3.363 ? . 2_655
C(126) H(38) 3.143 ? . 2_655
C(126) H(67) 3.223 ? . 2_655
C(126) H(68) 3.003 ? . 2_655
C(126) H(110) 3.474 ? . 2_655
C(126) H(125) 1.994 ? . .
C(126) H(127) 2.036 ? . .
C(126) H(128) 3.221 ? . .
C(127) H(26) 3.303 ? . .
C(127) H(37) 3.367 ? . 2_655
C(127) H(67) 3.446 ? . 2_655
C(127) H(80) 3.367 ? . .
C(127) H(125) 3.235 ? . .
C(127) H(126) 2.026 ? . .
C(127) H(128) 1.998 ? . .
C(127) H(129) 3.232 ? . .
C(128) H(26) 3.534 ? . .
C(128) H(31) 3.568 ? . .
C(128) H(32) 2.999 ? . .
C(128) H(73) 3.325 ? . .
C(128) H(74) 3.103 ? . .
C(128) H(80) 3.508 ? . .
C(128) H(126) 3.219 ? . .
C(128) H(127) 2.011 ? . .
C(128) H(129) 2.013 ? . .
C(129) H(31) 3.176 ? . .
C(129) H(32) 3.046 ? . .
C(129) H(73) 2.960 ? . .
C(129) H(74) 3.121 ? . .
C(129) H(125) 3.232 ? . .
C(129) H(127) 3.241 ? . .
C(129) H(128) 2.010 ? . .
C(129) H(12A) 3.294 ? . .
C(129) H(12B) 2.761 ? . .
C(129) H(12C) 2.760 ? . .
C(130) H(40) 3.282 ? . 2_655
C(130) H(41) 3.283 ? . 2_655
C(130) H(77) 3.236 ? . 3_666
C(130) H(84) 3.219 ? . 1_455
C(130) H(132) 2.660 ? . .
C(130) H(136) 2.630 ? . .
C(131) H(40) 3.228 ? . 2_655
C(131) H(77) 3.146 ? . 3_666
C(131) H(116) 2.839 ? . 2_555
C(131) H(132) 2.006 ? . .
C(131) H(133) 3.271 ? . .
C(131) H(135) 3.226 ? . .
C(131) H(136) 2.023 ? . .
C(131) H(13A) 2.023 ? . .
C(131) H(13B) 2.023 ? . .
C(131) H(13C) 2.023 ? . .
C(132) H(40) 2.941 ? . 2_655
C(132) H(47) 3.452 ? . 2_655
C(132) H(116) 2.856 ? . 2_555
C(132) H(133) 2.044 ? . .
C(132) H(134) 3.235 ? . .
C(132) H(136) 3.228 ? . .
C(132) H(13A) 3.281 ? . .
C(132) H(13B) 2.756 ? . .
C(132) H(13C) 2.753 ? . .
C(133) H(22) 2.960 ? . 2_655
C(133) H(106) 3.515 ? . 2_655
C(133) H(116) 3.016 ? . 2_555
C(133) H(132) 2.020 ? . .
C(133) H(134) 2.033 ? . .
C(133) H(135) 3.255 ? . .
C(134) H(22) 2.757 ? . 2_655
C(134) H(23) 3.475 ? . 2_655
C(134) H(54) 3.513 ? . 1_465
C(134) H(55) 3.010 ? . 1_465
C(134) H(116) 3.096 ? . 2_555
C(134) H(132) 3.234 ? . .
C(134) H(133) 2.052 ? . .
C(134) H(135) 2.002 ? . .
C(134) H(136) 3.205 ? . .
C(135) H(22) 3.600 ? . 2_655
C(135) H(54) 3.384 ? . 1_465
C(135) H(55) 3.344 ? . 1_465
C(135) H(76) 3.562 ? . 3_666
C(135) H(116) 3.076 ? . 2_555
C(135) H(133) 3.261 ? . .
C(135) H(134) 2.001 ? . .
C(135) H(136) 1.986 ? . .
C(136) H(76) 3.118 ? . 3_666
C(136) H(77) 3.238 ? . 3_666
C(136) H(116) 2.942 ? . 2_555
C(136) H(132) 3.226 ? . .
C(136) H(134) 3.202 ? . .
C(136) H(135) 1.985 ? . .
C(136) H(13A) 2.512 ? . .
C(136) H(13B) 3.120 ? . .
C(136) H(13C) 3.079 ? . .
C(137) H(42) 3.555 ? . 3_655
C(137) H(83) 2.972 ? . 4_454
C(137) H(139) 2.641 ? . .
C(137) H(143) 2.669 ? . .
C(138) H(41) 3.489 ? . 3_655
C(138) H(42) 2.837 ? . 3_655
C(138) H(118) 3.152 ? . .
C(138) H(139) 2.017 ? . .
C(138) H(140) 3.235 ? . .
C(138) H(142) 3.232 ? . .
C(138) H(143) 2.014 ? . .
C(138) H(13D) 2.026 ? . .
C(138) H(13E) 2.026 ? . .
C(138) H(13F) 2.026 ? . .
C(139) H(41) 3.327 ? . 3_655
C(139) H(42) 3.168 ? . 3_655
C(139) H(78) 3.158 ? . 2_645
C(139) H(79) 3.337 ? . 2_645
C(139) H(118) 3.206 ? . .
C(139) H(140) 2.006 ? . .
C(139) H(141) 3.235 ? . .
C(139) H(143) 3.220 ? . .
C(139) H(13D) 2.525 ? . .
C(139) H(13E) 3.105 ? . .
C(139) H(13F) 3.102 ? . .
C(140) H(42) 3.408 ? . 3_655
C(140) H(78) 3.279 ? . 2_645
C(140) H(79) 3.062 ? . 2_645
C(140) H(118) 3.287 ? . .
C(140) H(120) 3.155 ? . .
C(140) H(139) 2.009 ? . .
C(140) H(141) 2.013 ? . .
C(140) H(142) 3.209 ? . .
C(141) H(42) 3.365 ? . 3_655
C(141) H(71) 3.359 ? . 4_554
C(141) H(118) 3.307 ? . .
C(141) H(120) 3.238 ? . .
C(141) H(139) 3.228 ? . .
C(141) H(140) 2.002 ? . .
C(141) H(142) 2.010 ? . .
C(141) H(143) 3.227 ? . .
C(142) H(42) 3.056 ? . 3_655
C(142) H(118) 3.216 ? . .
C(142) H(140) 3.209 ? . .
C(142) H(141) 2.021 ? . .
C(142) H(143) 1.999 ? . .
C(143) H(42) 2.779 ? . 3_655
C(143) H(118) 3.138 ? . .
C(143) H(139) 3.221 ? . .
C(143) H(141) 3.232 ? . .
C(143) H(142) 2.000 ? . .
C(143) H(13D) 3.286 ? . .
C(143) H(13E) 2.757 ? . .
C(143) H(13F) 2.756 ? . .
C(144) H(52) 3.345 ? . 2_655
C(144) H(94) 2.999 ? . 2_655
C(144) H(117) 3.185 ? . 3_565
C(144) H(135) 3.225 ? . 4_564
C(144) H(136) 3.352 ? . 4_564
C(144) H(13F) 3.217 ? . 3_565
H(22) C(2) 2.619 ? . .
H(22) C(3) 2.710 ? . .
H(22) C(4) 2.877 ? . .
H(22) C(21) 2.022 ? . .
H(22) C(23) 2.010 ? . .
H(22) C(24) 3.225 ? . .
H(22) C(26) 3.232 ? . .
H(22) C(27) 3.222 ? . .
H(22) C(28) 3.416 ? . .
H(22) C(133) 2.960 ? . 2_645
H(22) C(134) 2.757 ? . 2_645
H(22) C(135) 3.600 ? . 2_645
H(22) H(23) 2.306 ? . .
H(22) H(28) 3.229 ? . .
H(22) H(133) 2.927 ? . 2_645
H(22) H(134) 2.573 ? . 2_645
H(23) C(21) 3.254 ? . .
H(23) C(22) 2.015 ? . .
H(23) C(24) 2.011 ? . .
H(23) C(25) 3.228 ? . .
H(23) C(59) 3.556 ? . 4_554
H(23) C(64) 3.232 ? . 4_554
H(23) C(134) 3.475 ? . 2_645
H(23) H(22) 2.306 ? . .
H(23) H(24) 2.308 ? . .
H(23) H(58) 3.294 ? . 4_554
H(23) H(59) 3.049 ? . 4_554
H(23) H(64) 2.568 ? . 4_554
H(23) H(65) 3.591 ? . 4_554
H(23) H(134) 3.008 ? . 2_645
H(23) H(135) 3.511 ? . 2_645
H(24) C(22) 3.229 ? . .
H(24) C(23) 2.011 ? . .
H(24) C(25) 2.015 ? . .
H(24) C(26) 3.231 ? . .
H(24) C(59) 3.533 ? . 4_554
H(24) C(64) 3.550 ? . 4_554
H(24) C(65) 3.221 ? . 4_554
H(24) C(98) 2.860 ? . 2_755
H(24) C(99) 3.055 ? . 2_755
H(24) H(23) 2.308 ? . .
H(24) H(25) 2.310 ? . .
H(24) H(59) 3.141 ? . 4_554
H(24) H(64) 3.397 ? . 4_554
H(24) H(65) 2.784 ? . 4_554
H(24) H(66) 3.268 ? . 2_655
H(24) H(98) 2.494 ? . 2_755
H(24) H(99) 2.848 ? . 2_755
H(25) C(21) 3.248 ? . .
H(25) C(23) 3.227 ? . .
H(25) C(24) 2.014 ? . .
H(25) C(26) 2.012 ? . .
H(25) C(66) 3.210 ? . 2_655
H(25) C(67) 3.295 ? . 2_655
H(25) C(98) 3.232 ? . 2_755
H(25) C(99) 2.988 ? . 2_755
H(25) C(100) 3.333 ? . 2_755
H(25) H(24) 2.310 ? . .
H(25) H(26) 2.302 ? . .
H(25) H(66) 2.944 ? . 2_655
H(25) H(67) 3.087 ? . 2_655
H(25) H(98) 3.532 ? . 2_755
H(25) H(99) 3.144 ? . 2_755
H(25) H(111) 3.225 ? . 2_655
H(26) C(1) 2.848 ? . .
H(26) C(2) 2.675 ? . .
H(26) C(20) 2.947 ? . .
H(26) C(21) 2.020 ? . .
H(26) C(22) 3.233 ? . .
H(26) C(24) 3.229 ? . .
H(26) C(25) 2.008 ? . .
H(26) C(87) 3.068 ? . .
H(26) C(92) 3.115 ? . .
H(26) C(127) 3.303 ? . .
H(26) C(128) 3.534 ? . .
H(26) H(25) 2.302 ? . .
H(26) H(32) 3.515 ? . .
H(26) H(67) 3.345 ? . 2_655
H(26) H(92) 3.007 ? . .
H(26) H(127) 2.913 ? . .
H(26) H(128) 3.304 ? . .
H(28) C(4) 2.686 ? . .
H(28) C(5) 3.252 ? . .
H(28) C(22) 3.457 ? . .
H(28) C(27) 2.008 ? . .
H(28) C(29) 2.013 ? . .
H(28) C(30) 3.231 ? . .
H(28) C(32) 3.226 ? . .
H(28) C(33) 3.433 ? . .
H(28) C(34) 3.006 ? . .
H(28) C(70) 3.055 ? . 4_554
H(28) C(71) 3.091 ? . 4_554
H(28) H(22) 3.229 ? . .
H(28) H(29) 2.307 ? . .
H(28) H(34) 2.365 ? . .
H(28) H(64) 3.486 ? . 4_554
H(28) H(70) 2.429 ? . 4_554
H(28) H(71) 2.511 ? . 4_554
H(28) H(141) 3.582 ? . .
H(29) C(27) 3.245 ? . .
H(29) C(28) 2.018 ? . .
H(29) C(30) 2.013 ? . .
H(29) C(31) 3.230 ? . .
H(29) C(64) 3.535 ? . 4_554
H(29) C(65) 3.561 ? . 4_554
H(29) C(70) 3.176 ? . 4_554
H(29) C(71) 3.050 ? . 4_554
H(29) C(99) 3.054 ? . 4_454
H(29) C(100) 3.203 ? . 4_454
H(29) H(28) 2.307 ? . .
H(29) H(30) 2.314 ? . .
H(29) H(64) 3.169 ? . 4_554
H(29) H(65) 3.227 ? . 4_554
H(29) H(70) 2.898 ? . 4_554
H(29) H(71) 2.680 ? . 4_554
H(29) H(99) 2.684 ? . 4_454
H(29) H(100) 2.960 ? . 4_454
H(29) H(141) 2.993 ? . .
H(29) H(142) 3.260 ? . .
H(30) C(28) 3.237 ? . .
H(30) C(29) 2.016 ? . .
H(30) C(31) 2.019 ? . .
H(30) C(32) 3.240 ? . .
H(30) C(66) 3.260 ? . 2_655
H(30) C(67) 3.595 ? . 2_655
H(30) C(99) 3.309 ? . 4_454
H(30) H(29) 2.314 ? . .
H(30) H(31) 2.316 ? . .
H(30) H(61) 3.571 ? . 2_655
H(30) H(66) 2.909 ? . 2_655
H(30) H(67) 3.510 ? . 2_655
H(30) H(98) 3.498 ? . 4_454
H(30) H(99) 2.762 ? . 4_454
H(30) H(141) 3.539 ? . .
H(30) H(142) 3.381 ? . .
H(31) C(27) 3.252 ? . .
H(31) C(29) 3.229 ? . .
H(31) C(30) 2.016 ? . .
H(31) C(32) 2.016 ? . .
H(31) C(67) 3.305 ? . 2_655
H(31) C(124) 3.285 ? . .
H(31) C(128) 3.568 ? . .
H(31) C(129) 3.176 ? . .
H(31) H(30) 2.316 ? . .
H(31) H(32) 2.308 ? . .
H(31) H(67) 2.694 ? . 2_655
H(31) H(120) 3.272 ? . .
H(31) H(122) 3.476 ? . .
H(31) H(129) 3.360 ? . .
H(31) H(12C) 3.295 ? . .
H(32) O(3) 2.671 ? . .
H(32) C(2) 3.041 ? . .
H(32) C(3) 2.904 ? . .
H(32) C(4) 2.610 ? . .
H(32) C(21) 3.365 ? . .
H(32) C(27) 2.024 ? . .
H(32) C(28) 3.225 ? . .
H(32) C(30) 3.236 ? . .
H(32) C(31) 2.014 ? . .
H(32) C(108) 3.526 ? . .
H(32) C(122) 3.188 ? . .
H(32) C(128) 2.999 ? . .
H(32) C(129) 3.046 ? . .
H(32) H(26) 3.515 ? . .
H(32) H(31) 2.308 ? . .
H(32) H(122) 2.444 ? . .
H(32) H(128) 2.776 ? . .
H(32) H(129) 2.884 ? . .
H(34) C(4) 3.220 ? . .
H(34) C(5) 2.683 ? . .
H(34) C(27) 3.395 ? . .
H(34) C(28) 2.976 ? . .
H(34) C(33) 2.019 ? . .
H(34) C(35) 2.019 ? . .
H(34) C(36) 3.234 ? . .
H(34) C(38) 3.236 ? . .
H(34) C(71) 3.238 ? . 4_554
H(34) C(77) 3.512 ? . 4_554
H(34) H(28) 2.365 ? . .
H(34) H(35) 2.311 ? . .
H(34) H(40) 3.370 ? . .
H(34) H(70) 3.457 ? . 4_554
H(34) H(71) 2.604 ? . 4_554
H(34) H(77) 3.076 ? . 4_554
H(34) H(78) 3.550 ? . 4_554
H(35) C(33) 3.238 ? . .
H(35) C(34) 2.015 ? . .
H(35) C(35) 3.051 ? . 3_655
H(35) C(36) 2.002 ? . .
H(35) C(36) 2.964 ? . 3_655
H(35) C(37) 3.214 ? . .
H(35) C(71) 3.433 ? . 4_554
H(35) H(34) 2.311 ? . .
H(35) H(35) 2.536 ? . 3_655
H(35) H(36) 2.297 ? . .
H(35) H(36) 2.364 ? . 3_655
H(35) H(71) 2.947 ? . 4_554
H(35) H(72) 3.385 ? . 4_554
H(35) H(78) 3.317 ? . 4_554
H(36) C(34) 3.236 ? . .
H(36) C(35) 2.006 ? . .
H(36) C(35) 3.253 ? . 3_655
H(36) C(37) 2.008 ? . .
H(36) C(38) 3.226 ? . .
H(36) C(72) 3.276 ? . 2_645
H(36) C(78) 2.997 ? . 2_645
H(36) C(79) 2.846 ? . 2_645
H(36) H(35) 2.297 ? . .
H(36) H(35) 2.364 ? . 3_655
H(36) H(37) 2.305 ? . .
H(36) H(72) 3.065 ? . 2_645
H(36) H(78) 2.862 ? . 2_645
H(36) H(79) 2.605 ? . 2_645
H(36) H(140) 3.311 ? . .
H(37) C(33) 3.255 ? . .
H(37) C(35) 3.217 ? . .
H(37) C(36) 2.008 ? . .
H(37) C(38) 2.016 ? . .
H(37) C(73) 3.458 ? . 2_645
H(37) C(79) 3.165 ? . 2_645
H(37) C(80) 3.456 ? . 2_645
H(37) C(126) 3.363 ? . 2_645
H(37) C(127) 3.367 ? . 2_645
H(37) H(36) 2.305 ? . .
H(37) H(38) 2.308 ? . .
H(37) H(73) 3.129 ? . 2_645
H(37) H(79) 2.705 ? . 2_645
H(37) H(80) 3.233 ? . 2_645
H(37) H(126) 3.478 ? . 2_645
H(37) H(127) 3.471 ? . 2_645
H(38) O(4) 3.064 ? . .
H(38) C(5) 2.615 ? . .
H(38) C(6) 2.917 ? . .
H(38) C(7) 3.083 ? . .
H(38) C(33) 2.024 ? . .
H(38) C(34) 3.232 ? . .
H(38) C(36) 3.222 ? . .
H(38) C(37) 2.011 ? . .
H(38) C(39) 3.312 ? . .
H(38) C(44) 3.432 ? . .
H(38) C(108) 3.211 ? . .
H(38) C(109) 3.399 ? . .
H(38) C(122) 3.463 ? . .
H(38) C(125) 3.544 ? . 2_645
H(38) C(126) 3.143 ? . 2_645
H(38) H(37) 2.308 ? . .
H(38) H(44) 3.299 ? . .
H(38) H(122) 3.256 ? . .
H(38) H(125) 3.468 ? . 2_645
H(38) H(126) 2.754 ? . 2_645
H(40) C(5) 3.116 ? . .
H(40) C(6) 2.915 ? . .
H(40) C(7) 2.677 ? . .
H(40) C(33) 3.328 ? . .
H(40) C(34) 3.466 ? . .
H(40) C(39) 2.027 ? . .
H(40) C(41) 2.015 ? . .
H(40) C(42) 3.230 ? . .
H(40) C(44) 3.233 ? . .
H(40) C(130) 3.282 ? . 2_645
H(40) C(131) 3.228 ? . 2_645
H(40) C(132) 2.941 ? . 2_645
H(40) H(34) 3.370 ? . .
H(40) H(41) 2.308 ? . .
H(40) H(77) 3.066 ? . 4_554
H(40) H(132) 2.603 ? . 2_645
H(40) H(13B) 2.564 ? . 2_645
H(41) C(39) 3.242 ? . .
H(41) C(40) 2.012 ? . .
H(41) C(42) 2.004 ? . .
H(41) C(43) 3.207 ? . .
H(41) C(77) 3.399 ? . 4_554
H(41) C(78) 3.089 ? . 4_554
H(41) C(130) 3.283 ? . 2_645
H(41) C(138) 3.489 ? . 3_655
H(41) C(139) 3.327 ? . 3_655
H(41) H(40) 2.308 ? . .
H(41) H(42) 2.297 ? . .
H(41) H(77) 3.022 ? . 4_554
H(41) H(78) 2.408 ? . 4_554
H(41) H(139) 3.259 ? . 3_655
H(41) H(13A) 3.580 ? . 2_645
H(41) H(13B) 2.341 ? . 2_645
H(41) H(13D) 3.517 ? . 3_655
H(41) H(13E) 3.384 ? . 3_655
H(42) C(40) 3.230 ? . .
H(42) C(41) 2.006 ? . .
H(42) C(43) 1.995 ? . .
H(42) C(44) 3.215 ? . .
H(42) C(137) 3.555 ? . 3_655
H(42) C(138) 2.837 ? . 3_655
H(42) C(139) 3.168 ? . 3_655
H(42) C(140) 3.408 ? . 3_655
H(42) C(141) 3.365 ? . 3_655
H(42) C(142) 3.056 ? . 3_655
H(42) C(143) 2.779 ? . 3_655
H(42) H(41) 2.297 ? . .
H(42) H(43) 2.291 ? . .
H(42) H(72) 3.066 ? . 2_645
H(42) H(142) 3.543 ? . 3_655
H(42) H(143) 3.139 ? . 3_655
H(42) H(13E) 3.223 ? . 3_655
H(43) C(39) 3.247 ? . .
H(43) C(41) 3.211 ? . .
H(43) C(42) 1.997 ? . .
H(43) C(44) 2.015 ? . .
H(43) C(72) 3.412 ? . 2_645
H(43) C(73) 3.434 ? . 2_645
H(43) C(103) 3.535 ? . 2_745
H(43) H(42) 2.291 ? . .
H(43) H(44) 2.305 ? . .
H(43) H(50) 3.512 ? . .
H(43) H(72) 2.837 ? . 2_645
H(43) H(73) 2.878 ? . 2_645
H(43) H(101) 3.577 ? . 2_745
H(43) H(103) 3.089 ? . 2_745
H(43) H(12B) 3.080 ? . 2_645
H(44) N(3) 3.583 ? . .
H(44) C(7) 2.628 ? . .
H(44) C(8) 2.764 ? . .
H(44) C(9) 3.001 ? . .
H(44) C(38) 3.537 ? . .
H(44) C(39) 2.015 ? . .
H(44) C(40) 3.231 ? . .
H(44) C(42) 3.210 ? . .
H(44) C(43) 2.010 ? . .
H(44) C(45) 3.438 ? . .
H(44) C(50) 3.436 ? . .
H(44) C(123) 3.184 ? . 2_645
H(44) C(124) 3.208 ? . 2_645
H(44) C(125) 2.890 ? . 2_645
H(44) H(38) 3.299 ? . .
H(44) H(43) 2.305 ? . .
H(44) H(50) 3.093 ? . .
H(44) H(125) 2.526 ? . 2_645
H(44) H(12A) 2.779 ? . 2_645
H(44) H(12B) 3.130 ? . 2_645
H(46) O(1) 3.069 ? . .
H(46) C(7) 3.415 ? . .
H(46) C(8) 3.024 ? . .
H(46) C(9) 2.588 ? . .
H(46) C(10) 3.502 ? . .
H(46) C(45) 2.016 ? . .
H(46) C(47) 2.018 ? . .
H(46) C(48) 3.230 ? . .
H(46) C(50) 3.229 ? . .
H(46) C(93) 3.300 ? . .
H(46) C(107) 3.231 ? . .
H(46) H(47) 2.317 ? . .
H(46) H(90) 3.542 ? . 2_745
H(46) H(132) 2.767 ? . 2_645
H(47) C(45) 3.252 ? . .
H(47) C(46) 2.024 ? . .
H(47) C(48) 2.014 ? . .
H(47) C(49) 3.217 ? . .
H(47) C(91) 3.457 ? . 2_745
H(47) C(115) 3.584 ? . 1_655
H(47) C(132) 3.452 ? . 2_645
H(47) H(46) 2.317 ? . .
H(47) H(48) 2.308 ? . .
H(47) H(91) 3.579 ? . 2_745
H(47) H(115) 2.870 ? . 1_655
H(47) H(132) 2.753 ? . 2_645
H(47) H(13C) 3.038 ? . 2_645
H(48) C(46) 3.233 ? . .
H(48) C(47) 2.010 ? . .
H(48) C(49) 1.994 ? . .
H(48) C(50) 3.233 ? . .
H(48) C(81) 3.041 ? . 2_745
H(48) C(82) 3.035 ? . 2_745
H(48) C(83) 3.208 ? . 2_745
H(48) C(84) 3.369 ? . 2_745
H(48) C(85) 3.351 ? . 2_745
H(48) C(86) 3.183 ? . 2_745
H(48) C(87) 3.549 ? . 2_745
H(48) H(47) 2.308 ? . .
H(48) H(49) 2.287 ? . .
H(48) H(82) 3.451 ? . 2_745
H(48) H(13C) 3.430 ? . 2_645
H(49) C(45) 3.253 ? . .
H(49) C(47) 3.218 ? . .
H(49) C(48) 1.996 ? . .
H(49) C(50) 2.029 ? . .
H(49) C(105) 3.017 ? . 2_745
H(49) C(106) 2.996 ? . 2_745
H(49) H(48) 2.287 ? . .
H(49) H(50) 2.326 ? . .
H(49) H(105) 3.079 ? . 2_745
H(49) H(106) 3.060 ? . 2_745
H(49) H(13E) 3.567 ? . 3_655
H(50) C(9) 2.708 ? . .
H(50) C(10) 3.423 ? . .
H(50) C(43) 3.387 ? . .
H(50) C(44) 3.137 ? . .
H(50) C(45) 2.021 ? . .
H(50) C(46) 3.231 ? . .
H(50) C(48) 3.228 ? . .
H(50) C(49) 2.029 ? . .
H(50) C(56) 3.255 ? . .
H(50) C(105) 3.457 ? . 2_745
H(50) H(43) 3.512 ? . .
H(50) H(44) 3.093 ? . .
H(50) H(49) 2.326 ? . .
H(50) H(56) 2.529 ? . .
H(50) H(105) 2.874 ? . 2_745
H(50) H(12A) 3.286 ? . 2_645
H(52) O(2) 3.121 ? . .
H(52) O(5) 3.112 ? . 2_645
H(52) C(10) 2.628 ? . .
H(52) C(11) 2.924 ? . .
H(52) C(12) 3.068 ? . .
H(52) C(51) 2.023 ? . .
H(52) C(53) 2.018 ? . .
H(52) C(54) 3.237 ? . .
H(52) C(56) 3.238 ? . .
H(52) C(57) 3.200 ? . .
H(52) C(58) 3.442 ? . .
H(52) C(94) 3.526 ? . .
H(52) C(144) 3.345 ? . 2_645
H(52) H(53) 2.316 ? . .
H(52) H(58) 3.493 ? . .
H(52) H(94) 2.662 ? . .
H(53) C(51) 3.250 ? . .
H(53) C(52) 2.021 ? . .
H(53) C(54) 2.017 ? . .
H(53) C(55) 3.229 ? . .
H(53) C(59) 3.293 ? . 3_756
H(53) C(60) 3.596 ? . 3_756
H(53) H(52) 2.316 ? . .
H(53) H(53) 3.218 ? . 3_756
H(53) H(54) 2.312 ? . .
H(53) H(54) 3.528 ? . 3_756
H(53) H(59) 2.922 ? . 3_756
H(53) H(60) 3.436 ? . 3_756
H(54) C(52) 3.238 ? . .
H(54) C(53) 2.015 ? . .
H(54) C(55) 2.007 ? . .
H(54) C(56) 3.230 ? . .
H(54) C(59) 3.456 ? . 3_756
H(54) C(134) 3.513 ? . 1_645
H(54) C(135) 3.384 ? . 1_645
H(54) H(53) 2.312 ? . .
H(54) H(53) 3.528 ? . 3_756
H(54) H(55) 2.302 ? . .
H(54) H(58) 3.478 ? . 3_756
H(54) H(59) 2.907 ? . 3_756
H(54) H(134) 3.062 ? . 1_645
H(54) H(135) 2.821 ? . 1_645
H(55) C(51) 3.250 ? . .
H(55) C(53) 3.230 ? . .
H(55) C(54) 2.008 ? . .
H(55) C(56) 2.018 ? . .
H(55) C(116) 3.092 ? . 2_645
H(55) C(117) 3.273 ? . 2_645
H(55) C(134) 3.010 ? . 1_645
H(55) C(135) 3.344 ? . 1_645
H(55) H(54) 2.302 ? . .
H(55) H(56) 2.312 ? . .
H(55) H(89) 3.055 ? . 2_745
H(55) H(116) 2.824 ? . 2_645
H(55) H(117) 3.157 ? . 2_645
H(55) H(134) 2.799 ? . 1_645
H(55) H(135) 3.388 ? . 1_645
H(56) C(9) 3.121 ? . .
H(56) C(10) 2.668 ? . .
H(56) C(45) 3.280 ? . .
H(56) C(50) 3.022 ? . .
H(56) C(51) 2.022 ? . .
H(56) C(52) 3.238 ? . .
H(56) C(54) 3.227 ? . .
H(56) C(55) 2.016 ? . .
H(56) H(50) 2.529 ? . .
H(56) H(55) 2.312 ? . .
H(56) H(62) 3.231 ? . .
H(56) H(89) 3.144 ? . 2_745
H(56) H(12A) 3.004 ? . 2_645
H(58) O(5) 3.518 ? . 2_645
H(58) C(12) 2.641 ? . .
H(58) C(13) 2.777 ? . .
H(58) C(14) 3.001 ? . .
H(58) C(57) 2.019 ? . .
H(58) C(59) 2.023 ? . .
H(58) C(60) 3.222 ? . .
H(58) C(62) 3.238 ? . .
H(58) C(63) 3.325 ? . .
H(58) C(64) 3.575 ? . .
H(58) H(23) 3.294 ? . 4_555
H(58) H(52) 3.493 ? . .
H(58) H(54) 3.478 ? . 3_756
H(58) H(59) 2.326 ? . .
H(58) H(64) 3.471 ? . .
H(58) H(135) 3.169 ? . 3_666
H(59) C(23) 3.536 ? . 4_555
H(59) C(24) 3.587 ? . 4_555
H(59) C(53) 3.399 ? . 3_756
H(59) C(54) 3.388 ? . 3_756
H(59) C(57) 3.251 ? . .
H(59) C(58) 2.028 ? . .
H(59) C(60) 2.010 ? . .
H(59) C(61) 3.229 ? . .
H(59) H(23) 3.049 ? . 4_555
H(59) H(24) 3.141 ? . 4_555
H(59) H(53) 2.922 ? . 3_756
H(59) H(54) 2.907 ? . 3_756
H(59) H(58) 2.326 ? . .
H(59) H(60) 2.299 ? . .
H(59) H(96) 3.600 ? . 3_756
H(59) H(98) 3.156 ? . 3_756
H(60) C(58) 3.221 ? . .
H(60) C(59) 1.999 ? . .
H(60) C(61) 1.997 ? . .
H(60) C(62) 3.214 ? . .
H(60) C(96) 3.502 ? . 3_756
H(60) C(98) 3.208 ? . 3_756
H(60) H(53) 3.436 ? . 3_756
H(60) H(59) 2.299 ? . .
H(60) H(61) 2.292 ? . .
H(60) H(96) 2.768 ? . 3_756
H(60) H(98) 2.400 ? . 3_756
H(61) C(57) 3.242 ? . .
H(61) C(59) 3.228 ? . .
H(61) C(60) 2.006 ? . .
H(61) C(62) 2.015 ? . .
H(61) C(117) 3.538 ? . 2_645
H(61) C(118) 3.099 ? . 2_645
H(61) H(30) 3.571 ? . 2_645
H(61) H(60) 2.292 ? . .
H(61) H(62) 2.311 ? . .
H(61) H(117) 3.509 ? . 2_645
H(61) H(118) 2.721 ? . 2_645
H(61) H(12C) 3.528 ? . 2_645
H(62) C(10) 2.922 ? . .
H(62) C(11) 2.793 ? . .
H(62) C(12) 2.646 ? . .
H(62) C(51) 3.077 ? . .
H(62) C(56) 3.253 ? . .
H(62) C(57) 2.022 ? . .
H(62) C(58) 3.238 ? . .
H(62) C(60) 3.217 ? . .
H(62) C(61) 2.012 ? . .
H(62) C(123) 3.211 ? . 2_645
H(62) C(124) 3.542 ? . 2_645
H(62) C(125) 3.302 ? . 2_645
H(62) H(56) 3.231 ? . .
H(62) H(61) 2.311 ? . .
H(62) H(68) 3.404 ? . .
H(62) H(125) 2.782 ? . 2_645
H(62) H(12A) 2.615 ? . 2_645
H(62) H(12C) 3.183 ? . 2_645
H(64) C(14) 2.690 ? . .
H(64) C(15) 3.217 ? . .
H(64) C(23) 3.103 ? . 4_555
H(64) C(24) 3.543 ? . 4_555
H(64) C(63) 2.024 ? . .
H(64) C(65) 2.015 ? . .
H(64) C(66) 3.231 ? . .
H(64) C(68) 3.239 ? . .
H(64) C(69) 3.403 ? . .
H(64) C(70) 3.034 ? . .
H(64) H(23) 2.568 ? . 4_555
H(64) H(24) 3.397 ? . 4_555
H(64) H(28) 3.486 ? . 4_555
H(64) H(29) 3.169 ? . 4_555
H(64) H(58) 3.471 ? . .
H(64) H(65) 2.308 ? . .
H(64) H(70) 2.407 ? . .
H(64) H(100) 3.402 ? . 1_455
H(65) C(24) 3.148 ? . 4_555
H(65) C(29) 3.538 ? . 4_555
H(65) C(63) 3.245 ? . .
H(65) C(64) 2.014 ? . .
H(65) C(65) 3.300 ? . 3_656
H(65) C(66) 2.007 ? . .
H(65) C(66) 3.041 ? . 3_656
H(65) C(67) 3.222 ? . .
H(65) H(23) 3.591 ? . 4_555
H(65) H(24) 2.784 ? . 4_555
H(65) H(29) 3.227 ? . 4_555
H(65) H(64) 2.308 ? . .
H(65) H(65) 2.834 ? . 3_656
H(65) H(66) 2.305 ? . .
H(65) H(66) 2.306 ? . 3_656
H(65) H(99) 2.896 ? . 1_455
H(65) H(99) 3.445 ? . 3_756
H(66) C(24) 3.284 ? . 2_645
H(66) C(25) 3.102 ? . 2_645
H(66) C(29) 3.560 ? . 2_645
H(66) C(30) 3.044 ? . 2_645
H(66) C(31) 3.489 ? . 2_645
H(66) C(64) 3.235 ? . .
H(66) C(65) 2.011 ? . .
H(66) C(65) 3.210 ? . 3_656
H(66) C(67) 2.016 ? . .
H(66) C(68) 3.232 ? . .
H(66) H(24) 3.268 ? . 2_645
H(66) H(25) 2.944 ? . 2_645
H(66) H(30) 2.909 ? . 2_645
H(66) H(65) 2.305 ? . .
H(66) H(65) 2.306 ? . 3_656
H(66) H(67) 2.311 ? . .
H(66) H(99) 3.284 ? . 1_455
H(66) H(99) 3.474 ? . 3_756
H(67) C(25) 3.428 ? . 2_645
H(67) C(26) 3.572 ? . 2_645
H(67) C(30) 3.530 ? . 2_645
H(67) C(31) 3.077 ? . 2_645
H(67) C(63) 3.242 ? . .
H(67) C(65) 3.221 ? . .
H(67) C(66) 2.012 ? . .
H(67) C(68) 2.007 ? . .
H(67) C(125) 3.570 ? . 2_645
H(67) C(126) 3.223 ? . 2_645
H(67) C(127) 3.446 ? . 2_645
H(67) H(25) 3.087 ? . 2_645
H(67) H(26) 3.345 ? . 2_645
H(67) H(30) 3.510 ? . 2_645
H(67) H(31) 2.694 ? . 2_645
H(67) H(66) 2.311 ? . .
H(67) H(68) 2.299 ? . .
H(67) H(110) 3.417 ? . .
H(67) H(126) 3.350 ? . 2_645
H(68) O(4) 2.549 ? . .
H(68) C(12) 2.973 ? . .
H(68) C(13) 2.871 ? . .
H(68) C(14) 2.608 ? . .
H(68) C(57) 3.313 ? . .
H(68) C(62) 3.559 ? . .
H(68) C(63) 2.023 ? . .
H(68) C(64) 3.238 ? . .
H(68) C(66) 3.230 ? . .
H(68) C(67) 2.006 ? . .
H(68) C(108) 3.481 ? . .
H(68) C(110) 3.425 ? . .
H(68) C(125) 3.182 ? . 2_645
H(68) C(126) 3.003 ? . 2_645
H(68) H(62) 3.404 ? . .
H(68) H(67) 2.299 ? . .
H(68) H(3) 3.534 ? . .
H(68) H(110) 2.633 ? . .
H(68) H(125) 2.970 ? . 2_645
H(68) H(126) 2.643 ? . 2_645
H(70) C(14) 3.292 ? . .
H(70) C(15) 2.702 ? . .
H(70) C(28) 3.151 ? . 4_555
H(70) C(29) 3.378 ? . 4_555
H(70) C(63) 3.490 ? . .
H(70) C(64) 3.052 ? . .
H(70) C(69) 2.010 ? . .
H(70) C(71) 2.010 ? . .
H(70) C(72) 3.224 ? . .
H(70) C(74) 3.226 ? . .
H(70) C(76) 3.364 ? . .
H(70) H(28) 2.429 ? . 4_555
H(70) H(29) 2.898 ? . 4_555
H(70) H(34) 3.457 ? . 4_555
H(70) H(64) 2.407 ? . .
H(70) H(71) 2.301 ? . .
H(70) H(76) 3.193 ? . .
H(70) H(100) 3.431 ? . 1_455
H(71) C(28) 2.979 ? . 4_555
H(71) C(29) 3.057 ? . 4_555
H(71) C(34) 3.116 ? . 4_555
H(71) C(35) 3.295 ? . 4_555
H(71) C(69) 3.246 ? . .
H(71) C(70) 2.015 ? . .
H(71) C(72) 2.004 ? . .
H(71) C(73) 3.221 ? . .
H(71) C(141) 3.359 ? . 4_555
H(71) H(28) 2.511 ? . 4_555
H(71) H(29) 2.680 ? . 4_555
H(71) H(34) 2.604 ? . 4_555
H(71) H(35) 2.947 ? . 4_555
H(71) H(70) 2.301 ? . .
H(71) H(72) 2.303 ? . .
H(71) H(141) 2.673 ? . 4_555
H(72) C(36) 3.396 ? . 2_655
H(72) C(42) 3.275 ? . 2_655
H(72) C(43) 3.152 ? . 2_655
H(72) C(70) 3.231 ? . .
H(72) C(71) 2.008 ? . .
H(72) C(73) 2.020 ? . .
H(72) C(74) 3.241 ? . .
H(72) H(35) 3.385 ? . 4_555
H(72) H(36) 3.065 ? . 2_655
H(72) H(42) 3.066 ? . 2_655
H(72) H(43) 2.837 ? . 2_655
H(72) H(71) 2.303 ? . .
H(72) H(73) 2.317 ? . .
H(72) H(101) 3.600 ? . 1_455
H(72) H(141) 3.552 ? . 4_555
H(73) C(43) 3.485 ? . 2_655
H(73) C(69) 3.257 ? . .
H(73) C(71) 3.220 ? . .
H(73) C(72) 2.016 ? . .
H(73) C(74) 2.016 ? . .
H(73) C(124) 3.307 ? . .
H(73) C(128) 3.325 ? . .
H(73) C(129) 2.960 ? . .
H(73) H(37) 3.129 ? . 2_655
H(73) H(43) 2.878 ? . 2_655
H(73) H(72) 2.317 ? . .
H(73) H(74) 2.308 ? . .
H(73) H(101) 3.071 ? . 1_455
H(73) H(129) 3.036 ? . .
H(73) H(12B) 3.372 ? . .
H(74) O(3) 2.875 ? . .
H(74) C(15) 2.612 ? . .
H(74) C(16) 2.901 ? . .
H(74) C(17) 3.105 ? . .
H(74) C(69) 2.027 ? . .
H(74) C(70) 3.225 ? . .
H(74) C(72) 3.237 ? . .
H(74) C(73) 2.014 ? . .
H(74) C(75) 3.491 ? . .
H(74) C(108) 3.177 ? . .
H(74) C(109) 3.540 ? . .
H(74) C(128) 3.103 ? . .
H(74) C(129) 3.121 ? . .
H(74) H(73) 2.308 ? . .
H(74) H(1) 3.522 ? . .
H(74) H(128) 2.775 ? . .
H(74) H(129) 2.793 ? . .
H(76) C(15) 2.883 ? . .
H(76) C(16) 2.740 ? . .
H(76) C(17) 2.649 ? . .
H(76) C(69) 3.240 ? . .
H(76) C(70) 3.379 ? . .
H(76) C(75) 2.030 ? . .
H(76) C(77) 2.024 ? . .
H(76) C(78) 3.236 ? . .
H(76) C(80) 3.236 ? . .
H(76) C(135) 3.562 ? . 3_666
H(76) C(136) 3.118 ? . 3_666
H(76) H(70) 3.193 ? . .
H(76) H(77) 2.320 ? . .
H(76) H(82) 3.582 ? . .
H(76) H(135) 3.486 ? . 3_666
H(76) H(136) 2.692 ? . 3_666
H(77) C(75) 3.257 ? . .
H(77) C(76) 2.023 ? . .
H(77) C(78) 2.006 ? . .
H(77) C(79) 3.218 ? . .
H(77) C(130) 3.236 ? . 3_666
H(77) C(131) 3.146 ? . 3_666
H(77) C(136) 3.238 ? . 3_666
H(77) H(34) 3.076 ? . 4_555
H(77) H(40) 3.066 ? . 4_555
H(77) H(41) 3.022 ? . 4_555
H(77) H(76) 2.320 ? . .
H(77) H(78) 2.303 ? . .
H(77) H(136) 3.232 ? . 3_666
H(77) H(13A) 3.173 ? . 3_666
H(77) H(13B) 2.898 ? . 3_666
H(78) C(36) 3.588 ? . 2_655
H(78) C(41) 3.069 ? . 4_555
H(78) C(76) 3.239 ? . .
H(78) C(77) 2.008 ? . .
H(78) C(79) 2.009 ? . .
H(78) C(80) 3.230 ? . .
H(78) C(139) 3.158 ? . 2_655
H(78) C(140) 3.279 ? . 2_655
H(78) H(34) 3.550 ? . 4_555
H(78) H(35) 3.317 ? . 4_555
H(78) H(36) 2.862 ? . 2_655
H(78) H(41) 2.408 ? . 4_555
H(78) H(77) 2.303 ? . .
H(78) H(79) 2.304 ? . .
H(78) H(139) 2.814 ? . 2_655
H(78) H(140) 3.029 ? . 2_655
H(79) C(36) 2.941 ? . 2_655
H(79) C(37) 2.991 ? . 2_655
H(79) C(75) 3.243 ? . .
H(79) C(77) 3.218 ? . .
H(79) C(78) 2.007 ? . .
H(79) C(80) 2.012 ? . .
H(79) C(139) 3.337 ? . 2_655
H(79) C(140) 3.062 ? . 2_655
H(79) H(36) 2.605 ? . 2_655
H(79) H(37) 2.705 ? . 2_655
H(79) H(78) 2.304 ? . .
H(79) H(80) 2.302 ? . .
H(79) H(139) 2.890 ? . 2_655
H(79) H(140) 2.322 ? . 2_655
H(80) C(17) 2.648 ? . .
H(80) C(18) 2.766 ? . .
H(80) C(19) 2.847 ? . .
H(80) C(75) 2.016 ? . .
H(80) C(76) 3.235 ? . .
H(80) C(78) 3.226 ? . .
H(80) C(79) 2.009 ? . .
H(80) C(81) 3.047 ? . .
H(80) C(86) 3.210 ? . .
H(80) C(127) 3.367 ? . .
H(80) C(128) 3.508 ? . .
H(80) H(37) 3.233 ? . 2_655
H(80) H(79) 2.302 ? . .
H(80) H(86) 3.136 ? . .
H(80) H(127) 2.922 ? . .
H(80) H(128) 3.197 ? . .
H(82) O(2) 3.367 ? . .
H(82) O(5) 3.189 ? . 2_645
H(82) C(17) 3.029 ? . .
H(82) C(18) 2.873 ? . .
H(82) C(19) 2.610 ? . .
H(82) C(75) 3.287 ? . .
H(82) C(81) 2.021 ? . .
H(82) C(83) 2.008 ? . .
H(82) C(84) 3.228 ? . .
H(82) C(86) 3.233 ? . .
H(82) H(48) 3.451 ? . 2_755
H(82) H(76) 3.582 ? . .
H(82) H(83) 2.303 ? . .
H(83) C(81) 3.243 ? . .
H(83) C(82) 2.011 ? . .
H(83) C(84) 2.015 ? . .
H(83) C(85) 3.230 ? . .
H(83) C(137) 2.972 ? . 4_655
H(83) H(82) 2.303 ? . .
H(83) H(84) 2.309 ? . .
H(83) H(84) 3.412 ? . 3_766
H(83) H(136) 3.117 ? . 3_666
H(83) H(13A) 2.716 ? . 3_666
H(83) H(13D) 2.746 ? . 4_655
H(83) H(13E) 2.936 ? . 4_655
H(83) H(13F) 2.731 ? . 4_655
H(84) C(82) 3.228 ? . .
H(84) C(83) 2.013 ? . .
H(84) C(85) 2.006 ? . .
H(84) C(86) 3.223 ? . .
H(84) C(130) 3.219 ? . 1_655
H(84) H(83) 2.309 ? . .
H(84) H(83) 3.412 ? . 3_766
H(84) H(84) 3.018 ? . 3_766
H(84) H(85) 2.305 ? . .
H(84) H(139) 3.519 ? . 2_655
H(84) H(13A) 2.968 ? . 1_655
H(84) H(13A) 3.244 ? . 3_666
H(84) H(13C) 2.615 ? . 1_655
H(84) H(13D) 2.729 ? . 2_655
H(85) C(81) 3.254 ? . .
H(85) C(83) 3.232 ? . .
H(85) C(84) 2.011 ? . .
H(85) C(86) 2.020 ? . .
H(85) C(114) 3.126 ? . 2_655
H(85) C(115) 2.973 ? . 2_655
H(85) C(116) 3.180 ? . 2_655
H(85) C(117) 3.502 ? . 2_655
H(85) C(119) 3.478 ? . 2_655
H(85) H(84) 2.305 ? . .
H(85) H(86) 2.311 ? . .
H(85) H(115) 3.290 ? . 2_655
H(85) H(139) 3.013 ? . 2_655
H(85) H(13C) 3.161 ? . 1_655
H(85) H(13D) 3.455 ? . 2_655
H(86) C(19) 2.688 ? . .
H(86) C(20) 3.197 ? . .
H(86) C(80) 3.520 ? . .
H(86) C(81) 2.019 ? . .
H(86) C(82) 3.231 ? . .
H(86) C(84) 3.220 ? . .
H(86) C(85) 2.012 ? . .
H(86) C(87) 3.308 ? . .
H(86) C(92) 2.892 ? . .
H(86) C(113) 3.254 ? . 2_655
H(86) C(114) 3.518 ? . 2_655
H(86) H(80) 3.136 ? . .
H(86) H(85) 2.311 ? . .
H(86) H(92) 2.305 ? . .
H(86) H(113) 3.214 ? . 2_655
H(88) O(1) 3.149 ? . .
H(88) C(1) 2.968 ? . .
H(88) C(2) 3.196 ? . .
H(88) C(20) 2.618 ? . .
H(88) C(21) 3.394 ? . .
H(88) C(87) 2.019 ? . .
H(88) C(89) 2.020 ? . .
H(88) C(90) 3.233 ? . .
H(88) C(92) 3.235 ? . .
H(88) C(106) 3.599 ? . .
H(88) H(89) 2.314 ? . .
H(88) H(106) 2.802 ? . .
H(88) H(133) 2.853 ? . 2_645
H(88) H(134) 3.417 ? . 2_645
H(89) C(50) 3.532 ? . 2_755
H(89) C(51) 3.481 ? . 2_755
H(89) C(54) 3.356 ? . 2_755
H(89) C(55) 2.865 ? . 2_755
H(89) C(56) 2.926 ? . 2_755
H(89) C(87) 3.249 ? . .
H(89) C(88) 2.021 ? . .
H(89) C(90) 2.007 ? . .
H(89) C(91) 3.220 ? . .
H(89) H(55) 3.055 ? . 2_755
H(89) H(56) 3.144 ? . 2_755
H(89) H(88) 2.314 ? . .
H(89) H(90) 2.304 ? . .
H(89) H(134) 3.013 ? . 2_645
H(90) C(46) 3.480 ? . 2_755
H(90) C(51) 3.579 ? . 2_755
H(90) C(52) 3.425 ? . 2_755
H(90) C(88) 3.237 ? . .
H(90) C(89) 2.009 ? . .
H(90) C(91) 2.010 ? . .
H(90) C(92) 3.229 ? . .
H(90) C(94) 3.231 ? . 2_755
H(90) C(95) 3.247 ? . 2_755
H(90) C(96) 3.220 ? . 2_755
H(90) H(46) 3.542 ? . 2_755
H(90) H(89) 2.304 ? . .
H(90) H(91) 2.305 ? . .
H(90) H(94) 3.133 ? . 2_755
H(90) H(96) 3.070 ? . 2_755
H(91) C(87) 3.250 ? . .
H(91) C(89) 3.219 ? . .
H(91) C(90) 2.008 ? . .
H(91) C(92) 2.011 ? . .
H(91) C(95) 2.966 ? . 2_755
H(91) C(96) 3.113 ? . 2_755
H(91) C(97) 3.354 ? . 2_755
H(91) C(102) 3.445 ? . 2_755
H(91) C(103) 3.269 ? . 2_755
H(91) C(104) 3.028 ? . 2_755
H(91) C(113) 3.536 ? . 2_655
H(91) H(47) 3.579 ? . 2_755
H(91) H(90) 2.305 ? . .
H(91) H(92) 2.302 ? . .
H(91) H(96) 3.577 ? . 2_755
H(91) H(111) 3.513 ? . 2_655
H(91) H(113) 2.612 ? . 2_655
H(92) C(19) 3.250 ? . .
H(92) C(20) 2.688 ? . .
H(92) C(26) 3.422 ? . .
H(92) C(81) 3.477 ? . .
H(92) C(86) 3.025 ? . .
H(92) C(87) 2.025 ? . .
H(92) C(88) 3.234 ? . .
H(92) C(90) 3.226 ? . .
H(92) C(91) 2.009 ? . .
H(92) C(111) 3.532 ? . 2_655
H(92) C(113) 3.175 ? . 2_655
H(92) H(26) 3.007 ? . .
H(92) H(86) 2.305 ? . .
H(92) H(91) 2.302 ? . .
H(92) H(111) 3.006 ? . 2_655
H(92) H(113) 2.605 ? . 2_655
H(1) O(1) 3.426 ? . .
H(1) O(3) 1.984 ? . .
H(1) O(4) 3.260 ? . .
H(1) N(2) 2.549 ? . .
H(1) N(3) 3.574 ? . .
H(1) N(4) 2.707 ? . .
H(1) C(1) 1.991 ? . .
H(1) C(2) 2.644 ? . .
H(1) C(3) 2.665 ? . .
H(1) C(16) 2.735 ? . .
H(1) C(17) 2.660 ? . .
H(1) C(18) 1.992 ? . .
H(1) C(19) 3.100 ? . .
H(1) C(20) 3.098 ? . .
H(1) C(108) 2.932 ? . .
H(1) H(74) 3.522 ? . .
H(1) H(2) 2.301 ? . .
H(1) H(3) 2.861 ? . .
H(1) H(4) 2.472 ? . .
H(1) H(128) 2.992 ? . .
H(2) O(1) 1.914 ? . .
H(2) O(2) 3.259 ? . .
H(2) O(3) 3.396 ? . .
H(2) N(1) 2.627 ? . .
H(2) N(3) 2.728 ? . .
H(2) C(1) 2.785 ? . .
H(2) C(2) 2.680 ? . .
H(2) C(3) 1.984 ? . .
H(2) C(4) 3.095 ? . .
H(2) C(5) 3.093 ? . .
H(2) C(6) 1.994 ? . .
H(2) C(7) 2.675 ? . .
H(2) C(8) 2.783 ? . .
H(2) C(107) 2.881 ? . .
H(2) H(1) 2.301 ? . .
H(2) H(3) 2.456 ? . .
H(2) H(4) 3.015 ? . .
H(2) H(133) 3.433 ? . 2_645
H(3) O(2) 3.491 ? . .
H(3) O(3) 3.081 ? . .
H(3) O(4) 1.954 ? . .
H(3) N(1) 3.599 ? . .
H(3) N(2) 2.720 ? . .
H(3) N(4) 2.548 ? . .
H(3) C(6) 2.792 ? . .
H(3) C(7) 2.674 ? . .
H(3) C(8) 1.991 ? . .
H(3) C(9) 3.097 ? . .
H(3) C(10) 3.104 ? . .
H(3) C(11) 2.003 ? . .
H(3) C(12) 2.644 ? . .
H(3) C(13) 2.656 ? . .
H(3) C(16) 3.582 ? . .
H(3) C(108) 2.812 ? . .
H(3) H(68) 3.534 ? . .
H(3) H(1) 2.861 ? . .
H(3) H(2) 2.456 ? . .
H(3) H(4) 2.337 ? . .
H(3) H(125) 3.313 ? . 2_645
H(4) O(1) 3.202 ? . .
H(4) O(2) 1.965 ? . .
H(4) O(4) 3.532 ? . .
H(4) O(5) 3.332 ? . 2_645
H(4) N(1) 2.769 ? . .
H(4) N(3) 2.624 ? . .
H(4) C(11) 2.753 ? . .
H(4) C(12) 2.666 ? . .
H(4) C(13) 1.991 ? . .
H(4) C(14) 3.098 ? . .
H(4) C(15) 3.088 ? . .
H(4) C(16) 1.980 ? . .
H(4) C(17) 2.680 ? . .
H(4) C(18) 2.830 ? . .
H(4) C(107) 2.896 ? . .
H(4) H(1) 2.472 ? . .
H(4) H(2) 3.015 ? . .
H(4) H(3) 2.337 ? . .
H(94) O(2) 2.566 ? . .
H(94) O(5) 3.156 ? . 2_645
H(94) C(52) 3.267 ? . .
H(94) C(93) 1.975 ? . .
H(94) C(95) 2.044 ? . .
H(94) C(96) 2.659 ? . .
H(94) C(104) 3.285 ? . .
H(94) C(106) 3.231 ? . .
H(94) C(107) 2.637 ? . .
H(94) C(144) 2.999 ? . 2_645
H(94) H(52) 2.662 ? . .
H(94) H(90) 3.133 ? . 2_745
H(94) H(96) 2.491 ? . .
H(96) C(94) 2.650 ? . .
H(96) C(95) 2.018 ? . .
H(96) C(97) 2.018 ? . .
H(96) C(98) 2.641 ? . .
H(96) C(102) 3.264 ? . .
H(96) C(104) 3.269 ? . .
H(96) H(59) 3.600 ? . 3_756
H(96) H(60) 2.768 ? . 3_756
H(96) H(90) 3.070 ? . 2_745
H(96) H(91) 3.577 ? . 2_745
H(96) H(94) 2.491 ? . .
H(96) H(98) 2.492 ? . .
H(96) H(143) 3.237 ? . 4_655
H(98) C(24) 3.253 ? . 2_745
H(98) C(59) 3.311 ? . 3_756
H(98) C(60) 2.900 ? . 3_756
H(98) C(96) 2.662 ? . .
H(98) C(97) 2.048 ? . .
H(98) C(99) 1.989 ? . .
H(98) C(100) 3.245 ? . .
H(98) C(102) 3.291 ? . .
H(98) H(24) 2.494 ? . 2_745
H(98) H(25) 3.532 ? . 2_745
H(98) H(30) 3.498 ? . 4_655
H(98) H(59) 3.156 ? . 3_756
H(98) H(60) 2.400 ? . 3_756
H(98) H(96) 2.492 ? . .
H(98) H(99) 2.275 ? . .
H(98) H(142) 3.216 ? . 4_655
H(99) C(24) 3.547 ? . 2_745
H(99) C(29) 3.298 ? . 4_655
H(99) C(30) 3.331 ? . 4_655
H(99) C(65) 3.042 ? . 1_655
H(99) C(66) 3.271 ? . 1_655
H(99) C(97) 3.254 ? . .
H(99) C(98) 1.987 ? . .
H(99) C(100) 2.035 ? . .
H(99) C(101) 3.224 ? . .
H(99) H(24) 2.848 ? . 2_745
H(99) H(25) 3.144 ? . 2_745
H(99) H(29) 2.684 ? . 4_655
H(99) H(30) 2.762 ? . 4_655
H(99) H(65) 2.896 ? . 1_655
H(99) H(65) 3.445 ? . 3_756
H(99) H(66) 3.284 ? . 1_655
H(99) H(66) 3.474 ? . 3_756
H(99) H(98) 2.275 ? . .
H(99) H(100) 2.332 ? . .
H(99) H(142) 3.390 ? . 4_655
H(100) C(63) 3.295 ? . 1_655
H(100) C(64) 3.094 ? . 1_655
H(100) C(65) 3.234 ? . 1_655
H(100) C(66) 3.536 ? . 1_655
H(100) C(68) 3.594 ? . 1_655
H(100) C(69) 3.248 ? . 1_655
H(100) C(70) 3.119 ? . 1_655
H(100) C(71) 3.320 ? . 1_655
H(100) C(74) 3.513 ? . 1_655
H(100) C(98) 3.240 ? . .
H(100) C(99) 2.040 ? . .
H(100) C(101) 1.989 ? . .
H(100) C(102) 3.270 ? . .
H(100) H(29) 2.960 ? . 4_655
H(100) H(64) 3.402 ? . 1_655
H(100) H(70) 3.431 ? . 1_655
H(100) H(99) 2.332 ? . .
H(100) H(101) 2.274 ? . .
H(100) H(110) 3.235 ? . 1_655
H(101) C(72) 3.318 ? . 1_655
H(101) C(73) 2.981 ? . 1_655
H(101) C(74) 3.330 ? . 1_655
H(101) C(97) 3.289 ? . .
H(101) C(99) 3.230 ? . .
H(101) C(100) 1.982 ? . .
H(101) C(102) 2.054 ? . .
H(101) C(103) 2.660 ? . .
H(101) C(110) 3.218 ? . 1_655
H(101) C(111) 3.020 ? . 1_655
H(101) H(43) 3.577 ? . 2_755
H(101) H(72) 3.600 ? . 1_655
H(101) H(73) 3.071 ? . 1_655
H(101) H(100) 2.274 ? . .
H(101) H(103) 2.492 ? . .
H(101) H(110) 3.168 ? . 1_655
H(101) H(111) 2.830 ? . 1_655
H(103) C(95) 3.275 ? . .
H(103) C(97) 3.273 ? . .
H(103) C(101) 2.645 ? . .
H(103) C(102) 2.018 ? . .
H(103) C(104) 2.024 ? . .
H(103) C(105) 2.650 ? . .
H(103) C(113) 3.276 ? . 1_655
H(103) H(43) 3.089 ? . 2_755
H(103) H(101) 2.492 ? . .
H(103) H(105) 2.501 ? . .
H(103) H(111) 3.427 ? . 1_655
H(103) H(113) 2.982 ? . 1_655
H(103) H(12B) 2.823 ? . 1_655
H(105) C(50) 3.539 ? . 2_755
H(105) C(93) 3.266 ? . .
H(105) C(95) 3.293 ? . .
H(105) C(103) 2.666 ? . .
H(105) C(104) 2.053 ? . .
H(105) C(106) 1.992 ? . .
H(105) C(115) 3.379 ? . 1_655
H(105) H(49) 3.079 ? . 2_755
H(105) H(50) 2.874 ? . 2_755
H(105) H(103) 2.501 ? . .
H(105) H(106) 2.277 ? . .
H(105) H(113) 3.514 ? . 1_655
H(105) H(115) 2.975 ? . 1_655
H(106) O(1) 2.528 ? . .
H(106) C(93) 2.049 ? . .
H(106) C(94) 3.223 ? . .
H(106) C(104) 3.260 ? . .
H(106) C(105) 1.990 ? . .
H(106) C(107) 2.670 ? . .
H(106) C(133) 3.515 ? . 2_645
H(106) H(49) 3.060 ? . 2_755
H(106) H(88) 2.802 ? . .
H(106) H(105) 2.277 ? . .
H(106) H(133) 2.822 ? . 2_645
H(110) O(4) 2.787 ? . .
H(110) C(63) 3.560 ? . .
H(110) C(67) 3.351 ? . .
H(110) C(68) 2.889 ? . .
H(110) C(100) 3.553 ? . 1_455
H(110) C(101) 3.515 ? . 1_455
H(110) C(108) 2.695 ? . .
H(110) C(109) 2.049 ? . .
H(110) C(111) 1.983 ? . .
H(110) C(112) 3.257 ? . .
H(110) C(122) 3.229 ? . .
H(110) C(126) 3.474 ? . 2_645
H(110) H(67) 3.417 ? . .
H(110) H(68) 2.633 ? . .
H(110) H(100) 3.235 ? . 1_455
H(110) H(101) 3.168 ? . 1_455
H(110) H(111) 2.267 ? . .
H(110) H(126) 2.734 ? . 2_645
H(111) C(100) 3.479 ? . 1_455
H(111) C(101) 2.904 ? . 1_455
H(111) C(102) 3.238 ? . 1_455
H(111) C(103) 3.521 ? . 1_455
H(111) C(109) 3.259 ? . .
H(111) C(110) 1.984 ? . .
H(111) C(112) 2.051 ? . .
H(111) C(113) 2.672 ? . .
H(111) C(121) 3.287 ? . .
H(111) H(25) 3.225 ? . 2_645
H(111) H(91) 3.513 ? . 2_645
H(111) H(92) 3.006 ? . 2_645
H(111) H(101) 2.830 ? . 1_455
H(111) H(103) 3.427 ? . 1_455
H(111) H(110) 2.267 ? . .
H(111) H(113) 2.512 ? . .
H(113) C(91) 3.194 ? . 2_645
H(113) C(92) 3.193 ? . 2_645
H(113) C(103) 3.159 ? . 1_455
H(113) C(104) 3.501 ? . 1_455
H(113) C(111) 2.657 ? . .
H(113) C(112) 2.025 ? . .
H(113) C(114) 2.014 ? . .
H(113) C(115) 2.634 ? . .
H(113) C(119) 3.274 ? . .
H(113) C(121) 3.273 ? . .
H(113) H(86) 3.214 ? . 2_645
H(113) H(91) 2.612 ? . 2_645
H(113) H(92) 2.605 ? . 2_645
H(113) H(103) 2.982 ? . 1_455
H(113) H(105) 3.514 ? . 1_455
H(113) H(111) 2.512 ? . .
H(113) H(115) 2.489 ? . .
H(115) C(105) 3.268 ? . 1_455
H(115) C(113) 2.662 ? . .
H(115) C(114) 2.066 ? . .
H(115) C(116) 1.993 ? . .
H(115) C(117) 3.253 ? . .
H(115) C(119) 3.310 ? . .
H(115) H(47) 2.870 ? . 1_455
H(115) H(85) 3.290 ? . 2_645
H(115) H(105) 2.975 ? . 1_455
H(115) H(113) 2.489 ? . .
H(115) H(116) 2.282 ? . .
H(116) C(114) 3.263 ? . .
H(116) C(115) 1.989 ? . .
H(116) C(117) 2.039 ? . .
H(116) C(118) 3.230 ? . .
H(116) C(131) 2.839 ? . 2_545
H(116) C(132) 2.856 ? . 2_545
H(116) C(133) 3.016 ? . 2_545
H(116) C(134) 3.096 ? . 2_545
H(116) C(135) 3.076 ? . 2_545
H(116) C(136) 2.942 ? . 2_545
H(116) H(55) 2.824 ? . 2_655
H(116) H(115) 2.282 ? . .
H(116) H(117) 2.333 ? . .
H(116) H(132) 3.332 ? . 2_545
H(116) H(133) 3.571 ? . 2_545
H(116) H(136) 3.456 ? . 2_545
H(116) H(13C) 3.362 ? . 2_545
H(117) C(115) 3.243 ? . .
H(117) C(116) 2.042 ? . .
H(117) C(118) 1.984 ? . .
H(117) C(119) 3.253 ? . .
H(117) C(144) 3.185 ? . 3_565
H(117) H(55) 3.157 ? . 2_655
H(117) H(61) 3.509 ? . 2_655
H(117) H(116) 2.333 ? . .
H(117) H(118) 2.268 ? . .
H(117) H(13F) 2.982 ? . .
H(118) C(114) 3.291 ? . .
H(118) C(116) 3.239 ? . .
H(118) C(117) 1.980 ? . .
H(118) C(119) 2.044 ? . .
H(118) C(120) 2.649 ? . .
H(118) C(138) 3.152 ? . .
H(118) C(139) 3.206 ? . .
H(118) C(140) 3.287 ? . .
H(118) C(141) 3.307 ? . .
H(118) C(142) 3.216 ? . .
H(118) C(143) 3.138 ? . .
H(118) H(61) 2.721 ? . 2_655
H(118) H(117) 2.268 ? . .
H(118) H(120) 2.483 ? . .
H(118) H(143) 3.593 ? . .
H(120) C(31) 3.307 ? . .
H(120) C(112) 3.277 ? . .
H(120) C(114) 3.272 ? . .
H(120) C(118) 2.637 ? . .
H(120) C(119) 2.016 ? . .
H(120) C(121) 2.025 ? . .
H(120) C(122) 2.645 ? . .
H(120) C(140) 3.155 ? . .
H(120) C(141) 3.238 ? . .
H(120) H(31) 3.272 ? . .
H(120) H(118) 2.483 ? . .
H(120) H(122) 2.484 ? . .
H(120) H(140) 3.087 ? . .
H(120) H(141) 3.243 ? . .
H(120) H(12C) 3.207 ? . .
H(122) O(3) 2.749 ? . .
H(122) C(4) 3.547 ? . .
H(122) C(27) 3.278 ? . .
H(122) C(31) 3.322 ? . .
H(122) C(32) 2.706 ? . .
H(122) C(38) 3.519 ? . .
H(122) C(108) 2.613 ? . .
H(122) C(109) 1.983 ? . .
H(122) C(110) 3.238 ? . .
H(122) C(112) 3.293 ? . .
H(122) C(120) 2.652 ? . .
H(122) C(121) 2.051 ? . .
H(122) H(31) 3.476 ? . .
H(122) H(32) 2.444 ? . .
H(122) H(38) 3.256 ? . .
H(122) H(120) 2.484 ? . .
H(122) H(129) 2.936 ? . .
H(125) O(4) 3.178 ? . 2_655
H(125) N(3) 3.080 ? . 2_655
H(125) C(8) 3.308 ? . 2_655
H(125) C(11) 3.228 ? . 2_655
H(125) C(44) 3.420 ? . 2_655
H(125) C(123) 2.674 ? . .
H(125) C(124) 2.027 ? . .
H(125) C(126) 1.994 ? . .
H(125) C(127) 3.235 ? . .
H(125) C(129) 3.232 ? . .
H(125) H(38) 3.468 ? . 2_655
H(125) H(44) 2.526 ? . 2_655
H(125) H(62) 2.782 ? . 2_655
H(125) H(68) 2.970 ? . 2_655
H(125) H(3) 3.313 ? . 2_655
H(125) H(126) 2.283 ? . .
H(125) H(12A) 2.359 ? . .
H(125) H(12B) 3.317 ? . .
H(125) H(12C) 3.322 ? . .
H(126) O(4) 2.457 ? . 2_655
H(126) C(38) 3.567 ? . 2_655
H(126) C(68) 3.416 ? . 2_655
H(126) C(108) 3.095 ? . 2_655
H(126) C(109) 2.953 ? . 2_655
H(126) C(110) 2.862 ? . 2_655
H(126) C(124) 3.251 ? . .
H(126) C(125) 1.999 ? . .
H(126) C(127) 2.026 ? . .
H(126) C(128) 3.219 ? . .
H(126) H(37) 3.478 ? . 2_655
H(126) H(38) 2.754 ? . 2_655
H(126) H(67) 3.350 ? . 2_655
H(126) H(68) 2.643 ? . 2_655
H(126) H(110) 2.734 ? . 2_655
H(126) H(125) 2.283 ? . .
H(126) H(127) 2.334 ? . .
H(127) C(125) 3.240 ? . .
H(127) C(126) 2.036 ? . .
H(127) C(128) 2.011 ? . .
H(127) C(129) 3.241 ? . .
H(127) H(26) 2.913 ? . .
H(127) H(37) 3.471 ? . 2_655
H(127) H(80) 2.922 ? . .
H(127) H(126) 2.334 ? . .
H(127) H(128) 2.301 ? . .
H(128) O(3) 2.738 ? . .
H(128) N(1) 2.907 ? . .
H(128) C(1) 3.234 ? . .
H(128) C(18) 3.262 ? . .
H(128) C(74) 3.515 ? . .
H(128) C(124) 3.248 ? . .
H(128) C(126) 3.221 ? . .
H(128) C(127) 1.998 ? . .
H(128) C(129) 2.010 ? . .
H(128) H(26) 3.304 ? . .
H(128) H(32) 2.776 ? . .
H(128) H(74) 2.775 ? . .
H(128) H(80) 3.197 ? . .
H(128) H(1) 2.992 ? . .
H(128) H(127) 2.301 ? . .
H(128) H(129) 2.300 ? . .
H(129) O(3) 2.917 ? . .
H(129) C(73) 3.592 ? . .
H(129) C(74) 3.476 ? . .
H(129) C(108) 3.381 ? . .
H(129) C(109) 2.993 ? . .
H(129) C(121) 3.359 ? . .
H(129) C(122) 2.825 ? . .
H(129) C(123) 2.675 ? . .
H(129) C(124) 2.023 ? . .
H(129) C(125) 3.235 ? . .
H(129) C(127) 3.232 ? . .
H(129) C(128) 2.013 ? . .
H(129) H(31) 3.360 ? . .
H(129) H(32) 2.884 ? . .
H(129) H(73) 3.036 ? . .
H(129) H(74) 2.793 ? . .
H(129) H(122) 2.936 ? . .
H(129) H(128) 2.300 ? . .
H(129) H(12A) 3.583 ? . .
H(129) H(12B) 2.720 ? . .
H(129) H(12C) 2.719 ? . .
H(132) C(40) 3.279 ? . 2_655
H(132) C(46) 3.005 ? . 2_655
H(132) C(47) 2.990 ? . 2_655
H(132) C(130) 2.660 ? . .
H(132) C(131) 2.006 ? . .
H(132) C(133) 2.020 ? . .
H(132) C(134) 3.234 ? . .
H(132) C(136) 3.226 ? . .
H(132) H(40) 2.603 ? . 2_655
H(132) H(46) 2.767 ? . 2_655
H(132) H(47) 2.753 ? . 2_655
H(132) H(116) 3.332 ? . 2_555
H(132) H(133) 2.335 ? . .
H(132) H(13A) 3.567 ? . .
H(132) H(13B) 2.697 ? . .
H(132) H(13C) 2.720 ? . .
H(133) O(1) 2.942 ? . 2_655
H(133) N(2) 3.472 ? . 2_655
H(133) C(131) 3.271 ? . .
H(133) C(132) 2.044 ? . .
H(133) C(134) 2.052 ? . .
H(133) C(135) 3.261 ? . .
H(133) H(22) 2.927 ? . 2_655
H(133) H(88) 2.853 ? . 2_655
H(133) H(2) 3.433 ? . 2_655
H(133) H(106) 2.822 ? . 2_655
H(133) H(116) 3.571 ? . 2_555
H(133) H(132) 2.335 ? . .
H(133) H(134) 2.351 ? . .
H(134) C(22) 2.974 ? . 2_655
H(134) C(23) 3.209 ? . 2_655
H(134) C(54) 3.386 ? . 1_465
H(134) C(55) 3.248 ? . 1_465
H(134) C(89) 3.470 ? . 2_655
H(134) C(132) 3.235 ? . .
H(134) C(133) 2.033 ? . .
H(134) C(135) 2.001 ? . .
H(134) C(136) 3.202 ? . .
H(134) H(22) 2.573 ? . 2_655
H(134) H(23) 3.008 ? . 2_655
H(134) H(54) 3.062 ? . 1_465
H(134) H(55) 2.799 ? . 1_465
H(134) H(88) 3.417 ? . 2_655
H(134) H(89) 3.013 ? . 2_655
H(134) H(133) 2.351 ? . .
H(134) H(135) 2.290 ? . .
H(135) O(5) 3.069 ? . 4_565
H(135) C(54) 3.592 ? . 1_465
H(135) C(131) 3.226 ? . .
H(135) C(133) 3.255 ? . .
H(135) C(134) 2.002 ? . .
H(135) C(136) 1.985 ? . .
H(135) C(144) 3.225 ? . 4_565
H(135) H(23) 3.511 ? . 2_655
H(135) H(54) 2.821 ? . 1_465
H(135) H(55) 3.388 ? . 1_465
H(135) H(58) 3.169 ? . 3_666
H(135) H(76) 3.486 ? . 3_666
H(135) H(134) 2.290 ? . .
H(135) H(136) 2.273 ? . .
H(136) O(5) 3.130 ? . 4_565
H(136) C(76) 3.219 ? . 3_666
H(136) C(77) 3.502 ? . 3_666
H(136) C(130) 2.630 ? . .
H(136) C(131) 2.023 ? . .
H(136) C(132) 3.228 ? . .
H(136) C(134) 3.205 ? . .
H(136) C(135) 1.986 ? . .
H(136) C(144) 3.352 ? . 4_565
H(136) H(76) 2.692 ? . 3_666
H(136) H(77) 3.232 ? . 3_666
H(136) H(83) 3.117 ? . 3_666
H(136) H(116) 3.456 ? . 2_555
H(136) H(135) 2.273 ? . .
H(136) H(13A) 2.298 ? . .
H(136) H(13B) 3.299 ? . .
H(136) H(13C) 3.256 ? . .
H(139) C(78) 3.084 ? . 2_645
H(139) C(79) 3.135 ? . 2_645
H(139) C(84) 3.576 ? . 2_645
H(139) C(85) 3.279 ? . 2_645
H(139) C(137) 2.641 ? . .
H(139) C(138) 2.017 ? . .
H(139) C(140) 2.009 ? . .
H(139) C(141) 3.228 ? . .
H(139) C(143) 3.221 ? . .
H(139) H(41) 3.259 ? . 3_655
H(139) H(78) 2.814 ? . 2_645
H(139) H(79) 2.890 ? . 2_645
H(139) H(84) 3.519 ? . 2_645
H(139) H(85) 3.013 ? . 2_645
H(139) H(140) 2.297 ? . .
H(139) H(13D) 2.317 ? . .
H(139) H(13E) 3.293 ? . .
H(139) H(13F) 3.283 ? . .
H(140) C(35) 3.552 ? . .
H(140) C(36) 3.243 ? . .
H(140) C(37) 3.580 ? . .
H(140) C(78) 3.431 ? . 2_645
H(140) C(79) 3.088 ? . 2_645
H(140) C(120) 3.456 ? . .
H(140) C(138) 3.235 ? . .
H(140) C(139) 2.006 ? . .
H(140) C(141) 2.002 ? . .
H(140) C(142) 3.209 ? . .
H(140) H(36) 3.311 ? . .
H(140) H(78) 3.029 ? . 2_645
H(140) H(79) 2.322 ? . 2_645
H(140) H(120) 3.087 ? . .
H(140) H(139) 2.297 ? . .
H(140) H(141) 2.306 ? . .
H(141) C(28) 3.318 ? . .
H(141) C(29) 2.936 ? . .
H(141) C(30) 3.292 ? . .
H(141) C(71) 3.435 ? . 4_554
H(141) C(139) 3.235 ? . .
H(141) C(140) 2.013 ? . .
H(141) C(142) 2.021 ? . .
H(141) C(143) 3.232 ? . .
H(141) H(28) 3.582 ? . .
H(141) H(29) 2.993 ? . .
H(141) H(30) 3.539 ? . .
H(141) H(71) 2.673 ? . 4_554
H(141) H(72) 3.552 ? . 4_554
H(141) H(120) 3.243 ? . .
H(141) H(140) 2.306 ? . .
H(141) H(142) 2.315 ? . .
H(142) C(97) 2.987 ? . 4_454
H(142) C(98) 2.821 ? . 4_454
H(142) C(99) 2.936 ? . 4_454
H(142) C(100) 3.198 ? . 4_454
H(142) C(101) 3.327 ? . 4_454
H(142) C(102) 3.252 ? . 4_454
H(142) C(138) 3.232 ? . .
H(142) C(140) 3.209 ? . .
H(142) C(141) 2.010 ? . .
H(142) C(143) 2.000 ? . .
H(142) H(29) 3.260 ? . .
H(142) H(30) 3.381 ? . .
H(142) H(42) 3.543 ? . 3_655
H(142) H(98) 3.216 ? . 4_454
H(142) H(99) 3.390 ? . 4_454
H(142) H(141) 2.315 ? . .
H(142) H(143) 2.288 ? . .
H(143) C(95) 3.313 ? . 4_454
H(143) C(96) 2.982 ? . 4_454
H(143) C(97) 3.108 ? . 4_454
H(143) C(102) 3.516 ? . 4_454
H(143) C(137) 2.669 ? . .
H(143) C(138) 2.014 ? . .
H(143) C(139) 3.220 ? . .
H(143) C(141) 3.227 ? . .
H(143) C(142) 1.999 ? . .
H(143) H(42) 3.139 ? . 3_655
H(143) H(96) 3.237 ? . 4_454
H(143) H(118) 3.593 ? . .
H(143) H(142) 2.288 ? . .
H(143) H(13D) 3.576 ? . .
H(143) H(13E) 2.720 ? . .
H(143) H(13F) 2.713 ? . .
H(13A) C(77) 3.450 ? . 3_666
H(13A) C(83) 3.162 ? . 3_666
H(13A) C(84) 3.453 ? . 3_666
H(13A) C(131) 2.023 ? . .
H(13A) C(132) 3.281 ? . .
H(13A) C(136) 2.512 ? . .
H(13A) H(41) 3.580 ? . 2_655
H(13A) H(77) 3.173 ? . 3_666
H(13A) H(83) 2.716 ? . 3_666
H(13A) H(84) 2.968 ? . 1_455
H(13A) H(84) 3.244 ? . 3_666
H(13A) H(132) 3.567 ? . .
H(13A) H(136) 2.298 ? . .
H(13A) H(13B) 1.568 ? . .
H(13A) H(13C) 1.568 ? . .
H(13B) C(40) 2.956 ? . 2_655
H(13B) C(41) 2.849 ? . 2_655
H(13B) C(77) 3.446 ? . 3_666
H(13B) C(131) 2.023 ? . .
H(13B) C(132) 2.756 ? . .
H(13B) C(136) 3.120 ? . .
H(13B) H(40) 2.564 ? . 2_655
H(13B) H(41) 2.341 ? . 2_655
H(13B) H(77) 2.898 ? . 3_666
H(13B) H(132) 2.697 ? . .
H(13B) H(136) 3.299 ? . .
H(13B) H(13A) 1.568 ? . .
H(13B) H(13C) 1.568 ? . .
H(13C) C(47) 3.413 ? . 2_655
H(13C) C(84) 2.941 ? . 1_455
H(13C) C(85) 3.251 ? . 1_455
H(13C) C(131) 2.023 ? . .
H(13C) C(132) 2.753 ? . .
H(13C) C(136) 3.079 ? . .
H(13C) H(47) 3.038 ? . 2_655
H(13C) H(48) 3.430 ? . 2_655
H(13C) H(84) 2.615 ? . 1_455
H(13C) H(85) 3.161 ? . 1_455
H(13C) H(116) 3.362 ? . 2_555
H(13C) H(132) 2.720 ? . .
H(13C) H(136) 3.256 ? . .
H(13C) H(13A) 1.568 ? . .
H(13C) H(13B) 1.568 ? . .
H(12A) C(44) 3.589 ? . 2_655
H(12A) C(62) 3.506 ? . 2_655
H(12A) C(124) 2.029 ? . .
H(12A) C(125) 2.560 ? . .
H(12A) C(129) 3.294 ? . .
H(12A) H(44) 2.779 ? . 2_655
H(12A) H(50) 3.286 ? . 2_655
H(12A) H(56) 3.004 ? . 2_655
H(12A) H(62) 2.615 ? . 2_655
H(12A) H(125) 2.359 ? . .
H(12A) H(129) 3.583 ? . .
H(12A) H(12B) 1.568 ? . .
H(12A) H(12C) 1.568 ? . .
H(12B) C(124) 2.029 ? . .
H(12B) C(125) 3.129 ? . .
H(12B) C(129) 2.761 ? . .
H(12B) H(43) 3.080 ? . 2_655
H(12B) H(44) 3.130 ? . 2_655
H(12B) H(73) 3.372 ? . .
H(12B) H(103) 2.823 ? . 1_455
H(12B) H(125) 3.317 ? . .
H(12B) H(129) 2.720 ? . .
H(12B) H(12A) 1.568 ? . .
H(12B) H(12C) 1.568 ? . .
H(12C) C(114) 3.547 ? . .
H(12C) C(119) 3.139 ? . .
H(12C) C(120) 2.935 ? . .
H(12C) C(121) 3.177 ? . .
H(12C) C(124) 2.029 ? . .
H(12C) C(125) 3.135 ? . .
H(12C) C(129) 2.760 ? . .
H(12C) H(31) 3.295 ? . .
H(12C) H(61) 3.528 ? . 2_655
H(12C) H(62) 3.183 ? . 2_655
H(12C) H(120) 3.207 ? . .
H(12C) H(125) 3.322 ? . .
H(12C) H(129) 2.719 ? . .
H(12C) H(12A) 1.568 ? . .
H(12C) H(12B) 1.568 ? . .
H(13D) C(83) 3.460 ? . 4_454
H(13D) C(84) 3.372 ? . 2_645
H(13D) C(138) 2.026 ? . .
H(13D) C(139) 2.525 ? . .
H(13D) C(143) 3.286 ? . .
H(13D) H(41) 3.517 ? . 3_655
H(13D) H(83) 2.746 ? . 4_454
H(13D) H(84) 2.729 ? . 2_645
H(13D) H(85) 3.455 ? . 2_645
H(13D) H(139) 2.317 ? . .
H(13D) H(143) 3.576 ? . .
H(13D) H(13E) 1.568 ? . .
H(13D) H(13F) 1.568 ? . .
H(13E) C(83) 3.463 ? . 4_454
H(13E) C(138) 2.026 ? . .
H(13E) C(139) 3.105 ? . .
H(13E) C(143) 2.757 ? . .
H(13E) H(41) 3.384 ? . 3_655
H(13E) H(42) 3.223 ? . 3_655
H(13E) H(49) 3.567 ? . 3_655
H(13E) H(83) 2.936 ? . 4_454
H(13E) H(139) 3.293 ? . .
H(13E) H(143) 2.720 ? . .
H(13E) H(13D) 1.568 ? . .
H(13E) H(13F) 1.568 ? . .
H(13F) C(83) 3.547 ? . 4_454
H(13F) C(117) 3.462 ? . .
H(13F) C(138) 2.026 ? . .
H(13F) C(139) 3.102 ? . .
H(13F) C(143) 2.756 ? . .
H(13F) C(144) 3.217 ? . 3_565
H(13F) H(83) 2.731 ? . 4_454
H(13F) H(117) 2.982 ? . .
H(13F) H(139) 3.283 ? . .
H(13F) H(143) 2.713 ? . .
H(13F) H(13D) 1.568 ? . .
H(13F) H(13E) 1.568 ? . .

loop_
_geom_torsion_atom_site_label_1
_geom_torsion_atom_site_label_2
_geom_torsion_atom_site_label_3
_geom_torsion_atom_site_label_4
_geom_torsion
_geom_torsion_publ_flag
_geom_torsion_site_symmetry_1
_geom_torsion_site_symmetry_2
_geom_torsion_site_symmetry_3
_geom_torsion_site_symmetry_4
C(1) N(1) C(18) C(17) 170.6(2) ? . . . .
C(1) N(1) C(18) C(19) -5.0(3) ? . . . .
C(18) N(1) C(1) C(2) -172.3(2) ? . . . .
C(18) N(1) C(1) C(20) 4.5(3) ? . . . .
C(3) N(2) C(6) C(5) -4.1(4) ? . . . .
C(3) N(2) C(6) C(7) 173.9(3) ? . . . .
C(6) N(2) C(3) C(2) -174.3(3) ? . . . .
C(6) N(2) C(3) C(4) 4.0(4) ? . . . .
C(8) N(3) C(11) C(10) 4.6(3) ? . . . .
C(8) N(3) C(11) C(12) -171.3(2) ? . . . .
C(11) N(3) C(8) C(7) 169.8(2) ? . . . .
C(11) N(3) C(8) C(9) -4.9(3) ? . . . .
C(13) N(4) C(16) C(15) -5.0(3) ? . . . .
C(13) N(4) C(16) C(17) 171.1(2) ? . . . .
C(16) N(4) C(13) C(12) -175.5(2) ? . . . .
C(16) N(4) C(13) C(14) 4.3(3) ? . . . .
N(1) C(1) C(2) C(3) -26.6(4) ? . . . .
N(1) C(1) C(2) C(21) 153.3(3) ? . . . .
N(1) C(1) C(20) C(19) -2.2(3) ? . . . .
N(1) C(1) C(20) C(87) 167.5(2) ? . . . .
C(2) C(1) C(20) C(19) 174.2(3) ? . . . .
C(2) C(1) C(20) C(87) -16.1(5) ? . . . .
C(20) C(1) C(2) C(3) 157.5(3) ? . . . .
C(20) C(1) C(2) C(21) -22.6(5) ? . . . .
C(1) C(2) C(3) N(2) -33.6(5) ? . . . .
C(1) C(2) C(3) C(4) 148.5(3) ? . . . .
C(1) C(2) C(21) C(22) 139.4(3) ? . . . .
C(1) C(2) C(21) C(26) -40.9(4) ? . . . .
C(3) C(2) C(21) C(22) -40.7(4) ? . . . .
C(3) C(2) C(21) C(26) 139.0(3) ? . . . .
C(21) C(2) C(3) N(2) 146.4(3) ? . . . .
C(21) C(2) C(3) C(4) -31.5(5) ? . . . .
N(2) C(3) C(4) C(5) -2.2(4) ? . . . .
N(2) C(3) C(4) C(27) 165.1(3) ? . . . .
C(2) C(3) C(4) C(5) 176.0(3) ? . . . .
C(2) C(3) C(4) C(27) -16.8(5) ? . . . .
C(3) C(4) C(5) C(6) -0.3(4) ? . . . .
C(3) C(4) C(5) C(33) 167.2(3) ? . . . .
C(3) C(4) C(27) C(28) 128.7(3) ? . . . .
C(3) C(4) C(27) C(32) -51.9(4) ? . . . .
C(5) C(4) C(27) C(28) -66.8(5) ? . . . .
C(5) C(4) C(27) C(32) 112.5(4) ? . . . .
C(27) C(4) C(5) C(6) -166.7(3) ? . . . .
C(27) C(4) C(5) C(33) 0.8(6) ? . . . .
C(4) C(5) C(6) N(2) 2.7(4) ? . . . .
C(4) C(5) C(6) C(7) -175.2(3) ? . . . .
C(4) C(5) C(33) C(34) 66.3(5) ? . . . .
C(4) C(5) C(33) C(38) -115.0(4) ? . . . .
C(6) C(5) C(33) C(34) -127.8(3) ? . . . .
C(6) C(5) C(33) C(38) 50.8(4) ? . . . .
C(33) C(5) C(6) N(2) -165.7(3) ? . . . .
C(33) C(5) C(6) C(7) 16.5(6) ? . . . .
N(2) C(6) C(7) C(8) 30.2(5) ? . . . .
N(2) C(6) C(7) C(39) -152.8(3) ? . . . .
C(5) C(6) C(7) C(8) -152.3(3) ? . . . .
C(5) C(6) C(7) C(39) 24.7(5) ? . . . .
C(6) C(7) C(8) N(3) 34.4(5) ? . . . .
C(6) C(7) C(8) C(9) -152.1(3) ? . . . .
C(6) C(7) C(39) C(40) 48.5(4) ? . . . .
C(6) C(7) C(39) C(44) -130.8(3) ? . . . .
C(8) C(7) C(39) C(40) -134.3(3) ? . . . .
C(8) C(7) C(39) C(44) 46.3(4) ? . . . .
C(39) C(7) C(8) N(3) -142.7(3) ? . . . .
C(39) C(7) C(8) C(9) 30.8(5) ? . . . .
N(3) C(8) C(9) C(10) 3.2(3) ? . . . .
N(3) C(8) C(9) C(45) -164.6(2) ? . . . .
C(7) C(8) C(9) C(10) -171.0(3) ? . . . .
C(7) C(8) C(9) C(45) 21.2(5) ? . . . .
C(8) C(9) C(10) C(11) -0.3(3) ? . . . .
C(8) C(9) C(10) C(51) -173.1(3) ? . . . .
C(8) C(9) C(45) C(46) 63.3(3) ? . . . .
C(8) C(9) C(45) C(50) -113.7(3) ? . . . .
C(10) C(9) C(45) C(46) -101.6(4) ? . . . .
C(10) C(9) C(45) C(50) 81.3(4) ? . . . .
C(45) C(9) C(10) C(11) 166.4(3) ? . . . .
C(45) C(9) C(10) C(51) -6.4(5) ? . . . .
C(9) C(10) C(11) N(3) -2.6(3) ? . . . .
C(9) C(10) C(11) C(12) 172.7(3) ? . . . .
C(9) C(10) C(51) C(52) 124.0(4) ? . . . .
C(9) C(10) C(51) C(56) -59.1(5) ? . . . .
C(11) C(10) C(51) C(52) -47.6(5) ? . . . .
C(11) C(10) C(51) C(56) 129.3(3) ? . . . .
C(51) C(10) C(11) N(3) 170.5(2) ? . . . .
C(51) C(10) C(11) C(12) -14.2(5) ? . . . .
N(3) C(11) C(12) C(13) -28.9(4) ? . . . .
N(3) C(11) C(12) C(57) 151.1(2) ? . . . .
C(10) C(11) C(12) C(13) 156.2(3) ? . . . .
C(10) C(11) C(12) C(57) -23.8(5) ? . . . .
C(11) C(12) C(13) N(4) -33.7(4) ? . . . .
C(11) C(12) C(13) C(14) 146.5(3) ? . . . .
C(11) C(12) C(57) C(58) 137.8(3) ? . . . .
C(11) C(12) C(57) C(62) -40.0(4) ? . . . .
C(13) C(12) C(57) C(58) -42.2(4) ? . . . .
C(13) C(12) C(57) C(62) 140.0(3) ? . . . .
C(57) C(12) C(13) N(4) 146.3(2) ? . . . .
C(57) C(12) C(13) C(14) -33.5(4) ? . . . .
N(4) C(13) C(14) C(15) -1.9(3) ? . . . .
N(4) C(13) C(14) C(63) 165.0(2) ? . . . .
C(12) C(13) C(14) C(15) 178.0(2) ? . . . .
C(12) C(13) C(14) C(63) -15.2(4) ? . . . .
C(13) C(14) C(15) C(16) -1.1(3) ? . . . .
C(13) C(14) C(15) C(69) 165.5(2) ? . . . .
C(13) C(14) C(63) C(64) 131.9(3) ? . . . .
C(13) C(14) C(63) C(68) -48.4(4) ? . . . .
C(15) C(14) C(63) C(64) -64.3(4) ? . . . .
C(15) C(14) C(63) C(68) 115.5(3) ? . . . .
C(63) C(14) C(15) C(16) -167.0(2) ? . . . .
C(63) C(14) C(15) C(69) -0.4(5) ? . . . .
C(14) C(15) C(16) N(4) 3.8(3) ? . . . .
C(14) C(15) C(16) C(17) -172.1(2) ? . . . .
C(14) C(15) C(69) C(70) 68.8(4) ? . . . .
C(14) C(15) C(69) C(74) -113.2(3) ? . . . .
C(16) C(15) C(69) C(70) -126.3(3) ? . . . .
C(16) C(15) C(69) C(74) 51.8(4) ? . . . .
C(69) C(15) C(16) N(4) -164.2(2) ? . . . .
C(69) C(15) C(16) C(17) 20.0(4) ? . . . .
N(4) C(16) C(17) C(18) 37.2(4) ? . . . .
N(4) C(16) C(17) C(75) -144.8(2) ? . . . .
C(15) C(16) C(17) C(18) -147.5(3) ? . . . .
C(15) C(16) C(17) C(75) 30.4(4) ? . . . .
C(16) C(17) C(18) N(1) 29.1(4) ? . . . .
C(16) C(17) C(18) C(19) -156.4(3) ? . . . .
C(16) C(17) C(75) C(76) 39.7(4) ? . . . .
C(16) C(17) C(75) C(80) -139.4(3) ? . . . .
C(18) C(17) C(75) C(76) -142.3(3) ? . . . .
C(18) C(17) C(75) C(80) 38.6(4) ? . . . .
C(75) C(17) C(18) N(1) -148.9(2) ? . . . .
C(75) C(17) C(18) C(19) 25.7(4) ? . . . .
N(1) C(18) C(19) C(20) 3.5(3) ? . . . .
N(1) C(18) C(19) C(81) -166.6(2) ? . . . .
C(17) C(18) C(19) C(20) -171.7(3) ? . . . .
C(17) C(18) C(19) C(81) 18.2(5) ? . . . .
C(18) C(19) C(20) C(1) -0.8(3) ? . . . .
C(18) C(19) C(20) C(87) -169.8(3) ? . . . .
C(18) C(19) C(81) C(82) 48.0(4) ? . . . .
C(18) C(19) C(81) C(86) -130.1(3) ? . . . .
C(20) C(19) C(81) C(82) -119.9(4) ? . . . .
C(20) C(19) C(81) C(86) 62.1(5) ? . . . .
C(81) C(19) C(20) C(1) 168.4(3) ? . . . .
C(81) C(19) C(20) C(87) -0.6(5) ? . . . .
C(1) C(20) C(87) C(88) -53.8(4) ? . . . .
C(1) C(20) C(87) C(92) 123.3(3) ? . . . .
C(19) C(20) C(87) C(88) 113.7(3) ? . . . .
C(19) C(20) C(87) C(92) -69.2(4) ? . . . .
C(2) C(21) C(22) C(23) -179.2(3) ? . . . .
C(2) C(21) C(26) C(25) 179.3(3) ? . . . .
C(22) C(21) C(26) C(25) -0.9(4) ? . . . .
C(26) C(21) C(22) C(23) 1.0(4) ? . . . .
C(21) C(22) C(23) C(24) -0.2(4) ? . . . .
C(22) C(23) C(24) C(25) -0.8(5) ? . . . .
C(23) C(24) C(25) C(26) 0.9(5) ? . . . .
C(24) C(25) C(26) C(21) -0.0(4) ? . . . .
C(4) C(27) C(28) C(29) 178.5(3) ? . . . .
C(4) C(27) C(32) C(31) -177.3(3) ? . . . .
C(28) C(27) C(32) C(31) 2.1(4) ? . . . .
C(32) C(27) C(28) C(29) -0.9(5) ? . . . .
C(27) C(28) C(29) C(30) -1.1(5) ? . . . .
C(28) C(29) C(30) C(31) 1.9(5) ? . . . .
C(29) C(30) C(31) C(32) -0.7(5) ? . . . .
C(30) C(31) C(32) C(27) -1.4(5) ? . . . .
C(5) C(33) C(34) C(35) 177.8(3) ? . . . .
C(5) C(33) C(38) C(37) -177.2(3) ? . . . .
C(34) C(33) C(38) C(37) 1.5(5) ? . . . .
C(38) C(33) C(34) C(35) -0.9(5) ? . . . .
C(33) C(34) C(35) C(36) 0.2(4) ? . . . .
C(34) C(35) C(36) C(37) -0.1(4) ? . . . .
C(35) C(36) C(37) C(38) 0.7(5) ? . . . .
C(36) C(37) C(38) C(33) -1.4(5) ? . . . .
C(7) C(39) C(40) C(41) 179.7(3) ? . . . .
C(7) C(39) C(44) C(43) 179.7(3) ? . . . .
C(40) C(39) C(44) C(43) 0.3(4) ? . . . .
C(44) C(39) C(40) C(41) -0.9(5) ? . . . .
C(39) C(40) C(41) C(42) 0.9(5) ? . . . .
C(40) C(41) C(42) C(43) -0.2(4) ? . . . .
C(41) C(42) C(43) C(44) -0.4(5) ? . . . .
C(42) C(43) C(44) C(39) 0.4(5) ? . . . .
C(9) C(45) C(46) C(47) -177.0(2) ? . . . .
C(9) C(45) C(50) C(49) 175.8(2) ? . . . .
C(46) C(45) C(50) C(49) -1.3(4) ? . . . .
C(50) C(45) C(46) C(47) 0.2(4) ? . . . .
C(45) C(46) C(47) C(48) 0.7(4) ? . . . .
C(46) C(47) C(48) C(49) -0.6(5) ? . . . .
C(47) C(48) C(49) C(50) -0.4(5) ? . . . .
C(48) C(49) C(50) C(45) 1.4(4) ? . . . .
C(10) C(51) C(52) C(53) 177.1(3) ? . . . .
C(10) C(51) C(56) C(55) -176.4(3) ? . . . .
C(52) C(51) C(56) C(55) 0.5(6) ? . . . .
C(56) C(51) C(52) C(53) 0.1(4) ? . . . .
C(51) C(52) C(53) C(54) -0.8(6) ? . . . .
C(52) C(53) C(54) C(55) 0.8(6) ? . . . .
C(53) C(54) C(55) C(56) -0.2(5) ? . . . .
C(54) C(55) C(56) C(51) -0.5(6) ? . . . .
C(12) C(57) C(58) C(59) -176.1(3) ? . . . .
C(12) C(57) C(62) C(61) 175.7(3) ? . . . .
C(58) C(57) C(62) C(61) -2.1(6) ? . . . .
C(62) C(57) C(58) C(59) 1.7(5) ? . . . .
C(57) C(58) C(59) C(60) 0.5(6) ? . . . .
C(58) C(59) C(60) C(61) -2.3(8) ? . . . .
C(59) C(60) C(61) C(62) 1.9(8) ? . . . .
C(60) C(61) C(62) C(57) 0.4(7) ? . . . .
C(14) C(63) C(64) C(65) -179.9(3) ? . . . .
C(14) C(63) C(68) C(67) -179.2(3) ? . . . .
C(64) C(63) C(68) C(67) 0.5(4) ? . . . .
C(68) C(63) C(64) C(65) 0.4(4) ? . . . .
C(63) C(64) C(65) C(66) -0.8(5) ? . . . .
C(64) C(65) C(66) C(67) 0.4(5) ? . . . .
C(65) C(66) C(67) C(68) 0.5(5) ? . . . .
C(66) C(67) C(68) C(63) -1.0(5) ? . . . .
C(15) C(69) C(70) C(71) 176.5(3) ? . . . .
C(15) C(69) C(74) C(73) -176.5(2) ? . . . .
C(70) C(69) C(74) C(73) 1.7(4) ? . . . .
C(74) C(69) C(70) C(71) -1.6(4) ? . . . .
C(69) C(70) C(71) C(72) 0.9(5) ? . . . .
C(70) C(71) C(72) C(73) -0.2(5) ? . . . .
C(71) C(72) C(73) C(74) 0.3(5) ? . . . .
C(72) C(73) C(74) C(69) -1.1(5) ? . . . .
C(17) C(75) C(76) C(77) -178.0(3) ? . . . .
C(17) C(75) C(80) C(79) 178.8(3) ? . . . .
C(76) C(75) C(80) C(79) -0.2(4) ? . . . .
C(80) C(75) C(76) C(77) 1.1(5) ? . . . .
C(75) C(76) C(77) C(78) -0.7(5) ? . . . .
C(76) C(77) C(78) C(79) -0.5(5) ? . . . .
C(77) C(78) C(79) C(80) 1.4(5) ? . . . .
C(78) C(79) C(80) C(75) -1.0(5) ? . . . .
C(19) C(81) C(82) C(83) -176.8(3) ? . . . .
C(19) C(81) C(86) C(85) 177.0(3) ? . . . .
C(82) C(81) C(86) C(85) -1.1(6) ? . . . .
C(86) C(81) C(82) C(83) 1.3(5) ? . . . .
C(81) C(82) C(83) C(84) -0.3(6) ? . . . .
C(82) C(83) C(84) C(85) -1.0(7) ? . . . .
C(83) C(84) C(85) C(86) 1.2(7) ? . . . .
C(84) C(85) C(86) C(81) -0.1(5) ? . . . .
C(20) C(87) C(88) C(89) 177.7(2) ? . . . .
C(20) C(87) C(92) C(91) -176.9(2) ? . . . .
C(88) C(87) C(92) C(91) 0.2(4) ? . . . .
C(92) C(87) C(88) C(89) 0.5(4) ? . . . .
C(87) C(88) C(89) C(90) -0.8(4) ? . . . .
C(88) C(89) C(90) C(91) 0.3(4) ? . . . .
C(89) C(90) C(91) C(92) 0.4(5) ? . . . .
C(90) C(91) C(92) C(87) -0.7(4) ? . . . .
C(94) C(93) C(106) C(105) -2.7(5) ? . . . .
C(106) C(93) C(94) C(95) 0.8(5) ? . . . .
C(94) C(93) C(107) O(1) -157.2(3) ? . . . .
C(94) C(93) C(107) O(2) 22.3(4) ? . . . .
C(107) C(93) C(94) C(95) 180.0(2) ? . . . .
C(106) C(93) C(107) O(1) 22.0(4) ? . . . .
C(106) C(93) C(107) O(2) -158.6(3) ? . . . .
C(107) C(93) C(106) C(105) 178.1(3) ? . . . .
C(93) C(94) C(95) C(96) -177.8(3) ? . . . .
C(93) C(94) C(95) C(104) 2.4(5) ? . . . .
C(94) C(95) C(96) C(97) -178.5(3) ? . . . .
C(94) C(95) C(104) C(103) 177.7(3) ? . . . .
C(94) C(95) C(104) C(105) -3.8(4) ? . . . .
C(96) C(95) C(104) C(103) -2.1(4) ? . . . .
C(96) C(95) C(104) C(105) 176.4(3) ? . . . .
C(104) C(95) C(96) C(97) 1.3(5) ? . . . .
C(95) C(96) C(97) C(98) -179.2(3) ? . . . .
C(95) C(96) C(97) C(102) 1.0(5) ? . . . .
C(96) C(97) C(98) C(99) -179.9(3) ? . . . .
C(96) C(97) C(102) C(101) 179.1(3) ? . . . .
C(96) C(97) C(102) C(103) -2.3(5) ? . . . .
C(98) C(97) C(102) C(101) -0.7(5) ? . . . .
C(98) C(97) C(102) C(103) 177.8(3) ? . . . .
C(102) C(97) C(98) C(99) -0.1(4) ? . . . .
C(97) C(98) C(99) C(100) 0.5(5) ? . . . .
C(98) C(99) C(100) C(101) -0.1(4) ? . . . .
C(99) C(100) C(101) C(102) -0.7(6) ? . . . .
C(100) C(101) C(102) C(97) 1.1(5) ? . . . .
C(100) C(101) C(102) C(103) -177.4(3) ? . . . .
C(97) C(102) C(103) C(104) 1.5(5) ? . . . .
C(101) C(102) C(103) C(104) 180.0(2) ? . . . .
C(102) C(103) C(104) C(95) 0.8(5) ? . . . .
C(102) C(103) C(104) C(105) -177.7(3) ? . . . .
C(95) C(104) C(105) C(106) 2.0(5) ? . . . .
C(103) C(104) C(105) C(106) -179.5(3) ? . . . .
C(104) C(105) C(106) C(93) 1.3(5) ? . . . .
O(3) C(108) C(109) C(110) -130.8(3) ? . . . .
O(3) C(108) C(109) C(122) 48.3(4) ? . . . .
O(4) C(108) C(109) C(110) 48.4(4) ? . . . .
O(4) C(108) C(109) C(122) -132.5(3) ? . . . .
C(108) C(109) C(110) C(111) 175.6(3) ? . . . .
C(108) C(109) C(122) C(121) -175.8(3) ? . . . .
C(110) C(109) C(122) C(121) 3.3(5) ? . . . .
C(122) C(109) C(110) C(111) -3.5(5) ? . . . .
C(109) C(110) C(111) C(112) -0.5(5) ? . . . .
C(110) C(111) C(112) C(113) -173.4(3) ? . . . .
C(110) C(111) C(112) C(121) 4.5(5) ? . . . .
C(111) C(112) C(113) C(114) 177.1(3) ? . . . .
C(111) C(112) C(121) C(120) -180.0(3) ? . . . .
C(111) C(112) C(121) C(122) -4.6(4) ? . . . .
C(113) C(112) C(121) C(120) -2.0(4) ? . . . .
C(113) C(112) C(121) C(122) 173.4(3) ? . . . .
C(121) C(112) C(113) C(114) -0.8(5) ? . . . .
C(112) C(113) C(114) C(115) -176.6(3) ? . . . .
C(112) C(113) C(114) C(119) 3.2(5) ? . . . .
C(113) C(114) C(115) C(116) 180.0(3) ? . . . .
C(113) C(114) C(119) C(118) 179.0(3) ? . . . .
C(113) C(114) C(119) C(120) -2.9(5) ? . . . .
C(115) C(114) C(119) C(118) -1.2(5) ? . . . .
C(115) C(114) C(119) C(120) 176.9(3) ? . . . .
C(119) C(114) C(115) C(116) 0.1(4) ? . . . .
C(114) C(115) C(116) C(117) 1.0(6) ? . . . .
C(115) C(116) C(117) C(118) -1.1(6) ? . . . .
C(116) C(117) C(118) C(119) -0.0(5) ? . . . .
C(117) C(118) C(119) C(114) 1.2(5) ? . . . .
C(117) C(118) C(119) C(120) -176.9(3) ? . . . .
C(114) C(119) C(120) C(121) 0.1(4) ? . . . .
C(118) C(119) C(120) C(121) 178.2(3) ? . . . .
C(119) C(120) C(121) C(112) 2.4(5) ? . . . .
C(119) C(120) C(121) C(122) -172.9(3) ? . . . .
C(112) C(121) C(122) C(109) 0.7(5) ? . . . .
C(120) C(121) C(122) C(109) 176.0(3) ? . . . .
C(123) C(124) C(125) C(126) 179.4(4) ? . . . .
C(123) C(124) C(129) C(128) 179.8(3) ? . . . .
C(125) C(124) C(129) C(128) -0.6(6) ? . . . .
C(129) C(124) C(125) C(126) -0.2(4) ? . . . .
C(124) C(125) C(126) C(127) -0.2(5) ? . . . .
C(125) C(126) C(127) C(128) 1.3(6) ? . . . .
C(126) C(127) C(128) C(129) -2.1(6) ? . . . .
C(127) C(128) C(129) C(124) 1.8(6) ? . . . .
C(130) C(131) C(132) C(133) 176.7(4) ? . . . .
C(130) C(131) C(136) C(135) -176.7(4) ? . . . .
C(132) C(131) C(136) C(135) -0.7(6) ? . . . .
C(136) C(131) C(132) C(133) 0.7(6) ? . . . .
C(131) C(132) C(133) C(134) -1.0(6) ? . . . .
C(132) C(133) C(134) C(135) 1.2(6) ? . . . .
C(133) C(134) C(135) C(136) -1.2(7) ? . . . .
C(134) C(135) C(136) C(131) 0.9(7) ? . . . .
C(137) C(138) C(139) C(140) 179.2(4) ? . . . .
C(137) C(138) C(143) C(142) -179.4(4) ? . . . .
C(139) C(138) C(143) C(142) 1.0(7) ? . . . .
C(143) C(138) C(139) C(140) -1.3(7) ? . . . .
C(138) C(139) C(140) C(141) 0.5(7) ? . . . .
C(139) C(140) C(141) C(142) 0.5(7) ? . . . .
C(140) C(141) C(142) C(143) -0.8(7) ? . . . .
C(141) C(142) C(143) C(138) 0.0(6) ? . . . .

loop_
_cod_related_entry_id
_cod_related_entry_database
_cod_related_entry_code
1 ChemSpider 30653140
